data_4125140
loop_
_publ_author_name
'Yuan, Shuai'
'Chen, Ying-Pin'
'Qin, Jun-Sheng'
'Lu, Weigang'
'Zou, Lanfang'
'Zhang, Qiang'
'Wang, Xuan'
'Sun, Xing'
'Zhou, Hong-Cai'

_publ_section_title
;
 Linker Installation: Engineering Pore Environment with Precisely Placed
 Functionalities in Zirconium MOFs.
;
_journal_issue 28
_journal_name_full 'Journal of the American Chemical Society'
_journal_page_first 8912
_journal_page_last 8919
_journal_paper_doi 10.1021/jacs.6b04501
_journal_volume 138
_journal_year 2016
_chemical_formula_moiety '[Zr6 O8 O4] [(C16 H12 O4)4] [C12 H6 O4]'
_chemical_formula_sum 'C76 H54 O32 Zr6'
_chemical_formula_weight 2026.51
_chemical_name_systematic
; 
 ? 
;
_space_group_IT_number 131
_symmetry_cell_setting tetragonal
_symmetry_space_group_name_Hall '-P 4c 2'
_symmetry_space_group_name_H-M 'P 42/m m c'
_atom_sites_solution_hydrogens geom
_atom_sites_solution_primary direct
_atom_sites_solution_secondary difmap
_audit_creation_method SHELXL-97
_cell_angle_alpha 90.00
_cell_angle_beta 90.00
_cell_angle_gamma 90.00
_cell_formula_units_Z 2
_cell_length_a 23.679(8)
_cell_length_b 23.679
_cell_length_c 16.816(6)
_cell_measurement_reflns_used 3603
_cell_measurement_temperature 110(2)
_cell_measurement_theta_max 20.2239
_cell_measurement_theta_min 2.2728
_cell_volume 9429(5)
_computing_cell_refinement 'SAINT+ ver. (Bruker, 2001)'
_computing_data_collection 'APEX2  (Bruker, 2008)'
_computing_data_reduction 'SAINT+ ver. (Bruker, 2001)'
_computing_molecular_graphics 'SHELXTL (Sheldrick, 2008)'
_computing_publication_material 'SHELXTL (Sheldrick, 2008)'
_computing_structure_refinement 'SHELXL-97 (Sheldrick, 2008)'
_computing_structure_solution 'SHELXS-97 (Sheldrick, 2008)'
_diffrn_ambient_temperature 110(2)
_diffrn_measured_fraction_theta_full 0.999
_diffrn_measured_fraction_theta_max 0.999
_diffrn_measurement_device_type 'Bruker SMART APEX II CCD area detector'
_diffrn_measurement_method 'phi and omega scans'
_diffrn_radiation_monochromator graphite
_diffrn_radiation_source 'fine-focus sealed tube'
_diffrn_radiation_type MoK\a
_diffrn_radiation_wavelength 0.71073
_diffrn_reflns_av_R_equivalents 0.1095
_diffrn_reflns_av_sigmaI/netI 0.0579
_diffrn_reflns_limit_h_max 29
_diffrn_reflns_limit_h_min -29
_diffrn_reflns_limit_k_max 29
_diffrn_reflns_limit_k_min -25
_diffrn_reflns_limit_l_max 13
_diffrn_reflns_limit_l_min -20
_diffrn_reflns_number 49126
_diffrn_reflns_theta_full 26.00
_diffrn_reflns_theta_max 26.00
_diffrn_reflns_theta_min 1.72
_exptl_absorpt_coefficient_mu 0.356
_exptl_absorpt_correction_T_max 0.9653
_exptl_absorpt_correction_T_min 0.9653
_exptl_absorpt_correction_type multi-scan
_exptl_absorpt_process_details 'SADABS (Sheldrick, 2008)'
_exptl_crystal_colour Colorless
_exptl_crystal_density_diffrn 0.714
_exptl_crystal_density_meas ?
_exptl_crystal_density_method 'not measured'
_exptl_crystal_description Blocky
_exptl_crystal_F_000 2012
_exptl_crystal_size_max 0.10
_exptl_crystal_size_mid 0.10
_exptl_crystal_size_min 0.10
_platon_squeeze_details
;
;
_refine_diff_density_max 1.872
_refine_diff_density_min -1.161
_refine_diff_density_rms 0.085
_refine_ls_extinction_coef 0.00028(5)
_refine_ls_extinction_expression Fc^*^=kFc[1+0.001xFc^2^\l^3^/sin(2\q)]^-1/4^
_refine_ls_extinction_method SHELXL
_refine_ls_goodness_of_fit_ref 1.004
_refine_ls_hydrogen_treatment constr
_refine_ls_matrix_type full
_refine_ls_number_parameters 155
_refine_ls_number_reflns 5060
_refine_ls_number_restraints 47
_refine_ls_restrained_S_all 1.011
_refine_ls_R_factor_all 0.0728
_refine_ls_R_factor_gt 0.0497
_refine_ls_shift/su_max 0.001
_refine_ls_shift/su_mean 0.000
_refine_ls_structure_factor_coef Fsqd
_refine_ls_weighting_details 'calc w=1/[\s^2^(Fo^2^)+(0.0300P)^2^+22.5000P] where P=(Fo^2^+2Fc^2^)/3'
_refine_ls_weighting_scheme calc
_refine_ls_wR_factor_gt 0.1097
_refine_ls_wR_factor_ref 0.1154
_reflns_number_gt 3764
_reflns_number_total 5060
_reflns_threshold_expression >2sigma(I)
_cod_data_source_file ja6b04501_si_002.cif
_cod_data_source_block Compound3
_cod_depositor_comments
;
The following automatic conversions were performed:

'_symmetry_cell_setting' value 'Tetragonal' changed to 'tetragonal'
according to
/usr/data/users/saulius/crontab/automatic-downloads/rss-feeds/ACS/lib/dictionaries/cif_core.dic
dictionary named 'cif_core.dic' version 2.4.2 from 2011-04-26.

'_exptl_crystal_density_meas' value 'not measured' was changed to '?'
- the value is perceived as not measured.

Automatic conversion script
Id: cif_fix_values 4268 2015-11-12 08:31:59Z antanas 

 Adding full bibliography for 4125130--4125148.cif.
;
_cod_original_cell_volume 9428(4)
_cod_original_sg_symbol_H-M P4(2)/mmc
_cod_database_code 4125140

loop_
_symmetry_equiv_pos_as_xyz
'x, y, z'
'-y, x, z+1/2'
'-x, -y, z'
'y, -x, z+1/2'
'x, -y, -z'
'-x, y, -z'
'y, x, -z+1/2'
'-y, -x, -z+1/2'
'-x, -y, -z'
'y, -x, -z-1/2'
'x, y, -z'
'-y, x, -z-1/2'
'-x, y, z'
'x, -y, z'
'-y, -x, z-1/2'
'y, x, z-1/2'

loop_
_atom_site_label
_atom_site_type_symbol
_atom_site_fract_x
_atom_site_fract_y
_atom_site_fract_z
_atom_site_U_iso_or_equiv
_atom_site_adp_type
_atom_site_occupancy
_atom_site_symmetry_multiplicity
_atom_site_calc_flag
_atom_site_refinement_flags
Zr1 Zr 1.0000 0.42651(2) 0.60484(3) 0.02484(14) Uani 1 2 d SD
Zr2 Zr 0.89626(2) 0.5000 0.5000 0.01409(15) Uani 1 4 d S
O1 O 0.94965(18) 0.4254(2) 0.5000 0.0646(15) Uani 1 2 d S
O2 O 0.94876(16) 0.5000 0.6019(3) 0.0545(13) Uani 1 2 d S
O3 O 0.84902(10) 0.44324(10) 0.57914(15) 0.0319(6) Uani 1 1 d .
O4 O 0.91613(11) 0.39730(13) 0.64920(19) 0.0567(9) Uani 1 1 d .
O1S O 1.0000 0.33391(18) 0.5980(3) 0.0721(15) Uani 1 2 d S
C1 C 0.86588(15) 0.40727(17) 0.6295(2) 0.0430(11) Uani 1 1 d D
C2 C 0.82152(16) 0.37037(19) 0.6673(3) 0.0573(14) Uani 1 1 d D
C3 C 0.76711(19) 0.3717(2) 0.6402(3) 0.0712(17) Uani 1 1 d .
H3A H 0.7572 0.3970 0.5986 0.085 Uiso 1 1 calc R
C4 C 0.7263(2) 0.3369(2) 0.6726(4) 0.089(2) Uani 1 1 d .
C5 C 0.7418(2) 0.2999(2) 0.7326(4) 0.0803(19) Uani 1 1 d .
C6 C 0.7958(2) 0.2991(3) 0.7607(4) 0.116(3) Uani 1 1 d .
H6A H 0.8057 0.2751 0.8038 0.139 Uiso 1 1 calc R
C7 C 0.8366(2) 0.3339(2) 0.7253(4) 0.097(2) Uani 1 1 d .
H7A H 0.8748 0.3318 0.7421 0.116 Uiso 1 1 calc R
C8 C 0.6671(3) 0.3361(5) 0.6368(7) 0.245(7) Uani 1 1 d .
H8A H 0.6645 0.3647 0.5948 0.368 Uiso 1 1 calc R
H8B H 0.6393 0.3444 0.6784 0.368 Uiso 1 1 calc R
H8C H 0.6595 0.2987 0.6142 0.368 Uiso 1 1 calc R
C11 C 1.0000 0.5000 0.7668(3) 0.058(3) Uani 0.50 4 d SPD
C12 C 1.0000 0.4901(2) 0.8554(3) 0.058(3) Uani 0.25 2 d SPD
C13 C 1.0000 0.4378(2) 0.8931(3) 0.058(3) Uani 0.25 2 d SPD
H13A H 1.0000 0.4029 0.8641 0.069 Uiso 0.25 2 d SPR
C14 C 1.0000 0.4349(2) 0.9756(3) 0.058(3) Uani 0.25 2 d SPD
H14A H 1.0000 0.3996 0.9999 0.069 Uiso 0.50 4 d SPR
C15 C 1.0000 0.4841(3) 1.0205(3) 0.058(3) Uani 0.25 2 d SPD
C16 C 1.0000 0.5364(3) 0.9829(3) 0.058(3) Uani 0.25 2 d SPD
C17 C 1.0000 0.5394(2) 0.9003(3) 0.058(3) Uani 0.25 2 d SPD
H17A H 1.0000 0.5747 0.8722 0.069 Uiso 0.25 2 d SPR
C18 C 1.0000 0.4812(4) 1.1031(3) 0.058(3) Uani 0.25 2 d SPD
H18A H 1.0000 0.4459 1.1312 0.069 Uiso 0.25 2 d SPR
C19 C 1.0000 0.5304(4) 1.1480(3) 0.058(3) Uani 0.25 2 d SPD
C20 C 1.0000 0.5827(4) 1.1104(4) 0.058(3) Uani 0.25 2 d SPD
H20A H 1.0000 0.6177 1.1393 0.069 Uiso 0.25 2 d SPR
C21 C 1.0000 0.5857(3) 1.0278(4) 0.058(3) Uani 0.25 2 d SPD
H21A H 1.0000 0.6210 1.0000 0.069 Uiso 0.50 4 d SPR
C22 C 1.0000 0.5202(5) 1.2366(3) 0.058(3) Uani 0.25 2 d SPD
O5 O 1.0000 0.4564(2) 0.7213(3) 0.058(3) Uani 0.25 2 d SPD
O6 O 1.0000 0.55063(15) 0.7406(5) 0.058(3) Uani 0.25 2 d SPD
O7 O 1.0000 0.5632(7) 1.2830(5) 0.058(3) Uani 0.25 2 d SPD
O8 O 1.0000 0.4692(6) 1.2622(5) 0.058(3) Uani 0.25 2 d SPD

loop_
_atom_site_aniso_label
_atom_site_aniso_U_11
_atom_site_aniso_U_22
_atom_site_aniso_U_33
_atom_site_aniso_U_23
_atom_site_aniso_U_13
_atom_site_aniso_U_12
Zr1 0.0189(2) 0.0294(3) 0.0263(3) 0.0182(2) 0.000 0.000
Zr2 0.0121(3) 0.0145(3) 0.0157(3) 0.000 0.000 0.000
O1 0.050(3) 0.114(4) 0.031(2) 0.000 0.000 0.059(3)
O2 0.041(2) 0.027(2) 0.095(4) 0.000 -0.050(2) 0.000
O3 0.0260(13) 0.0314(14) 0.0383(15) 0.0145(12) 0.0085(11) -0.0035(11)
O4 0.0279(15) 0.072(2) 0.070(2) 0.0491(18) 0.0025(15) -0.0082(15)
O1S 0.051(3) 0.045(3) 0.120(4) 0.039(3) 0.000 0.000
C1 0.033(2) 0.047(2) 0.049(3) 0.024(2) 0.0069(19) -0.0083(19)
C2 0.033(2) 0.061(3) 0.078(4) 0.039(3) 0.017(2) -0.009(2)
C3 0.042(3) 0.068(3) 0.103(4) 0.054(3) 0.005(3) -0.016(2)
C4 0.042(3) 0.085(4) 0.139(6) 0.062(4) 0.013(3) -0.020(3)
C5 0.053(3) 0.065(3) 0.123(5) 0.039(4) 0.036(3) -0.019(3)
C6 0.060(4) 0.129(6) 0.158(7) 0.108(5) 0.021(4) -0.018(4)
C7 0.045(3) 0.107(5) 0.138(6) 0.092(4) 0.009(3) -0.015(3)
C8 0.093(6) 0.310(14) 0.332(15) 0.226(13) -0.019(8) -0.079(8)
C11 0.097(3) 0.062(8) 0.013(2) 0.000 0.000 0.000
C12 0.097(3) 0.062(8) 0.013(2) 0.000 0.000 0.000
C13 0.097(3) 0.062(8) 0.013(2) 0.000 0.000 0.000
C14 0.097(3) 0.062(8) 0.013(2) 0.000 0.000 0.000
C15 0.097(3) 0.062(8) 0.013(2) 0.000 0.000 0.000
C16 0.097(3) 0.062(8) 0.013(2) 0.000 0.000 0.000
C17 0.097(3) 0.062(8) 0.013(2) 0.000 0.000 0.000
C18 0.097(3) 0.062(8) 0.013(2) 0.000 0.000 0.000
C19 0.097(3) 0.062(8) 0.013(2) 0.000 0.000 0.000
C20 0.097(3) 0.062(8) 0.013(2) 0.000 0.000 0.000
C21 0.097(3) 0.062(8) 0.013(2) 0.000 0.000 0.000
C22 0.097(3) 0.062(8) 0.013(2) 0.000 0.000 0.000
O5 0.097(3) 0.062(8) 0.013(2) 0.000 0.000 0.000
O6 0.097(3) 0.062(8) 0.013(2) 0.000 0.000 0.000
O7 0.097(3) 0.062(8) 0.013(2) 0.000 0.000 0.000
O8 0.097(3) 0.062(8) 0.013(2) 0.000 0.000 0.000

loop_
_atom_type_symbol
_atom_type_description
_atom_type_scat_dispersion_real
_atom_type_scat_dispersion_imag
_atom_type_scat_source
C C 0.0033 0.0016 'International Tables Vol C Tables 4.2.6.8 and 6.1.1.4'
O O 0.0106 0.0060 'International Tables Vol C Tables 4.2.6.8 and 6.1.1.4'
Zr Zr -2.9673 0.5597 'International Tables Vol C Tables 4.2.6.8 and 6.1.1.4'
H H 0.0000 0.0000 'International Tables Vol C Tables 4.2.6.8 and 6.1.1.4'

loop_
_geom_angle_atom_site_label_1
_geom_angle_atom_site_label_2
_geom_angle_atom_site_label_3
_geom_angle
_geom_angle_site_symmetry_1
_geom_angle_site_symmetry_3
O7 Zr1 O5 12.5(5) 9_767 .
O7 Zr1 O1 145.39(12) 9_767 13_755
O5 Zr1 O1 141.54(11) . 13_755
O7 Zr1 O1 145.39(12) 9_767 .
O5 Zr1 O1 141.54(11) . .
O1 Zr1 O1 68.13(19) 13_755 .
O7 Zr1 O2 85.3(4) 9_767 3_765
O5 Zr1 O2 75.09(17) . 3_765
O1 Zr1 O2 70.76(16) 13_755 3_765
O1 Zr1 O2 108.1(2) . 3_765
O7 Zr1 O2 85.3(4) 9_767 .
O5 Zr1 O2 75.09(17) . .
O1 Zr1 O2 108.1(2) 13_755 .
O1 Zr1 O2 70.76(16) . .
O2 Zr1 O2 69.75(17) 3_765 .
O7 Zr1 O1S 100.3(5) 9_767 .
O5 Zr1 O1S 112.9(2) . .
O1 Zr1 O1S 86.84(18) 13_755 .
O1 Zr1 O1S 86.84(18) . .
O2 Zr1 O1S 144.86(8) 3_765 .
O2 Zr1 O1S 144.86(8) . .
O7 Zr1 O4 73.0(2) 9_767 .
O5 Zr1 O4 77.94(11) . .
O1 Zr1 O4 140.51(12) 13_755 .
O1 Zr1 O4 76.97(14) . .
O2 Zr1 O4 140.43(12) 3_765 .
O2 Zr1 O4 75.70(13) . .
O1S Zr1 O4 73.01(10) . .
O7 Zr1 O4 73.0(2) 9_767 13_755
O5 Zr1 O4 77.94(11) . 13_755
O1 Zr1 O4 76.97(14) 13_755 13_755
O1 Zr1 O4 140.51(12) . 13_755
O2 Zr1 O4 75.70(13) 3_765 13_755
O2 Zr1 O4 140.43(12) . 13_755
O1S Zr1 O4 73.01(10) . 13_755
O4 Zr1 O4 125.76(14) . 13_755
O7 Zr1 O6 6.0(5) 9_767 3_765
O5 Zr1 O6 6.5(2) . 3_765
O1 Zr1 O6 143.97(9) 13_755 3_765
O1 Zr1 O6 143.97(9) . 3_765
O2 Zr1 O6 80.40(16) 3_765 3_765
O2 Zr1 O6 80.40(16) . 3_765
O1S Zr1 O6 106.33(19) . 3_765
O4 Zr1 O6 75.30(10) . 3_765
O4 Zr1 O6 75.30(10) 13_755 3_765
O7 Zr1 O8 17.0(8) 9_767 11_557
O5 Zr1 O8 4.4(4) . 11_557
O1 Zr1 O8 139.4(2) 13_755 11_557
O1 Zr1 O8 139.4(2) . 11_557
O2 Zr1 O8 71.5(3) 3_765 11_557
O2 Zr1 O8 71.5(3) . 11_557
O1S Zr1 O8 117.3(4) . 11_557
O4 Zr1 O8 79.81(18) . 11_557
O4 Zr1 O8 79.81(18) 13_755 11_557
O6 Zr1 O8 11.0(4) 3_765 11_557
O7 Zr1 Zr1 82.7(5) 9_767 3_765
O5 Zr1 Zr1 70.12(15) . 3_765
O1 Zr1 Zr1 90.68(14) 13_755 3_765
O1 Zr1 Zr1 90.68(14) . 3_765
O2 Zr1 Zr1 34.91(8) 3_765 3_765
O2 Zr1 Zr1 34.91(8) . 3_765
O1S Zr1 Zr1 177.01(15) . 3_765
O4 Zr1 Zr1 108.06(9) . 3_765
O4 Zr1 Zr1 108.06(9) 13_755 3_765
O6 Zr1 Zr1 76.66(12) 3_765 3_765
O8 Zr1 Zr1 65.7(3) 11_557 3_765
O2 Zr2 O2 108.1(3) . 11_556
O2 Zr2 O1 70.02(10) . .
O2 Zr2 O1 70.02(10) 11_556 .
O2 Zr2 O1 70.02(10) . 5_566
O2 Zr2 O1 70.02(10) 11_556 5_566
O1 Zr2 O1 108.8(3) . 5_566
O2 Zr2 O3 78.96(12) . .
O2 Zr2 O3 142.10(7) 11_556 .
O1 Zr2 O3 78.41(13) . .
O1 Zr2 O3 142.53(7) 5_566 .
O2 Zr2 O3 142.10(7) . 11_556
O2 Zr2 O3 78.96(12) 11_556 11_556
O1 Zr2 O3 78.41(13) . 11_556
O1 Zr2 O3 142.53(7) 5_566 11_556
O3 Zr2 O3 74.55(14) . 11_556
O2 Zr2 O3 78.96(12) . 14_565
O2 Zr2 O3 142.10(7) 11_556 14_565
O1 Zr2 O3 142.53(7) . 14_565
O1 Zr2 O3 78.41(13) 5_566 14_565
O3 Zr2 O3 75.41(13) . 14_565
O3 Zr2 O3 118.80(13) 11_556 14_565
O2 Zr2 O3 142.10(7) . 5_566
O2 Zr2 O3 78.96(12) 11_556 5_566
O1 Zr2 O3 142.53(7) . 5_566
O1 Zr2 O3 78.41(13) 5_566 5_566
O3 Zr2 O3 118.80(13) . 5_566
O3 Zr2 O3 75.42(13) 11_556 5_566
O3 Zr2 O3 74.55(14) 14_565 5_566
O2 Zr2 Zr1 34.67(6) . .
O2 Zr2 Zr1 89.76(12) 11_556 .
O1 Zr2 Zr1 35.37(7) . .
O1 Zr2 Zr1 89.75(12) 5_566 .
O3 Zr2 Zr1 75.36(7) . .
O3 Zr2 Zr1 111.06(7) 11_556 .
O3 Zr2 Zr1 110.94(7) 14_565 .
O3 Zr2 Zr1 165.83(7) 5_566 .
O2 Zr2 Zr1 34.67(6) . 3_765
O2 Zr2 Zr1 89.76(12) 11_556 3_765
O1 Zr2 Zr1 89.75(12) . 3_765
O1 Zr2 Zr1 35.37(7) 5_566 3_765
O3 Zr2 Zr1 110.94(7) . 3_765
O3 Zr2 Zr1 165.83(7) 11_556 3_765
O3 Zr2 Zr1 75.36(7) 14_565 3_765
O3 Zr2 Zr1 111.06(7) 5_566 3_765
Zr1 Zr2 Zr1 59.84(2) . 3_765
O2 Zr2 Zr1 89.76(12) . 9_766
O2 Zr2 Zr1 34.67(6) 11_556 9_766
O1 Zr2 Zr1 89.75(12) . 9_766
O1 Zr2 Zr1 35.37(7) 5_566 9_766
O3 Zr2 Zr1 165.83(7) . 9_766
O3 Zr2 Zr1 110.94(7) 11_556 9_766
O3 Zr2 Zr1 111.06(7) 14_565 9_766
O3 Zr2 Zr1 75.36(7) 5_566 9_766
Zr1 Zr2 Zr1 90.48(3) . 9_766
Zr1 Zr2 Zr1 60.71(3) 3_765 9_766
O2 Zr2 Zr1 89.76(12) . 11_556
O2 Zr2 Zr1 34.67(6) 11_556 11_556
O1 Zr2 Zr1 35.37(7) . 11_556
O1 Zr2 Zr1 89.75(12) 5_566 11_556
O3 Zr2 Zr1 111.06(7) . 11_556
O3 Zr2 Zr1 75.36(7) 11_556 11_556
O3 Zr2 Zr1 165.83(7) 14_565 11_556
O3 Zr2 Zr1 110.94(7) 5_566 11_556
Zr1 Zr2 Zr1 60.71(3) . 11_556
Zr1 Zr2 Zr1 90.48(3) 3_765 11_556
Zr1 Zr2 Zr1 59.84(2) 9_766 11_556
Zr1 O1 Zr1 111.85(19) . 11_556
Zr1 O1 Zr2 108.45(16) . .
Zr1 O1 Zr2 108.45(16) 11_556 .
Zr2 O2 Zr1 110.75(15) . .
Zr2 O2 Zr1 110.75(15) . 3_765
Zr1 O2 Zr1 110.19(17) . 3_765
C1 O3 Zr2 131.0(2) . .
C1 O4 Zr1 134.1(2) . .
O4 C1 O3 126.9(3) . .
O4 C1 C2 116.1(3) . .
O3 C1 C2 116.9(3) . .
C7 C2 C3 120.3(4) . .
C7 C2 C1 119.4(4) . .
C3 C2 C1 120.2(4) . .
C2 C3 C4 120.8(5) . .
C2 C3 H3A 119.6 . .
C4 C3 H3A 119.6 . .
C3 C4 C5 118.7(5) . .
C3 C4 C8 119.6(6) . .
C5 C4 C8 121.5(5) . .
C6 C5 C4 120.7(4) . .
C6 C5 C5 117.8(5) . 8_666
C4 C5 C5 121.5(5) . 8_666
C5 C6 C7 119.3(5) . .
C5 C6 H6A 120.3 . .
C7 C6 H6A 120.3 . .
C2 C7 C6 120.0(5) . .
C2 C7 H7A 120.0 . .
C6 C7 H7A 120.0 . .
C4 C8 H8A 109.5 . .
C4 C8 H8B 109.5 . .
H8A C8 H8B 109.5 . .
C4 C8 H8C 109.5 . .
H8A C8 H8C 109.5 . .
H8B C8 H8C 109.5 . .
C22 C11 C22 167(2) 9_767 11_557
C22 C11 O8 27.0(12) 9_767 11_557
C22 C11 O8 139.6(17) 11_557 11_557
C22 C11 O8 139.6(17) 9_767 9_767
C22 C11 O8 27.0(12) 11_557 9_767
O8 C11 O8 112.6(18) 11_557 9_767
C22 C11 O6 153.1(12) 9_767 .
C22 C11 O6 13.4(12) 11_557 .
O8 C11 O6 126.1(10) 11_557 .
O8 C11 O6 13.6(9) 9_767 .
C22 C11 O6 13.4(12) 9_767 3_765
C22 C11 O6 153.1(12) 11_557 3_765
O8 C11 O6 13.6(9) 11_557 3_765
O8 C11 O6 126.1(10) 9_767 3_765
O6 C11 O6 139.7(6) . 3_765
C22 C11 O5 29.8(11) 9_767 .
C22 C11 O5 136.7(13) 11_557 .
O8 C11 O5 2.8(9) 11_557 .
O8 C11 O5 109.7(10) 9_767 .
O6 C11 O5 123.3(3) . .
O6 C11 O5 16.4(5) 3_765 .
C22 C11 O5 136.7(13) 9_767 3_765
C22 C11 O5 29.8(11) 11_557 3_765
O8 C11 O5 109.7(10) 11_557 3_765
O8 C11 O5 2.8(9) 9_767 3_765
O6 C11 O5 16.4(5) . 3_765
O6 C11 O5 123.3(3) 3_765 3_765
O5 C11 O5 106.9(6) . 3_765
C22 C11 C12 87.8(11) 9_767 .
C22 C11 C12 105.6(12) 11_557 .
O8 C11 C12 114.8(9) 11_557 .
O8 C11 C12 132.6(9) 9_767 .
O6 C11 C12 119.1(3) . .
O6 C11 C12 101.2(4) 3_765 .
O5 C11 C12 117.6(2) . .
O5 C11 C12 135.5(4) 3_765 .
C22 C11 C12 105.6(12) 9_767 3_765
C22 C11 C12 87.8(11) 11_557 3_765
O8 C11 C12 132.6(9) 11_557 3_765
O8 C11 C12 114.8(9) 9_767 3_765
O6 C11 C12 101.2(4) . 3_765
O6 C11 C12 119.1(3) 3_765 3_765
O5 C11 C12 135.5(4) . 3_765
O5 C11 C12 117.6(2) 3_765 3_765
C12 C11 C12 17.8(4) . 3_765
C22 C11 C19 123.4(12) 9_767 11_557
C22 C11 C19 70.0(12) 11_557 11_557
O8 C11 C19 150.4(11) 11_557 11_557
O8 C11 C19 97.0(8) 9_767 11_557
O6 C11 C19 83.4(4) . 11_557
O6 C11 C19 136.8(5) 3_765 11_557
O5 C11 C19 153.2(4) . 11_557
O5 C11 C19 99.8(4) 3_765 11_557
C12 C11 C19 35.6(3) . 11_557
C12 C11 C19 17.8(4) 3_765 11_557
C22 C11 C19 70.0(12) 9_767 9_767
C22 C11 C19 123.4(12) 11_557 9_767
O8 C11 C19 97.0(8) 11_557 9_767
O8 C11 C19 150.4(11) 9_767 9_767
O6 C11 C19 136.9(5) . 9_767
O6 C11 C19 83.4(4) 3_765 9_767
O5 C11 C19 99.8(4) . 9_767
O5 C11 C19 153.2(4) 3_765 9_767
C12 C11 C19 17.8(4) . 9_767
C12 C11 C19 35.6(3) 3_765 9_767
C19 C11 C19 53.4(6) 11_557 9_767
C12 C12 C19 173.3(11) 3_765 9_767
C12 C12 C18 106.9(6) 3_765 11_557
C19 C12 C18 79.8(9) 9_767 11_557
C12 C12 C19 3.5(6) 3_765 11_557
C19 C12 C19 169.8(17) 9_767 11_557
C18 C12 C19 110.4(10) 11_557 11_557
C12 C12 C18 45.7(7) 3_765 9_767
C19 C12 C18 141.0(17) 9_767 9_767
C18 C12 C18 61.2(11) 11_557 9_767
C19 C12 C18 49.2(4) 11_557 9_767
C12 C12 C17 132.7(4) 3_765 3_765
C19 C12 C17 54.0(13) 9_767 3_765
C18 C12 C17 25.8(8) 11_557 3_765
C19 C12 C17 136.2(6) 11_557 3_765
C18 C12 C17 87.0(4) 9_767 3_765
C12 C12 C17 32.93(12) 3_765 .
C19 C12 C17 153.8(11) 9_767 .
C18 C12 C17 74.0(5) 11_557 .
C19 C12 C17 36.4(6) 11_557 .
C18 C12 C17 12.8(7) 9_767 .
C17 C12 C17 99.8(5) 3_765 .
C12 C12 C13 152.89(11) 3_765 .
C19 C12 C13 33.9(11) 9_767 .
C18 C12 C13 46.0(5) 11_557 .
C19 C12 C13 156.3(6) 11_557 .
C18 C12 C13 107.2(7) 9_767 .
C17 C12 C13 20.1(5) 3_765 .
C17 C12 C13 119.96(7) . .
C12 C12 C11 81.09(19) 3_765 .
C19 C12 C11 92.2(11) 9_767 .
C18 C12 C11 172.0(6) 11_557 .
C19 C12 C11 77.6(6) 11_557 .
C18 C12 C11 126.8(8) 9_767 .
C17 C12 C11 146.2(6) 3_765 .
C17 C12 C11 114.0(2) . .
C13 C12 C11 126.0(2) . .
C12 C12 C22 99.0(6) 3_765 9_767
C19 C12 C22 74.3(10) 9_767 9_767
C18 C12 C22 154.1(5) 11_557 9_767
C19 C12 C22 95.5(9) 11_557 9_767
C18 C12 C22 144.7(12) 9_767 9_767
C17 C12 C22 128.3(9) 3_765 9_767
C17 C12 C22 131.9(5) . 9_767
C13 C12 C22 108.1(5) . 9_767
C11 C12 C22 17.9(5) . 9_767
C12 C12 C22 65.3(4) 3_765 11_557
C19 C12 C22 108.0(14) 9_767 11_557
C18 C12 C22 172.2(10) 11_557 11_557
C19 C12 C22 61.8(5) 11_557 11_557
C18 C12 C22 111.0(6) 9_767 11_557
C17 C12 C22 162.0(5) 3_765 11_557
C17 C12 C22 98.2(5) . 11_557
C13 C12 C22 141.8(5) . 11_557
C11 C12 C22 15.8(4) . 11_557
C22 C12 C22 33.7(9) 9_767 11_557
C12 C12 C13 20.37(13) 3_765 3_765
C19 C12 C13 166.4(12) 9_767 3_765
C18 C12 C13 86.5(7) 11_557 3_765
C19 C12 C13 23.8(5) 11_557 3_765
C18 C12 C13 25.4(6) 9_767 3_765
C17 C12 C13 112.4(3) 3_765 3_765
C17 C12 C13 12.6(2) . 3_765
C13 C12 C13 132.5(2) . 3_765
C11 C12 C13 101.5(3) . 3_765
C22 C12 C13 119.3(7) 9_767 3_765
C22 C12 C13 85.7(4) 11_557 3_765
C20 C13 C17 174.0(12) 9_767 3_765
C20 C13 C19 130.6(14) 9_767 9_767
C17 C13 C19 55.3(7) 3_765 9_767
C20 C13 C18 176.8(16) 9_767 11_557
C17 C13 C18 9.2(6) 3_765 11_557
C19 C13 C18 46.2(5) 9_767 11_557
C20 C13 C14 93.9(11) 9_767 .
C17 C13 C14 80.2(4) 3_765 .
C19 C13 C14 135.5(6) 9_767 .
C18 C13 C14 89.3(5) 11_557 .
C20 C13 C12 146.1(11) 9_767 .
C17 C13 C12 39.8(4) 3_765 .
C19 C13 C12 15.5(5) 9_767 .
C18 C13 C12 30.7(5) 11_557 .
C14 C13 C12 120.00(7) . .
C20 C13 C21 74.1(12) 9_767 9_767
C17 C13 C21 100.0(6) 3_765 9_767
C19 C13 C21 155.3(10) 9_767 9_767
C18 C13 C21 109.1(8) 11_557 9_767
C14 C13 C21 19.8(5) . 9_767
C12 C13 C21 139.8(5) . 9_767
C20 C13 C16 118.8(13) 9_767 3_765
C17 C13 C16 55.3(5) 3_765 3_765
C19 C13 C16 110.6(9) 9_767 3_765
C18 C13 C16 64.4(6) 11_557 3_765
C14 C13 C16 24.9(4) . 3_765
C12 C13 C16 95.1(4) . 3_765
C21 C13 C16 44.71(17) 9_767 3_765
C20 C13 C12 152.8(11) 9_767 3_765
C17 C13 C12 33.1(5) 3_765 3_765
C19 C13 C12 22.2(5) 9_767 3_765
C18 C13 C12 24.0(5) 11_557 3_765
C14 C13 C12 113.27(14) . 3_765
C12 C13 C12 6.73(12) . 3_765
C21 C13 C12 133.1(5) 9_767 3_765
C16 C13 C12 88.4(5) 3_765 3_765
C20 C13 C15 133.8(13) 9_767 11_557
C17 C13 C15 40.2(4) 3_765 11_557
C19 C13 C15 95.6(5) 9_767 11_557
C18 C13 C15 49.4(3) 11_557 11_557
C14 C13 C15 39.95(18) . 11_557
C12 C13 C15 80.05(18) . 11_557
C21 C13 C15 59.8(5) 9_767 11_557
C16 C13 C15 15.1(4) 3_765 11_557
C12 C13 C15 73.3(2) 3_765 11_557
C20 C13 C18 175.1(14) 9_767 9_767
C17 C13 C18 10.8(5) 3_765 9_767
C19 C13 C18 44.5(5) 9_767 9_767
C18 C13 C18 1.7(3) 11_557 9_767
C14 C13 C18 91.0(3) . 9_767
C12 C13 C18 29.0(3) . 9_767
C21 C13 C18 110.8(6) 9_767 9_767
C16 C13 C18 66.1(4) 3_765 9_767
C12 C13 C18 22.3(3) 3_765 9_767
C15 C13 C18 51.03(13) 11_557 9_767
C20 C13 H13A 23.7 9_767 .
C17 C13 H13A 162.2 3_765 .
C19 C13 H13A 106.9 9_767 .
C18 C13 H13A 153.1 11_557 .
C14 C13 H13A 117.6 . .
C12 C13 H13A 122.4 . .
C21 C13 H13A 97.8 9_767 .
C16 C13 H13A 142.5 3_765 .
C12 C13 H13A 129.1 3_765 .
C15 C13 H13A 157.6 11_557 .
C18 C13 H13A 151.4 9_767 .
C21 C14 C16 176.6(12) 9_767 3_765
C21 C14 C14 96.8(11) 9_767 11_557
C16 C14 C14 79.8(3) 3_765 11_557
C21 C14 C16 141.0(17) 9_767 9_767
C16 C14 C16 35.5(7) 3_765 9_767
C14 C14 C16 44.3(7) 11_557 9_767
C21 C14 C21 67.8(16) 9_767 3_765
C16 C14 C21 108.8(9) 3_765 3_765
C14 C14 C21 29.0(8) 11_557 3_765
C16 C14 C21 73.3(5) 9_767 3_765
C21 C14 C15 176.4(15) 9_767 11_557
C16 C14 C15 7.0(5) 3_765 11_557
C14 C14 C15 86.8(5) 11_557 11_557
C16 C14 C15 42.6(6) 9_767 11_557
C21 C14 C15 115.8(9) 3_765 11_557
C21 C14 C13 86.1(11) 9_767 .
C16 C14 C13 97.3(2) 3_765 .
C14 C14 C13 177.11(11) 11_557 .
C16 C14 C13 132.8(7) 9_767 .
C21 C14 C13 153.9(8) 3_765 .
C15 C14 C13 90.3(5) 11_557 .
C21 C14 C15 153.8(11) 9_767 .
C16 C14 C15 22.7(2) 3_765 .
C14 C14 C15 57.07(12) 11_557 .
C16 C14 C15 12.8(7) 9_767 .
C21 C14 C15 86.1(8) 3_765 .
C15 C14 C15 29.8(5) 11_557 .
C13 C14 C15 120.03(7) . .
C21 C14 C17 109.0(11) 9_767 3_765
C16 C14 C17 74.5(5) 3_765 3_765
C14 C14 C17 154.3(4) 11_557 3_765
C16 C14 C17 110.0(10) 9_767 3_765
C21 C14 C17 176.7(12) 3_765 3_765
C15 C14 C17 67.4(6) 11_557 3_765
C13 C14 C17 22.8(4) . 3_765
C15 C14 C17 97.2(4) . 3_765
C21 C14 C20 67.2(10) 9_767 9_767
C16 C14 C20 116.3(6) 3_765 9_767
C14 C14 C20 163.9(6) 11_557 9_767
C16 C14 C20 151.8(12) 9_767 9_767
C21 C14 C20 134.9(13) 3_765 9_767
C15 C14 C20 109.2(8) 11_557 9_767
C13 C14 C20 19.0(5) . 9_767
C15 C14 C20 139.0(5) . 9_767
C17 C14 C20 41.8(2) 3_765 9_767
C21 C14 C18 122.9(13) 9_767 11_557
C16 C14 C18 60.6(4) 3_765 11_557
C14 C14 C18 140.4(2) 11_557 11_557
C16 C14 C18 96.1(5) 9_767 11_557
C21 C14 C18 169.4(7) 3_765 11_557
C15 C14 C18 53.5(3) 11_557 11_557
C13 C14 C18 36.7(2) . 11_557
C15 C14 C18 83.3(3) . 11_557
C17 C14 C18 13.9(5) 3_765 11_557
C20 C14 C18 55.7(7) 9_767 11_557
C21 C14 C15 175.2(14) 9_767 9_767
C16 C14 C15 8.3(3) 3_765 9_767
C14 C14 C15 88.1(3) 11_557 9_767
C16 C14 C15 43.8(5) 9_767 9_767
C21 C14 C15 117.1(8) 3_765 9_767
C15 C14 C15 1.24(18) 11_557 9_767
C13 C14 C15 89.0(3) . 9_767
C15 C14 C15 31.0(3) . 9_767
C17 C14 C15 66.2(5) 3_765 9_767
C20 C14 C15 108.0(7) 9_767 9_767
C18 C14 C15 52.30(14) 11_557 9_767
C21 C14 H14A 32.9 9_767 .
C16 C14 H14A 143.7 3_765 .
C14 C14 H14A 63.9 11_557 .
C16 C14 H14A 108.2 9_767 .
C21 C14 H14A 34.9 3_765 .
C15 C14 H14A 150.7 11_557 .
C13 C14 H14A 119.0 . .
C15 C14 H14A 121.0 . .
C17 C14 H14A 141.8 3_765 .
C20 C14 H14A 100.0 9_767 .
C18 C14 H14A 155.7 11_557 .
C15 C14 H14A 152.0 9_767 .
C16 C15 C15 83.2(11) 9_767 11_557
C16 C15 C15 173.2(11) 9_767 3_765
C15 C15 C15 90.001(3) 11_557 3_765
C16 C15 C16 45.7(11) 9_767 3_765
C15 C15 C16 37.5(7) 11_557 3_765
C15 C15 C16 127.5(7) 3_765 3_765
C16 C15 C15 130.6(14) 9_767 9_767
C15 C15 C15 47.4(6) 11_557 9_767
C15 C15 C15 42.6(6) 3_765 9_767
C16 C15 C15 84.9(5) 3_765 9_767
C16 C15 C14 9.9(8) 9_767 11_557
C15 C15 C14 93.2(5) 11_557 11_557
C15 C15 C14 176.8(5) 3_765 11_557
C16 C15 C14 55.6(8) 3_765 11_557
C15 C15 C14 140.6(10) 9_767 11_557
C16 C15 C16 170.6(16) 9_767 11_557
C15 C15 C16 87.3(4) 11_557 11_557
C15 C15 C16 2.7(4) 3_765 11_557
C16 C15 C16 124.9(9) 3_765 11_557
C15 C15 C16 39.9(6) 9_767 11_557
C14 C15 C16 179.5(9) 11_557 11_557
C16 C15 C18 93.9(11) 9_767 .
C15 C15 C18 177.09(12) 11_557 .
C15 C15 C18 92.91(12) 3_765 .
C16 C15 C18 139.6(6) 3_765 .
C15 C15 C18 135.5(6) 9_767 .
C14 C15 C18 83.9(5) 11_557 .
C16 C15 C18 95.6(5) 11_557 .
C16 C15 C14 26.2(11) 9_767 .
C15 C15 C14 57.07(12) 11_557 .
C15 C15 C14 147.07(11) 3_765 .
C16 C15 C14 19.5(6) 3_765 .
C15 C15 C14 104.5(6) 9_767 .
C14 C15 C14 36.1(5) 11_557 .
C16 C15 C14 144.4(5) 11_557 .
C18 C15 C14 120.02(7) . .
C16 C15 C16 146.1(11) 9_767 .
C15 C15 C16 62.90(11) 11_557 .
C15 C15 C16 27.10(11) 3_765 .
C16 C15 C16 100.4(6) 3_765 .
C15 C15 C16 15.5(6) 9_767 .
C14 C15 C16 156.1(5) 11_557 .
C16 C15 C16 24.4(5) 11_557 .
C18 C15 C16 120.01(6) . .
C14 C15 C16 119.97(6) . .
C16 C15 C17 74.0(12) 9_767 9_767
C15 C15 C17 157.3(4) 11_557 9_767
C15 C15 C17 112.7(4) 3_765 9_767
C16 C15 C17 119.8(11) 3_765 9_767
C15 C15 C17 155.3(10) 9_767 9_767
C14 C15 C17 64.1(5) 11_557 9_767
C16 C15 C17 115.4(6) 11_557 9_767
C18 C15 C17 19.8(5) . 9_767
C14 C15 C17 100.2(5) . 9_767
C16 C15 C17 139.8(5) . 9_767
C16 C15 C18 127.4(14) 9_767 3_765
C15 C15 C18 149.4(5) 11_557 3_765
C15 C15 C18 59.4(5) 3_765 3_765
C16 C15 C18 173.1(11) 3_765 3_765
C15 C15 C18 102.0(10) 9_767 3_765
C14 C15 C18 117.5(6) 11_557 3_765
C16 C15 C18 62.0(5) 11_557 3_765
C18 C15 C18 33.5(6) . 3_765
C14 C15 C18 153.6(6) . 3_765
C16 C15 C18 86.5(6) . 3_765
C17 C15 C18 53.3(2) 9_767 3_765
C15 C16 C16 96.8(11) 9_767 11_557
C15 C16 C14 163.0(12) 9_767 3_765
C16 C16 C14 100.2(3) 11_557 3_765
C15 C16 C15 59.2(15) 9_767 3_765
C16 C16 C15 37.5(7) 11_557 3_765
C14 C16 C15 137.7(7) 3_765 3_765
C15 C16 C14 141.0(17) 9_767 9_767
C16 C16 C14 44.3(7) 11_557 9_767
C14 C16 C14 55.9(7) 3_765 9_767
C15 C16 C14 81.8(4) 3_765 9_767
C15 C16 C21 164.5(16) 9_767 11_557
C16 C16 C21 98.8(5) 11_557 11_557
C14 C16 C21 1.4(5) 3_765 11_557
C15 C16 C21 136.3(7) 3_765 11_557
C14 C16 C21 54.5(4) 9_767 11_557
C15 C16 C15 4.1(7) 9_767 11_557
C16 C16 C15 92.7(4) 11_557 11_557
C14 C16 C15 167.1(6) 3_765 11_557
C15 C16 C15 55.1(9) 3_765 11_557
C14 C16 C15 136.9(10) 9_767 11_557
C21 C16 C15 168.6(9) 11_557 11_557
C15 C16 C17 86.1(11) 9_767 .
C16 C16 C17 177.09(12) 11_557 .
C14 C16 C17 76.9(4) 3_765 .
C15 C16 C17 145.4(7) 3_765 .
C14 C16 C17 132.8(7) 9_767 .
C21 C16 C17 78.3(6) 11_557 .
C15 C16 C17 90.2(4) 11_557 .
C15 C16 C15 33.9(11) 9_767 .
C16 C16 C15 62.91(11) 11_557 .
C14 C16 C15 163.1(4) 3_765 .
C15 C16 C15 25.4(7) 3_765 .
C14 C16 C15 107.2(7) 9_767 .
C21 C16 C15 161.7(6) 11_557 .
C15 C16 C15 29.8(4) 11_557 .
C17 C16 C15 120.00(7) . .
C15 C16 C21 153.8(11) 9_767 .
C16 C16 C21 57.08(12) 11_557 .
C14 C16 C21 43.1(4) 3_765 .
C15 C16 C21 94.6(7) 3_765 .
C14 C16 C21 12.8(7) 9_767 .
C21 C16 C21 41.7(6) 11_557 .
C15 C16 C21 149.7(4) 11_557 .
C17 C16 C21 120.01(9) . .
C15 C16 C21 119.98(7) . .
C15 C16 C18 67.2(10) 9_767 9_767
C16 C16 C18 164.0(6) 11_557 9_767
C14 C16 C18 95.9(7) 3_765 9_767
C15 C16 C18 126.4(12) 3_765 9_767
C14 C16 C18 151.8(12) 9_767 9_767
C21 C16 C18 97.3(10) 11_557 9_767
C15 C16 C18 71.3(5) 11_557 9_767
C17 C16 C18 19.0(5) . 9_767
C15 C16 C18 101.1(5) . 9_767
C21 C16 C18 139.0(5) . 9_767
C15 C16 C13 105.2(11) 9_767 3_765
C16 C16 C13 158.0(3) 11_557 3_765
C14 C16 C13 57.8(4) 3_765 3_765
C15 C16 C13 164.5(10) 3_765 3_765
C14 C16 C13 113.7(9) 9_767 3_765
C21 C16 C13 59.2(7) 11_557 3_765
C15 C16 C13 109.3(5) 11_557 3_765
C17 C16 C13 19.1(3) . 3_765
C15 C16 C13 139.1(3) . 3_765
C21 C16 C13 100.9(3) . 3_765
C18 C16 C13 38.1(3) 9_767 3_765
C18 C17 C13 160.5(13) 9_767 3_765
C18 C17 C19 68.6(12) 9_767 11_557
C13 C17 C19 91.9(3) 3_765 11_557
C18 C17 C12 40.5(11) 9_767 3_765
C13 C17 C12 120.0(6) 3_765 3_765
C19 C17 C12 28.1(7) 11_557 3_765
C18 C17 C20 163.3(17) 9_767 11_557
C13 C17 C20 2.8(6) 3_765 11_557
C19 C17 C20 94.7(7) 11_557 11_557
C12 C17 C20 122.8(8) 3_765 11_557
C18 C17 C18 4.4(8) 9_767 11_557
C13 C17 C18 164.9(6) 3_765 11_557
C19 C17 C18 73.0(5) 11_557 11_557
C12 C17 C18 44.9(5) 3_765 11_557
C20 C17 C18 167.7(10) 11_557 11_557
C18 C17 C12 26.2(11) 9_767 .
C13 C17 C12 134.3(6) 3_765 .
C19 C17 C12 42.5(6) 11_557 .
C12 C17 C12 14.3(4) 3_765 .
C20 C17 C12 137.1(7) 11_557 .
C18 C17 C12 30.5(4) 11_557 .
C18 C17 C16 93.9(11) 9_767 .
C13 C17 C16 105.6(6) 3_765 .
C19 C17 C16 162.5(6) 11_557 .
C12 C17 C16 134.3(4) 3_765 .
C20 C17 C16 102.8(7) 11_557 .
C18 C17 C16 89.5(4) 11_557 .
C12 C17 C16 120.03(7) . .
C18 C17 C14 122.5(14) 9_767 3_765
C13 C17 C14 77.0(6) 3_765 3_765
C19 C17 C14 168.9(5) 11_557 3_765
C12 C17 C14 163.0(8) 3_765 3_765
C20 C17 C14 74.2(6) 11_557 3_765
C18 C17 C14 118.1(6) 11_557 3_765
C12 C17 C14 148.7(5) . 3_765
C16 C17 C14 28.6(5) . 3_765
C18 C17 C15 74.1(12) 9_767 9_767
C13 C17 C15 125.4(6) 3_765 9_767
C19 C17 C15 142.7(5) 11_557 9_767
C12 C17 C15 114.5(8) 3_765 9_767
C20 C17 C15 122.6(7) 11_557 9_767
C18 C17 C15 69.7(5) 11_557 9_767
C12 C17 C15 100.2(5) . 9_767
C16 C17 C15 19.8(5) . 9_767
C14 C17 C15 48.44(16) 3_765 9_767
C18 C17 C21 139.0(14) 9_767 11_557
C13 C17 C21 60.5(5) 3_765 11_557
C19 C17 C21 152.4(5) 11_557 11_557
C12 C17 C21 179.5(5) 3_765 11_557
C20 C17 C21 57.7(4) 11_557 11_557
C18 C17 C21 134.6(6) 11_557 11_557
C12 C17 C21 165.2(3) . 11_557
C16 C17 C21 45.1(3) . 11_557
C14 C17 C21 16.5(4) 3_765 11_557
C15 C17 C21 64.9(5) 9_767 11_557
C18 C17 C19 19.4(8) 9_767 9_767
C13 C17 C19 141.1(7) 3_765 9_767
C19 C17 C19 49.2(7) 11_557 9_767
C12 C17 C19 21.1(4) 3_765 9_767
C20 C17 C19 143.9(10) 11_557 9_767
C18 C17 C19 23.8(2) 11_557 9_767
C12 C17 C19 6.7(3) . 9_767
C16 C17 C19 113.3(3) . 9_767
C14 C17 C19 141.9(8) 3_765 9_767
C15 C17 C19 93.5(7) 9_767 9_767
C21 C17 C19 158.4(6) 11_557 9_767
C18 C17 H17A 143.7 9_767 .
C13 C17 H17A 16.8 3_765 .
C19 C17 H17A 75.1 11_557 .
C12 C17 H17A 103.3 3_765 .
C20 C17 H17A 19.6 11_557 .
C18 C17 H17A 148.1 11_557 .
C12 C17 H17A 117.6 . .
C16 C17 H17A 122.4 . .
C14 C17 H17A 93.8 3_765 .
C15 C17 H17A 142.2 9_767 .
C21 C17 H17A 77.3 11_557 .
C19 C17 H17A 124.3 9_767 .
C17 C18 C12 113.7(16) 9_767 11_557
C17 C18 C19 77(2) 9_767 3_765
C12 C18 C19 36.9(8) 11_557 3_765
C17 C18 C18 173.2(11) 9_767 3_765
C12 C18 C18 73.1(6) 11_557 3_765
C19 C18 C18 110.0(13) 3_765 3_765
C17 C18 C12 141.0(17) 9_767 9_767
C12 C18 C12 27.3(6) 11_557 9_767
C19 C18 C12 64.2(9) 3_765 9_767
C18 C18 C12 45.7(7) 3_765 9_767
C17 C18 C13 10.4(8) 9_767 11_557
C12 C18 C13 103.3(8) 11_557 11_557
C19 C18 C13 66.5(13) 3_765 11_557
C18 C18 C13 176.4(5) 3_765 11_557
C12 C18 C13 130.7(10) 9_767 11_557
C17 C18 C17 170.8(15) 9_767 11_557
C12 C18 C17 75.5(5) 11_557 11_557
C19 C18 C17 112.4(12) 3_765 11_557
C18 C18 C17 2.4(4) 3_765 11_557
C12 C18 C17 48.1(5) 9_767 11_557
C13 C18 C17 178.8(9) 11_557 11_557
C17 C18 C15 86.1(11) 9_767 .
C12 C18 C15 160.2(7) 11_557 .
C19 C18 C15 163.0(14) 3_765 .
C18 C18 C15 87.10(11) 3_765 .
C12 C18 C15 132.8(7) 9_767 .
C13 C18 C15 96.5(6) 11_557 .
C17 C18 C15 84.7(4) 11_557 .
C17 C18 C19 153.8(11) 9_767 .
C12 C18 C19 40.2(7) 11_557 .
C19 C18 C19 77.0(14) 3_765 .
C18 C18 C19 32.93(12) 3_765 .
C12 C18 C19 12.8(7) 9_767 .
C13 C18 C19 143.5(6) 11_557 .
C17 C18 C19 35.3(4) 11_557 .
C15 C18 C19 120.02(7) . .
C17 C18 C16 67.2(10) 9_767 9_767
C12 C18 C16 179.1(11) 11_557 9_767
C19 C18 C16 144.0(18) 3_765 9_767
C18 C18 C16 106.1(6) 3_765 9_767
C12 C18 C16 151.8(12) 9_767 9_767
C13 C18 C16 77.5(8) 11_557 9_767
C17 C18 C16 103.6(8) 11_557 9_767
C15 C18 C16 19.0(5) . 9_767
C19 C18 C16 139.0(5) . 9_767
C17 C18 C20 11.4(12) 9_767 3_765
C12 C18 C20 102.3(4) 11_557 3_765
C19 C18 C20 65.4(11) 3_765 3_765
C18 C18 C20 175.4(2) 3_765 3_765
C12 C18 C20 129.6(6) 9_767 3_765
C13 C18 C20 1.0(5) 11_557 3_765
C17 C18 C20 177.8(4) 11_557 3_765
C15 C18 C20 97.5(3) . 3_765
C19 C18 C20 142.5(3) . 3_765
C16 C18 C20 78.6(7) 9_767 3_765
C17 C18 C15 113.9(11) 9_767 3_765
C12 C18 C15 132.5(10) 11_557 3_765
C19 C18 C15 169.3(17) 3_765 3_765
C18 C18 C15 59.4(5) 3_765 3_765
C12 C18 C15 105.1(11) 9_767 3_765
C13 C18 C15 124.2(8) 11_557 3_765
C17 C18 C15 57.0(7) 11_557 3_765
C15 C18 C15 27.7(4) . 3_765
C19 C18 C15 92.3(4) . 3_765
C16 C18 C15 46.67(14) 9_767 3_765
C20 C18 C15 125.2(7) 3_765 3_765
C17 C18 H18A 36.3 9_767 .
C12 C18 H18A 77.4 11_557 .
C19 C18 H18A 40.6 3_765 .
C18 C18 H18A 150.5 3_765 .
C12 C18 H18A 104.8 9_767 .
C13 C18 H18A 25.9 11_557 .
C17 C18 H18A 152.9 11_557 .
C15 C18 H18A 122.4 . .
C19 C18 H18A 117.6 . .
C16 C18 H18A 103.4 9_767 .
C20 C18 H18A 24.9 3_765 .
C15 C18 H18A 150.1 3_765 .
C12 C19 C18 63.3(13) 9_767 3_765
C12 C19 C17 97.9(13) 9_767 11_557
C18 C19 C17 34.6(10) 3_765 11_557
C12 C19 C12 3.3(6) 9_767 11_557
C18 C19 C12 66.6(12) 3_765 11_557
C17 C19 C12 101.2(8) 11_557 11_557
C12 C19 C13 130.6(14) 9_767 9_767
C18 C19 C13 67.4(9) 3_765 9_767
C17 C19 C13 32.8(4) 11_557 9_767
C12 C19 C13 133.9(10) 11_557 9_767
C12 C19 C18 26.2(11) 9_767 .
C18 C19 C18 37.1(12) 3_765 .
C17 C19 C18 71.7(4) 11_557 .
C12 C19 C18 29.5(5) 11_557 .
C13 C19 C18 104.5(6) 9_767 .
C12 C19 C20 146.1(11) 9_767 .
C18 C19 C20 82.9(12) 3_765 .
C17 C19 C20 48.3(4) 11_557 .
C12 C19 C20 149.4(5) 11_557 .
C13 C19 C20 15.5(6) 9_767 .
C18 C19 C20 119.97(7) . .
C12 C19 C19 6.8(11) 9_767 3_765
C18 C19 C19 70.0(13) 3_765 3_765
C17 C19 C19 104.6(5) 11_557 3_765
C12 C19 C19 3.5(6) 11_557 3_765
C13 C19 C19 137.4(6) 9_767 3_765
C18 C19 C19 32.93(12) . 3_765
C20 C19 C19 152.90(11) . 3_765
C12 C19 C22 87.5(11) 9_767 .
C18 C19 C22 150.8(12) 3_765 .
C17 C19 C22 174.6(5) 11_557 .
C12 C19 C22 84.2(6) 11_557 .
C13 C19 C22 141.9(6) 9_767 .
C18 C19 C22 113.7(3) . .
C20 C19 C22 126.3(2) . .
C19 C19 C22 80.8(3) 3_765 .
C12 C19 C11 70.1(11) 9_767 9_767
C18 C19 C11 133.3(15) 3_765 9_767
C17 C19 C11 167.9(8) 11_557 9_767
C12 C19 C11 66.8(6) 11_557 9_767
C13 C19 C11 159.3(9) 9_767 9_767
C18 C19 C11 96.2(4) . 9_767
C20 C19 C11 143.8(4) . 9_767
C19 C19 C11 63.3(3) 3_765 9_767
C22 C19 C11 17.5(4) . 9_767
C12 C19 C17 19.4(8) 9_767 9_767
C18 C19 C17 43.8(10) 3_765 9_767
C17 C19 C17 78.4(5) 11_557 9_767
C12 C19 C17 22.7(3) 11_557 9_767
C13 C19 C17 111.2(7) 9_767 9_767
C18 C19 C17 6.7(3) . 9_767
C20 C19 C17 126.7(3) . 9_767
C19 C19 C17 26.2(4) 3_765 9_767
C22 C19 C17 107.0(4) . 9_767
C11 C19 C17 89.5(6) 9_767 9_767
C12 C19 C22 57.9(14) 9_767 3_765
C18 C19 C22 121.2(18) 3_765 3_765
C17 C19 C22 155.8(9) 11_557 3_765
C12 C19 C22 54.6(9) 11_557 3_765
C13 C19 C22 171.4(10) 9_767 3_765
C18 C19 C22 84.1(6) . 3_765
C20 C19 C22 155.9(6) . 3_765
C19 C19 C22 51.2(5) 3_765 3_765
C22 C19 C22 29.6(7) . 3_765
C11 C19 C22 12.1(3) 9_767 3_765
C17 C19 C22 77.4(8) 9_767 3_765
C13 C20 C17 3.2(6) 9_767 11_557
C13 C20 C21 86.1(11) 9_767 .
C17 C20 C21 83.0(6) 11_557 .
C13 C20 C19 33.9(11) 9_767 .
C17 C20 C19 37.0(6) 11_557 .
C21 C20 C19 120.00(7) . .
C13 C20 C14 67.2(10) 9_767 9_767
C17 C20 C14 64.0(5) 11_557 9_767
C21 C20 C14 19.0(5) . 9_767
C19 C20 C14 101.0(5) . 9_767
C13 C20 C18 2.2(11) 9_767 3_765
C17 C20 C18 5.3(5) 11_557 3_765
C21 C20 C18 88.29(12) . 3_765
C19 C20 C18 31.71(12) . 3_765
C14 C20 C18 69.3(4) 9_767 3_765
C13 C20 C12 25.2(9) 9_767 9_767
C17 C20 C12 28.4(4) 11_557 9_767
C21 C20 C12 111.4(3) . 9_767
C19 C20 C12 8.6(3) . 9_767
C14 C20 C12 92.4(6) 9_767 9_767
C18 C20 C12 23.1(3) 3_765 9_767
C13 C20 C16 48.3(9) 9_767 11_557
C17 C20 C16 45.1(4) 11_557 11_557
C21 C20 C16 37.87(19) . 11_557
C19 C20 C16 82.13(19) . 11_557
C14 C20 C16 18.9(4) 9_767 11_557
C18 C20 C16 50.42(16) 3_765 11_557
C12 C20 C16 73.5(2) 9_767 11_557
C13 C20 H20A 156.3 9_767 .
C17 C20 H20A 159.4 11_557 .
C21 C20 H20A 117.6 . .
C19 C20 H20A 122.4 . .
C14 C20 H20A 136.6 9_767 .
C18 C20 H20A 154.1 3_765 .
C12 C20 H20A 131.0 9_767 .
C16 C20 H20A 155.5 11_557 .
C14 C21 C21 83.2(11) 9_767 11_557
C14 C21 C14 54.2(11) 9_767 3_765
C21 C21 C14 29.0(8) 11_557 3_765
C14 C21 C16 2.0(7) 9_767 11_557
C21 C21 C16 81.2(5) 11_557 11_557
C14 C21 C16 52.2(7) 3_765 11_557
C14 C21 C20 93.9(11) 9_767 .
C21 C21 C20 177.10(12) 11_557 .
C14 C21 C20 148.1(7) 3_765 .
C16 C21 C20 95.9(5) 11_557 .
C14 C21 C16 26.2(11) 9_767 .
C21 C21 C16 57.07(12) 11_557 .
C14 C21 C16 28.1(7) 3_765 .
C16 C21 C16 24.2(5) 11_557 .
C20 C21 C16 120.02(7) . .
C14 C21 C13 74.1(12) 9_767 9_767
C21 C21 C13 157.3(4) 11_557 9_767
C14 C21 C13 128.3(11) 3_765 9_767
C16 C21 C13 76.1(7) 11_557 9_767
C20 C21 C13 19.8(5) . 9_767
C16 C21 C13 100.2(5) . 9_767
C14 C21 C17 54.5(9) 9_767 11_557
C21 C21 C17 137.8(2) 11_557 11_557
C14 C21 C17 108.8(7) 3_765 11_557
C16 C21 C17 56.5(3) 11_557 11_557
C20 C21 C17 39.3(2) . 11_557
C16 C21 C17 80.7(2) . 11_557
C13 C21 C17 19.5(4) 9_767 11_557
C14 C21 C15 2.5(11) 9_767 3_765
C21 C21 C15 85.77(18) 11_557 3_765
C14 C21 C15 56.8(6) 3_765 3_765
C16 C21 C15 4.5(5) 11_557 3_765
C20 C21 C15 91.33(10) . 3_765
C16 C21 C15 28.69(8) . 3_765
C13 C21 C15 71.5(5) 9_767 3_765
C17 C21 C15 52.0(3) 11_557 3_765
C14 C21 C15 19.4(8) 9_767 9_767
C21 C21 C15 63.8(4) 11_557 9_767
C14 C21 C15 34.8(5) 3_765 9_767
C16 C21 C15 17.4(2) 11_557 9_767
C20 C21 C15 113.3(3) . 9_767
C16 C21 C15 6.7(3) . 9_767
C13 C21 C15 93.5(7) 9_767 9_767
C17 C21 C15 74.0(2) 11_557 9_767
C15 C21 C15 22.0(3) 3_765 9_767
C14 C21 C18 45.4(12) 9_767 3_765
C21 C21 C18 128.6(2) 11_557 3_765
C14 C21 C18 99.7(10) 3_765 3_765
C16 C21 C18 47.4(6) 11_557 3_765
C20 C21 C18 48.4(3) . 3_765
C16 C21 C18 71.6(3) . 3_765
C13 C21 C18 28.6(2) 9_767 3_765
C17 C21 C18 9.1(3) 11_557 3_765
C15 C21 C18 42.9(3) 3_765 3_765
C15 C21 C18 64.8(6) 9_767 3_765
C14 C21 H21A 144.0 9_767 .
C21 C21 H21A 60.8 11_557 .
C14 C21 H21A 89.8 3_765 .
C16 C21 H21A 142.0 11_557 .
C20 C21 H21A 122.1 . .
C16 C21 H21A 117.9 . .
C13 C21 H21A 141.9 9_767 .
C17 C21 H21A 161.5 11_557 .
C15 C21 H21A 146.5 3_765 .
C15 C21 H21A 124.6 9_767 .
C18 C21 H21A 170.6 3_765 .
C11 C22 O8 127(3) 9_767 3_765
C11 C22 O6 159(2) 9_767 11_557
O8 C22 O6 32(3) 3_765 11_557
C11 C22 O5 134.7(17) 9_767 9_767
O8 C22 O5 8(2) 3_765 9_767
O6 C22 O5 24.0(8) 11_557 9_767
C11 C22 C22 6.7(12) 9_767 3_765
O8 C22 C22 120(3) 3_765 3_765
O6 C22 C22 152.0(9) 11_557 3_765
O5 C22 C22 128.0(8) 9_767 3_765
C11 C22 O8 26.3(12) 9_767 .
O8 C22 O8 101(3) 3_765 .
O6 C22 O8 132.4(11) 11_557 .
O5 C22 O8 108.4(10) 9_767 .
C22 C22 O8 19.6(3) 3_765 .
C11 C22 O7 149.3(12) 9_767 .
O8 C22 O7 22(3) 3_765 .
O6 C22 O7 9.4(11) 11_557 .
O5 C22 O7 14.5(10) 9_767 .
C22 C22 O7 142.6(3) 3_765 .
O8 C22 O7 122.9(4) . .
C11 C22 C19 92.5(12) 9_767 .
O8 C22 C19 140(3) 3_765 .
O6 C22 C19 108.8(10) 11_557 .
O5 C22 C19 132.7(10) 9_767 .
C22 C22 C19 99.3(3) 3_765 .
O8 C22 C19 118.9(2) . .
O7 C22 C19 118.2(2) . .
C11 C22 C12 74.3(10) 9_767 9_767
O8 C22 C12 159(3) 3_765 9_767
O6 C22 C12 127.0(14) 11_557 9_767
O5 C22 C12 151.0(13) 9_767 9_767
C22 C22 C12 81.0(6) 3_765 9_767
O8 C22 C12 100.6(5) . 9_767
O7 C22 C12 136.4(5) . 9_767
C19 C22 C12 18.2(5) . 9_767
C11 C22 O5 31.8(11) 9_767 11_557
O8 C22 O5 95(3) 3_765 11_557
O6 C22 O5 126.8(10) 11_557 11_557
O5 C22 O5 102.9(9) 9_767 11_557
C22 C22 O5 25.1(3) 3_765 11_557
O8 C22 O5 5.5(5) . 11_557
O7 C22 O5 117.4(5) . 11_557
C19 C22 O5 124.4(5) . 11_557
C12 C22 O5 106.2(8) 9_767 11_557
C11 C22 C12 58.6(10) 9_767 11_557
O8 C22 C12 174(3) 3_765 11_557
O6 C22 C12 142.7(12) 11_557 11_557
O5 C22 C12 166.7(12) 9_767 11_557
C22 C22 C12 65.3(4) 3_765 11_557
O8 C22 C12 84.9(4) . 11_557
O7 C22 C12 152.2(4) . 11_557
C19 C22 C12 34.0(3) . 11_557
C12 C22 C12 15.8(4) 9_767 11_557
O5 C22 C12 90.4(6) 11_557 11_557
C11 C22 O6 19.6(9) 9_767 9_767
O8 C22 O6 107(3) 3_765 9_767
O6 C22 O6 139.1(12) 11_557 9_767
O5 C22 O6 115.1(9) 9_767 9_767
C22 C22 O6 12.9(4) 3_765 9_767
O8 C22 O6 6.7(5) . 9_767
O7 C22 O6 129.7(5) . 9_767
C19 C22 O6 112.1(5) . 9_767
C12 C22 O6 93.9(6) 9_767 9_767
O5 C22 O6 12.3(4) 11_557 9_767
C12 C22 O6 78.2(5) 11_557 9_767
O6 O5 O8 75(2) 3_765 11_557
O6 O5 O7 71.6(17) 3_765 9_767
O8 O5 O7 146(2) 11_557 9_767
O6 O5 C22 65.2(9) 3_765 9_767
O8 O5 C22 9(3) 11_557 9_767
O7 O5 C22 137(2) 9_767 9_767
O6 O5 C11 80.6(6) 3_765 .
O8 O5 C11 6(2) 11_557 .
O7 O5 C11 152.2(15) 9_767 .
C22 O5 C11 15.4(8) 9_767 .
O6 O5 C22 92.0(7) 3_765 11_557
O8 O5 C22 17.5(19) 11_557 11_557
O7 O5 C22 163.6(15) 9_767 11_557
C22 O5 C22 26.8(8) 9_767 11_557
C11 O5 C22 11.4(3) . 11_557
O6 O5 O8 108.2(7) 3_765 9_767
O8 O5 O8 33.6(19) 11_557 9_767
O7 O5 O8 179.8(16) 9_767 9_767
C22 O5 O8 43.0(7) 9_767 9_767
C11 O5 O8 27.6(4) . 9_767
C22 O5 O8 16.2(3) 11_557 9_767
O6 O5 Zr1 133.0(8) 3_765 .
O8 O5 Zr1 152(2) 11_557 .
O7 O5 Zr1 61.4(14) 9_767 .
C22 O5 Zr1 161.9(9) 9_767 .
C11 O5 Zr1 146.4(4) . .
C22 O5 Zr1 135.0(4) 11_557 .
O8 O5 Zr1 118.9(4) 9_767 .
O5 O6 O8 57.2(18) 3_765 9_767
O5 O6 O7 64(2) 3_765 11_557
O8 O6 O7 121(3) 9_767 11_557
O5 O6 C22 90.9(13) 3_765 11_557
O8 O6 C22 33.7(12) 9_767 11_557
O7 O6 C22 155(3) 11_557 11_557
O5 O6 C11 83.0(8) 3_765 .
O8 O6 C11 25.8(15) 9_767 .
O7 O6 C11 147(2) 11_557 .
C22 O6 C11 7.9(8) 11_557 .
O5 O6 C22 75.8(9) 3_765 9_767
O8 O6 C22 18.6(13) 9_767 9_767
O7 O6 C22 140(2) 11_557 9_767
C22 O6 C22 15.1(7) 11_557 9_767
C11 O6 C22 7.3(3) . 9_767
O5 O6 Zr1 40.5(6) 3_765 3_765
O8 O6 Zr1 97.6(17) 9_767 3_765
O7 O6 Zr1 24(2) 11_557 3_765
C22 O6 Zr1 131.4(10) 11_557 3_765
C11 O6 Zr1 123.5(4) . 3_765
C22 O6 Zr1 116.2(5) 9_767 3_765
O5 O7 O6 44.3(16) 9_767 11_557
O5 O7 O8 15.8(12) 9_767 3_765
O6 O7 O8 28.6(12) 11_557 3_765
O5 O7 C22 28.7(12) 9_767 .
O6 O7 C22 15.6(19) 11_557 .
O8 O7 C22 12.9(12) 3_765 .
O5 O7 C11 20.5(10) 9_767 9_767
O6 O7 C11 23.9(17) 11_557 9_767
O8 O7 C11 4.7(11) 3_765 9_767
C22 O7 C11 8.2(4) . 9_767
O5 O7 Zr1 106.1(17) 9_767 9_767
O6 O7 Zr1 150(3) 11_557 9_767
O8 O7 Zr1 121.8(19) 3_765 9_767
C22 O7 Zr1 134.8(8) . 9_767
C11 O7 Zr1 126.5(9) 9_767 9_767
O5 O8 O6 48(2) 11_557 9_767
O5 O8 C22 163(5) 11_557 3_765
O6 O8 C22 115(3) 9_767 3_765
O5 O8 O7 18.1(12) 11_557 3_765
O6 O8 O7 30.2(19) 9_767 3_765
C22 O8 O7 145(4) 3_765 3_765
O5 O8 C11 171(3) 11_557 9_767
O6 O8 C11 141(2) 9_767 9_767
C22 O8 C11 26(2) 3_765 9_767
O7 O8 C11 171(2) 3_765 9_767
O5 O8 C22 157(2) 11_557 .
O6 O8 C22 154.7(18) 9_767 .
C22 O8 C22 40(3) 3_765 .
O7 O8 C22 175.1(17) 3_765 .
C11 O8 C22 14.1(7) 9_767 .
O5 O8 O8 137(2) 11_557 3_765
O6 O8 O8 174.3(16) 9_767 3_765
C22 O8 O8 60(3) 3_765 3_765
O7 O8 O8 155.5(14) 3_765 3_765
C11 O8 O8 33.7(9) 9_767 3_765
C22 O8 O8 19.6(3) . 3_765
O5 O8 O5 128(2) 11_557 9_767
O6 O8 O5 176.7(19) 9_767 9_767
C22 O8 O5 69(3) 3_765 9_767
O7 O8 O5 146.5(15) 3_765 9_767
C11 O8 O5 42.7(7) 9_767 9_767
C22 O8 O5 28.6(3) . 9_767
O8 O8 O5 9.0(3) 3_765 9_767
O5 O8 C19 133(3) 11_557 3_765
O6 O8 C19 84.6(17) 9_767 3_765
C22 O8 C19 30(2) 3_765 3_765
O7 O8 C19 115(2) 3_765 3_765
C11 O8 C19 56.0(7) 9_767 3_765
C22 O8 C19 70.1(6) . 3_765
O8 O8 C19 89.7(7) 3_765 3_765
O5 O8 C19 98.7(8) 9_767 3_765
O5 O8 Zr1 23.1(18) 11_557 11_557
O6 O8 Zr1 71.4(16) 9_767 11_557
C22 O8 Zr1 174(3) 3_765 11_557
O7 O8 Zr1 41.2(11) 3_765 11_557
C11 O8 Zr1 148.0(12) 9_767 11_557
C22 O8 Zr1 133.9(6) . 11_557
O8 O8 Zr1 114.3(3) 3_765 11_557
O5 O8 Zr1 105.3(6) 9_767 11_557
C19 O8 Zr1 155.9(10) 3_765 11_557

loop_
_geom_bond_atom_site_label_1
_geom_bond_atom_site_label_2
_geom_bond_distance
_geom_bond_site_symmetry_2
Zr1 O7 1.902(7) 9_767
Zr1 O5 2.082(4) .
Zr1 O1 2.129(2) 13_755
Zr1 O1 2.129(2) .
Zr1 O2 2.122(2) 3_765
Zr1 O2 2.122(2) .
Zr1 O1S 2.196(4) .
Zr1 O4 2.231(3) .
Zr1 O4 2.231(3) 13_755
Zr1 O6 2.346(8) 3_765
Zr1 O8 2.454(8) 11_557
Zr1 Zr1 3.4803(10) 3_765
Zr2 O2 2.118(4) .
Zr2 O2 2.118(4) 11_556
Zr2 O1 2.171(4) .
Zr2 O1 2.171(4) 5_566
Zr2 O3 2.197(2) .
Zr2 O3 2.198(2) 11_556
Zr2 O3 2.198(2) 14_565
Zr2 O3 2.198(2) 5_566
Zr2 Zr1 3.4887(8) 3_765
Zr2 Zr1 3.4887(8) 9_766
Zr2 Zr1 3.4887(8) 11_556
O1 Zr1 2.129(2) 11_556
O2 Zr1 2.122(2) 3_765
O3 C1 1.266(4) .
O4 C1 1.257(4) .
C1 C2 1.5069(10) .
C2 C7 1.351(6) .
C2 C3 1.367(6) .
C3 C4 1.381(6) .
C3 H3A 0.9500 .
C4 C5 1.384(8) .
C4 C8 1.526(9) .
C5 C6 1.363(8) .
C5 C5 1.515(8) 8_666
C6 C7 1.403(6) .
C6 H6A 0.9500 .
C7 H7A 0.9500 .
C8 H8A 0.9800 .
C8 H8B 0.9800 .
C8 H8C 0.9800 .
C11 C22 0.481(13) 9_767
C11 C22 0.481(13) 11_557
C11 O8 0.877(12) 11_557
C11 O8 0.877(12) 9_767
C11 O6 1.277(3) .
C11 O6 1.277(3) 3_765
C11 O5 1.285(3) .
C11 O5 1.285(3) 3_765
C11 C12 1.5085(11) .
C11 C12 1.5085(11) 3_765
C11 C19 1.604(11) 11_557
C11 C19 1.604(11) 9_767
C12 C12 0.468(10) 3_765
C12 C19 0.490(12) 9_767
C12 C18 0.730(9) 11_557
C12 C19 0.956(9) 11_557
C12 C18 0.975(10) 9_767
C12 C17 1.029(7) 3_765
C12 C17 1.3899(9) .
C12 C13 1.3912(9) .
C12 C22 1.566(9) 9_767
C12 C22 1.702(9) 11_557
C12 C13 1.820(9) 3_765
C13 C20 0.490(12) 9_767
C13 C17 0.553(10) 3_765
C13 C19 1.021(12) 9_767
C13 C18 1.028(6) 11_557
C13 C14 1.3895(9) .
C13 C21 1.442(11) 9_767
C13 C16 1.629(7) 3_765
C13 C12 1.820(9) 3_765
C13 C15 1.820(7) 11_557
C13 C18 1.920(12) 9_767
C13 H13A 0.9600 .
C14 C21 0.490(12) 9_767
C14 C16 0.691(12) 3_765
C14 C14 0.820(10) 11_557
C14 C16 0.975(10) 9_767
C14 C21 1.004(5) 3_765
C14 C15 1.1687(16) 11_557
C14 C15 1.3902(8) .
C14 C17 1.405(5) 3_765
C14 C20 1.504(9) 9_767
C14 C18 1.719(8) 11_557
C14 C15 1.919(13) 9_767
C14 H14A 0.9305 .
C15 C16 0.490(12) 9_767
C15 C15 0.691(9) 11_557
C15 C15 0.751(13) 3_765
C15 C16 0.799(9) 3_765
C15 C15 1.021(12) 9_767
C15 C14 1.1687(16) 11_557
C15 C16 1.2391(15) 11_557
C15 C18 1.3900(9) .
C15 C16 1.3903(8) .
C15 C17 1.442(11) 9_767
C15 C18 1.613(8) 3_765
C16 C15 0.490(12) 9_767
C16 C16 0.576(10) 11_557
C16 C14 0.691(12) 3_765
C16 C15 0.799(9) 3_765
C16 C14 0.975(10) 9_767
C16 C21 1.1808(17) 11_557
C16 C15 1.2390(15) 11_557
C16 C17 1.3900(10) .
C16 C21 1.3903(8) .
C16 C18 1.505(9) 9_767
C16 C13 1.629(7) 3_765
C17 C18 0.490(12) 9_767
C17 C13 0.553(10) 3_765
C17 C19 0.841(11) 11_557
C17 C12 1.029(7) 3_765
C17 C20 1.042(6) 11_557
C17 C18 1.380(6) 11_557
C17 C14 1.405(5) 3_765
C17 C15 1.442(11) 9_767
C17 C21 1.632(10) 11_557
C17 C19 1.842(11) 9_767
C17 H17A 0.9600 .
C18 C17 0.490(12) 9_767
C18 C12 0.730(9) 11_557
C18 C19 0.804(5) 3_765
C18 C18 0.892(17) 3_765
C18 C12 0.975(10) 9_767
C18 C13 1.028(6) 11_557
C18 C17 1.380(6) 11_557
C18 C19 1.3901(8) .
C18 C16 1.505(9) 9_767
C18 C20 1.517(17) 3_765
C18 C15 1.613(8) 3_765
C18 H18A 0.9600 .
C19 C12 0.490(12) 9_767
C19 C18 0.804(5) 3_765
C19 C17 0.841(11) 11_557
C19 C12 0.956(9) 11_557
C19 C13 1.021(12) 9_767
C19 C20 1.3909(9) .
C19 C19 1.441(19) 3_765
C19 C22 1.5085(11) .
C19 C11 1.604(11) 9_767
C19 C17 1.842(11) 9_767
C19 C22 1.911(14) 3_765
C20 C13 0.490(12) 9_767
C20 C17 1.042(6) 11_557
C20 C21 1.3897(10) .
C20 C14 1.504(9) 9_767
C20 C18 1.518(17) 3_765
C20 C12 1.818(13) 9_767
C20 C16 1.913(8) 11_557
C20 H20A 0.9601 .
C21 C14 0.490(12) 9_767
C21 C21 0.936(12) 11_557
C21 C14 1.004(5) 3_765
C21 C16 1.1808(17) 11_557
C21 C13 1.442(11) 9_767
C21 C17 1.632(10) 11_557
C21 C15 1.658(13) 3_765
C21 C15 1.843(11) 9_767
C21 C18 2.027(14) 3_765
C21 H21A 0.9575 .
C22 C11 0.481(13) 9_767
C22 O8 0.499(12) 3_765
C22 O6 0.817(11) 11_557
C22 O5 0.900(10) 9_767
C22 C22 0.96(3) 3_765
C22 O8 1.282(2) .
C22 O7 1.283(2) .
C22 C12 1.566(9) 9_767
C22 O5 1.668(13) 11_557
C22 C12 1.703(9) 11_557
C22 O6 1.720(13) 9_767
O5 O6 0.365(11) 3_765
O5 O8 0.411(11) 11_557
O5 O7 0.470(15) 9_767
O5 C22 0.900(10) 9_767
O5 C22 1.668(13) 11_557
O5 O8 1.784(15) 9_767
O6 O5 0.365(11) 3_765
O6 O8 0.472(15) 9_767
O6 O7 0.496(10) 11_557
O6 C22 0.817(11) 11_557
O6 C22 1.720(13) 9_767
O6 Zr1 2.346(8) 3_765
O7 O5 0.470(15) 9_767
O7 O6 0.496(10) 11_557
O7 O8 0.84(2) 3_765
O7 C11 1.715(12) 9_767
O7 Zr1 1.902(7) 9_767
O8 O5 0.411(11) 11_557
O8 O6 0.472(15) 9_767
O8 C22 0.499(12) 3_765
O8 O7 0.84(2) 3_765
O8 C11 0.877(12) 9_767
O8 O8 1.46(3) 3_765
O8 O5 1.784(15) 9_767
O8 C19 1.919(8) 3_765
O8 Zr1 2.454(8) 11_557

loop_
_geom_torsion_atom_site_label_1
_geom_torsion_atom_site_label_2
_geom_torsion_atom_site_label_3
_geom_torsion_atom_site_label_4
_geom_torsion
_geom_torsion_site_symmetry_1
_geom_torsion_site_symmetry_4
O7 Zr1 Zr2 O2 30.0(5) 9_767 .
O5 Zr1 Zr2 O2 19.7(2) . .
O1 Zr1 Zr2 O2 -125.1(2) 13_755 .
O1 Zr1 Zr2 O2 -177.8(3) . .
O2 Zr1 Zr2 O2 -54.29(17) 3_765 .
O1S Zr1 Zr2 O2 149.1(2) . .
O4 Zr1 Zr2 O2 90.3(2) . .
O4 Zr1 Zr2 O2 -86.3(4) 13_755 .
O6 Zr1 Zr2 O2 24.9(2) 3_765 .
O8 Zr1 Zr2 O2 16.3(3) 11_557 .
Zr1 Zr1 Zr2 O2 -33.7(2) 3_765 .
O7 Zr1 Zr2 O2 153.5(4) 9_767 11_556
O5 Zr1 Zr2 O2 143.22(13) . 11_556
O1 Zr1 Zr2 O2 -1.53(13) 13_755 11_556
O1 Zr1 Zr2 O2 -54.2(2) . 11_556
O2 Zr1 Zr2 O2 69.24(15) 3_765 11_556
O2 Zr1 Zr2 O2 123.5(3) . 11_556
O1S Zr1 Zr2 O2 -87.38(15) . 11_556
O4 Zr1 Zr2 O2 -146.19(12) . 11_556
O4 Zr1 Zr2 O2 37.3(3) 13_755 11_556
O6 Zr1 Zr2 O2 148.44(12) 3_765 11_556
O8 Zr1 Zr2 O2 139.8(3) 11_557 11_556
Zr1 Zr1 Zr2 O2 89.86(7) 3_765 11_556
O7 Zr1 Zr2 O1 -152.3(5) 9_767 .
O5 Zr1 Zr2 O1 -162.5(2) . .
O1 Zr1 Zr2 O1 52.70(18) 13_755 .
O2 Zr1 Zr2 O1 123.5(2) 3_765 .
O2 Zr1 Zr2 O1 177.8(3) . .
O1S Zr1 Zr2 O1 -33.2(2) . .
O4 Zr1 Zr2 O1 -92.0(2) . .
O4 Zr1 Zr2 O1 91.5(4) 13_755 .
O6 Zr1 Zr2 O1 -157.3(2) 3_765 .
O8 Zr1 Zr2 O1 -165.9(3) 11_557 .
Zr1 Zr1 Zr2 O1 144.1(2) 3_765 .
O7 Zr1 Zr2 O1 83.5(4) 9_767 5_566
O5 Zr1 Zr2 O1 73.20(14) . 5_566
O1 Zr1 Zr2 O1 -71.55(16) 13_755 5_566
O1 Zr1 Zr2 O1 -124.2(3) . 5_566
O2 Zr1 Zr2 O1 -0.78(13) 3_765 5_566
O2 Zr1 Zr2 O1 53.5(2) . 5_566
O1S Zr1 Zr2 O1 -157.40(15) . 5_566
O4 Zr1 Zr2 O1 143.79(12) . 5_566
O4 Zr1 Zr2 O1 -32.8(3) 13_755 5_566
O6 Zr1 Zr2 O1 78.42(12) 3_765 5_566
O8 Zr1 Zr2 O1 69.8(3) 11_557 5_566
Zr1 Zr1 Zr2 O1 19.84(7) 3_765 5_566
O7 Zr1 Zr2 O3 -61.7(4) 9_767 .
O5 Zr1 Zr2 O3 -72.02(14) . .
O1 Zr1 Zr2 O3 143.23(13) 13_755 .
O1 Zr1 Zr2 O3 90.5(2) . .
O2 Zr1 Zr2 O3 -146.00(13) 3_765 .
O2 Zr1 Zr2 O3 -91.7(2) . .
O1S Zr1 Zr2 O3 57.37(15) . .
O4 Zr1 Zr2 O3 -1.44(12) . .
O4 Zr1 Zr2 O3 -178.0(3) 13_755 .
O6 Zr1 Zr2 O3 -66.80(12) 3_765 .
O8 Zr1 Zr2 O3 -75.4(3) 11_557 .
Zr1 Zr1 Zr2 O3 -125.38(7) 3_765 .
O7 Zr1 Zr2 O3 -128.4(4) 9_767 11_556
O5 Zr1 Zr2 O3 -138.71(14) . 11_556
O1 Zr1 Zr2 O3 76.54(13) 13_755 11_556
O1 Zr1 Zr2 O3 23.8(2) . 11_556
O2 Zr1 Zr2 O3 147.31(13) 3_765 11_556
O2 Zr1 Zr2 O3 -158.4(2) . 11_556
O1S Zr1 Zr2 O3 -9.32(15) . 11_556
O4 Zr1 Zr2 O3 -68.13(12) . 11_556
O4 Zr1 Zr2 O3 115.3(3) 13_755 11_556
O6 Zr1 Zr2 O3 -133.49(12) 3_765 11_556
O8 Zr1 Zr2 O3 -142.1(3) 11_557 11_556
Zr1 Zr1 Zr2 O3 167.93(7) 3_765 11_556
O7 Zr1 Zr2 O3 6.0(4) 9_767 14_565
O5 Zr1 Zr2 O3 -4.27(13) . 14_565
O1 Zr1 Zr2 O3 -149.02(13) 13_755 14_565
O1 Zr1 Zr2 O3 158.3(2) . 14_565
O2 Zr1 Zr2 O3 -78.25(13) 3_765 14_565
O2 Zr1 Zr2 O3 -24.0(2) . 14_565
O1S Zr1 Zr2 O3 125.12(15) . 14_565
O4 Zr1 Zr2 O3 66.31(12) . 14_565
O4 Zr1 Zr2 O3 -110.2(3) 13_755 14_565
O6 Zr1 Zr2 O3 0.95(12) 3_765 14_565
O8 Zr1 Zr2 O3 -7.7(3) 11_557 14_565
Zr1 Zr1 Zr2 O3 -57.63(7) 3_765 14_565
O7 Zr1 Zr2 O3 116.5(5) 9_767 5_566
O5 Zr1 Zr2 O3 106.2(3) . 5_566
O1 Zr1 Zr2 O3 -38.5(3) 13_755 5_566
O1 Zr1 Zr2 O3 -91.2(3) . 5_566
O2 Zr1 Zr2 O3 32.3(3) 3_765 5_566
O2 Zr1 Zr2 O3 86.6(3) . 5_566
O1S Zr1 Zr2 O3 -124.4(3) . 5_566
O4 Zr1 Zr2 O3 176.8(3) . 5_566
O4 Zr1 Zr2 O3 0.3(4) 13_755 5_566
O6 Zr1 Zr2 O3 111.5(3) 3_765 5_566
O8 Zr1 Zr2 O3 102.9(4) 11_557 5_566
Zr1 Zr1 Zr2 O3 52.9(3) 3_765 5_566
O7 Zr1 Zr2 Zr1 63.6(4) 9_767 3_765
O5 Zr1 Zr2 Zr1 53.36(12) . 3_765
O1 Zr1 Zr2 Zr1 -91.39(11) 13_755 3_765
O1 Zr1 Zr2 Zr1 -144.1(2) . 3_765
O2 Zr1 Zr2 Zr1 -20.62(11) 3_765 3_765
O2 Zr1 Zr2 Zr1 33.7(2) . 3_765
O1S Zr1 Zr2 Zr1 -177.24(13) . 3_765
O4 Zr1 Zr2 Zr1 123.95(10) . 3_765
O4 Zr1 Zr2 Zr1 -52.6(3) 13_755 3_765
O6 Zr1 Zr2 Zr1 58.58(10) 3_765 3_765
O8 Zr1 Zr2 Zr1 50.0(3) 11_557 3_765
O7 Zr1 Zr2 Zr1 118.8(4) 9_767 9_766
O5 Zr1 Zr2 Zr1 108.56(12) . 9_766
O1 Zr1 Zr2 Zr1 -36.19(11) 13_755 9_766
O1 Zr1 Zr2 Zr1 -88.9(2) . 9_766
O2 Zr1 Zr2 Zr1 34.58(11) 3_765 9_766
O2 Zr1 Zr2 Zr1 88.9(2) . 9_766
O1S Zr1 Zr2 Zr1 -122.04(14) . 9_766
O4 Zr1 Zr2 Zr1 179.15(10) . 9_766
O4 Zr1 Zr2 Zr1 2.6(3) 13_755 9_766
O6 Zr1 Zr2 Zr1 113.78(10) 3_765 9_766
O8 Zr1 Zr2 Zr1 105.2(3) 11_557 9_766
Zr1 Zr1 Zr2 Zr1 55.202(17) 3_765 9_766
O7 Zr1 Zr2 Zr1 173.3(4) 9_767 11_556
O5 Zr1 Zr2 Zr1 163.06(12) . 11_556
O1 Zr1 Zr2 Zr1 18.31(11) 13_755 11_556
O1 Zr1 Zr2 Zr1 -34.4(2) . 11_556
O2 Zr1 Zr2 Zr1 89.08(11) 3_765 11_556
O2 Zr1 Zr2 Zr1 143.4(2) . 11_556
O1S Zr1 Zr2 Zr1 -67.55(13) . 11_556
O4 Zr1 Zr2 Zr1 -126.36(10) . 11_556
O4 Zr1 Zr2 Zr1 57.1(3) 13_755 11_556
O6 Zr1 Zr2 Zr1 168.28(10) 3_765 11_556
O8 Zr1 Zr2 Zr1 159.7(3) 11_557 11_556
Zr1 Zr1 Zr2 Zr1 109.698(13) 3_765 11_556
O7 Zr1 O1 Zr1 167.0(8) 9_767 11_556
O5 Zr1 O1 Zr1 146.9(2) . 11_556
O1 Zr1 O1 Zr1 -1.5(3) 13_755 11_556
O2 Zr1 O1 Zr1 58.2(2) 3_765 11_556
O2 Zr1 O1 Zr1 118.2(3) . 11_556
O1S Zr1 O1 Zr1 -89.3(2) . 11_556
O4 Zr1 O1 Zr1 -162.6(2) . 11_556
O4 Zr1 O1 Zr1 -31.1(4) 13_755 11_556
O6 Zr1 O1 Zr1 156.92(19) 3_765 11_556
O8 Zr1 O1 Zr1 140.7(5) 11_557 11_556
Zr1 Zr1 O1 Zr1 89.0(2) 3_765 11_556
O7 Zr1 O1 Zr2 47.5(9) 9_767 .
O5 Zr1 O1 Zr2 27.3(4) . .
O1 Zr1 O1 Zr2 -121.02(11) 13_755 .
O2 Zr1 O1 Zr2 -61.35(19) 3_765 .
O2 Zr1 O1 Zr2 -1.34(17) . .
O1S Zr1 O1 Zr2 151.12(19) . .
O4 Zr1 O1 Zr2 77.83(18) . .
O4 Zr1 O1 Zr2 -150.69(13) 13_755 .
O6 Zr1 O1 Zr2 37.4(4) 3_765 .
O8 Zr1 O1 Zr2 21.2(6) 11_557 .
Zr1 Zr1 O1 Zr2 -30.55(17) 3_765 .
O2 Zr2 O1 Zr1 1.35(18) . .
O2 Zr2 O1 Zr1 120.3(2) 11_556 .
O1 Zr2 O1 Zr1 60.83(17) 5_566 .
O3 Zr2 O1 Zr1 -80.98(17) . .
O3 Zr2 O1 Zr1 -157.4(2) 11_556 .
O3 Zr2 O1 Zr1 -34.6(4) 14_565 .
O3 Zr2 O1 Zr1 156.28(11) 5_566 .
Zr1 Zr2 O1 Zr1 30.47(17) 3_765 .
Zr1 Zr2 O1 Zr1 91.18(17) 9_766 .
Zr1 Zr2 O1 Zr1 121.7(3) 11_556 .
O2 Zr2 O1 Zr1 -120.3(2) . 11_556
O2 Zr2 O1 Zr1 -1.35(18) 11_556 11_556
O1 Zr2 O1 Zr1 -60.83(17) 5_566 11_556
O3 Zr2 O1 Zr1 157.4(2) . 11_556
O3 Zr2 O1 Zr1 80.98(17) 11_556 11_556
O3 Zr2 O1 Zr1 -156.28(11) 14_565 11_556
O3 Zr2 O1 Zr1 34.6(4) 5_566 11_556
Zr1 Zr2 O1 Zr1 -121.7(3) . 11_556
Zr1 Zr2 O1 Zr1 -91.18(17) 3_765 11_556
Zr1 Zr2 O1 Zr1 -30.47(17) 9_766 11_556
O2 Zr2 O2 Zr1 -61.28(17) 11_556 .
O1 Zr2 O2 Zr1 -1.38(18) . .
O1 Zr2 O2 Zr1 -121.2(2) 5_566 .
O3 Zr2 O2 Zr1 80.17(16) . .
O3 Zr2 O2 Zr1 34.0(4) 11_556 .
O3 Zr2 O2 Zr1 157.27(19) 14_565 .
O3 Zr2 O2 Zr1 -156.56(11) 5_566 .
Zr1 Zr2 O2 Zr1 -122.6(3) 3_765 .
Zr1 Zr2 O2 Zr1 -91.20(17) 9_766 .
Zr1 Zr2 O2 Zr1 -31.36(17) 11_556 .
O2 Zr2 O2 Zr1 61.28(17) 11_556 3_765
O1 Zr2 O2 Zr1 121.2(2) . 3_765
O1 Zr2 O2 Zr1 1.38(18) 5_566 3_765
O3 Zr2 O2 Zr1 -157.27(19) . 3_765
O3 Zr2 O2 Zr1 156.56(11) 11_556 3_765
O3 Zr2 O2 Zr1 -80.17(16) 14_565 3_765
O3 Zr2 O2 Zr1 -34.0(4) 5_566 3_765
Zr1 Zr2 O2 Zr1 122.6(3) . 3_765
Zr1 Zr2 O2 Zr1 31.36(17) 9_766 3_765
Zr1 Zr2 O2 Zr1 91.20(17) 11_556 3_765
O7 Zr1 O2 Zr2 -153.2(3) 9_767 .
O5 Zr1 O2 Zr2 -160.6(2) . .
O1 Zr1 O2 Zr2 59.44(19) 13_755 .
O1 Zr1 O2 Zr2 1.40(18) . .
O2 Zr1 O2 Zr2 120.08(11) 3_765 .
O1S Zr1 O2 Zr2 -51.9(4) . .
O4 Zr1 O2 Zr2 -79.55(17) . .
O4 Zr1 O2 Zr2 150.80(13) 13_755 .
O6 Zr1 O2 Zr2 -156.69(19) 3_765 .
O8 Zr1 O2 Zr2 -163.4(3) 11_557 .
Zr1 Zr1 O2 Zr2 122.9(3) 3_765 .
O7 Zr1 O2 Zr1 83.9(3) 9_767 3_765
O5 Zr1 O2 Zr1 76.5(2) . 3_765
O1 Zr1 O2 Zr1 -63.4(2) 13_755 3_765
O1 Zr1 O2 Zr1 -121.5(3) . 3_765
O2 Zr1 O2 Zr1 -2.8(3) 3_765 3_765
O1S Zr1 O2 Zr1 -174.8(3) . 3_765
O4 Zr1 O2 Zr1 157.6(2) . 3_765
O4 Zr1 O2 Zr1 27.9(4) 13_755 3_765
O6 Zr1 O2 Zr1 80.42(19) 3_765 3_765
O8 Zr1 O2 Zr1 73.7(3) 11_557 3_765
O2 Zr2 O3 C1 -35.7(4) . .
O2 Zr2 O3 C1 69.7(4) 11_556 .
O1 Zr2 O3 C1 35.9(4) . .
O1 Zr2 O3 C1 -69.9(4) 5_566 .
O3 Zr2 O3 C1 116.9(3) 11_556 .
O3 Zr2 O3 C1 -117.0(3) 14_565 .
O3 Zr2 O3 C1 -179.8(4) 5_566 .
Zr1 Zr2 O3 C1 -0.3(3) . .
Zr1 Zr2 O3 C1 -49.3(4) 3_765 .
Zr1 Zr2 O3 C1 2.1(6) 9_766 .
Zr1 Zr2 O3 C1 49.7(4) 11_556 .
O7 Zr1 O4 C1 129.9(7) 9_767 .
O5 Zr1 O4 C1 117.9(5) . .
O1 Zr1 O4 C1 -60.8(5) 13_755 .
O1 Zr1 O4 C1 -32.7(5) . .
O2 Zr1 O4 C1 70.1(5) 3_765 .
O2 Zr1 O4 C1 40.5(5) . .
O1S Zr1 O4 C1 -123.3(5) . .
O4 Zr1 O4 C1 -176.7(3) 13_755 .
O6 Zr1 O4 C1 124.1(5) 3_765 .
O8 Zr1 O4 C1 113.8(6) 11_557 .
Zr1 Zr1 O4 C1 53.7(5) 3_765 .
Zr1 O4 C1 O3 -6.8(8) . .
Zr1 O4 C1 C2 170.0(3) . .
Zr2 O3 C1 O4 3.7(7) . .
Zr2 O3 C1 C2 -173.1(3) . .
O4 C1 C2 C7 7.2(8) . .
O3 C1 C2 C7 -175.6(5) . .
O4 C1 C2 C3 -169.3(5) . .
O3 C1 C2 C3 7.8(7) . .
C7 C2 C3 C4 1.5(10) . .
C1 C2 C3 C4 178.0(6) . .
C2 C3 C4 C5 -0.8(10) . .
C2 C3 C4 C8 -175.3(8) . .
C3 C4 C5 C6 1.9(11) . .
C8 C4 C5 C6 176.2(8) . .
C3 C4 C5 C5 -176.4(6) . 8_666
C8 C4 C5 C5 -2.1(12) . 8_666
C4 C5 C6 C7 -3.5(12) . .
C5 C5 C6 C7 174.8(7) 8_666 .
C3 C2 C7 C6 -3.1(10) . .
C1 C2 C7 C6 -179.7(6) . .
C5 C6 C7 C2 4.1(11) . .
C22 C11 C12 C12 180.000(5) 9_767 3_765
C22 C11 C12 C12 0.000(6) 11_557 3_765
O8 C11 C12 C12 180.000(5) 11_557 3_765
O8 C11 C12 C12 0.000(5) 9_767 3_765
O6 C11 C12 C12 0.000(3) . 3_765
O6 C11 C12 C12 180.000(3) 3_765 3_765
O5 C11 C12 C12 180.000(3) . 3_765
O5 C11 C12 C12 0.000(2) 3_765 3_765
C19 C11 C12 C12 0.000(6) 11_557 3_765
C19 C11 C12 C12 180.000(5) 9_767 3_765
C22 C11 C12 C19 0.000(4) 9_767 9_767
C22 C11 C12 C19 180.000(6) 11_557 9_767
O8 C11 C12 C19 0.000(4) 11_557 9_767
O8 C11 C12 C19 180.000(5) 9_767 9_767
O6 C11 C12 C19 180.000(4) . 9_767
O6 C11 C12 C19 0.000(4) 3_765 9_767
O5 C11 C12 C19 0.000(4) . 9_767
O5 C11 C12 C19 180.000(4) 3_765 9_767
C12 C11 C12 C19 180.000(5) 3_765 9_767
C19 C11 C12 C19 180.000(4) 11_557 9_767
C22 C11 C12 C18 0.00(2) 9_767 11_557
C22 C11 C12 C18 180.00(3) 11_557 11_557
O8 C11 C12 C18 0.00(2) 11_557 11_557
O8 C11 C12 C18 180.00(2) 9_767 11_557
O6 C11 C12 C18 180.00(2) . 11_557
O6 C11 C12 C18 0.00(2) 3_765 11_557
O5 C11 C12 C18 0.00(2) . 11_557
O5 C11 C12 C18 180.00(2) 3_765 11_557
C12 C11 C12 C18 180.00(3) 3_765 11_557
C19 C11 C12 C18 180.00(2) 11_557 11_557
C19 C11 C12 C18 0.00(2) 9_767 11_557
C22 C11 C12 C19 180.000(3) 9_767 11_557
C22 C11 C12 C19 0.000(3) 11_557 11_557
O8 C11 C12 C19 180.000(3) 11_557 11_557
O8 C11 C12 C19 0.000(3) 9_767 11_557
O6 C11 C12 C19 0.000(2) . 11_557
O6 C11 C12 C19 180.000(2) 3_765 11_557
O5 C11 C12 C19 180.000(2) . 11_557
O5 C11 C12 C19 0.000(2) 3_765 11_557
C12 C11 C12 C19 0.000(5) 3_765 11_557
C19 C11 C12 C19 180.000(3) 9_767 11_557
C22 C11 C12 C18 180.000(2) 9_767 9_767
C22 C11 C12 C18 0.000(3) 11_557 9_767
O8 C11 C12 C18 180.000(2) 11_557 9_767
O8 C11 C12 C18 0.000(3) 9_767 9_767
O6 C11 C12 C18 0.000(2) . 9_767
O6 C11 C12 C18 180.000(4) 3_765 9_767
O5 C11 C12 C18 180.000(4) . 9_767
O5 C11 C12 C18 0.000(5) 3_765 9_767
C12 C11 C12 C18 0.000(7) 3_765 9_767
C19 C11 C12 C18 0.000(2) 11_557 9_767
C19 C11 C12 C18 180.000(5) 9_767 9_767
C22 C11 C12 C17 0.000(2) 9_767 3_765
C22 C11 C12 C17 180.000(2) 11_557 3_765
O8 C11 C12 C17 0.000(3) 11_557 3_765
O8 C11 C12 C17 180.000(2) 9_767 3_765
O6 C11 C12 C17 180.000(3) . 3_765
O6 C11 C12 C17 0.000(5) 3_765 3_765
O5 C11 C12 C17 0.000(6) . 3_765
O5 C11 C12 C17 180.000(3) 3_765 3_765
C12 C11 C12 C17 180.000(6) 3_765 3_765
C19 C11 C12 C17 180.000(4) 11_557 3_765
C19 C11 C12 C17 0.000(8) 9_767 3_765
C22 C11 C12 C17 180.000(4) 9_767 .
C22 C11 C12 C17 0.000(3) 11_557 .
O8 C11 C12 C17 180.000(3) 11_557 .
O8 C11 C12 C17 0.000(4) 9_767 .
O6 C11 C12 C17 0.000(2) . .
O6 C11 C12 C17 180.000(1) 3_765 .
O5 C11 C12 C17 180.0 . .
O5 C11 C12 C17 0.000(5) 3_765 .
C12 C11 C12 C17 0.000(6) 3_765 .
C19 C11 C12 C17 0.000(3) 11_557 .
C19 C11 C12 C17 180.000(3) 9_767 .
C22 C11 C12 C13 0.000(4) 9_767 .
C22 C11 C12 C13 180.000(2) 11_557 .
O8 C11 C12 C13 0.000(2) 11_557 .
O8 C11 C12 C13 180.000(2) 9_767 .
O6 C11 C12 C13 180.000(1) . .
O6 C11 C12 C13 0.000(3) 3_765 .
O5 C11 C12 C13 0.000(2) . .
O5 C11 C12 C13 180.000(2) 3_765 .
C12 C11 C12 C13 180.000(2) 3_765 .
C19 C11 C12 C13 180.000(2) 11_557 .
C19 C11 C12 C13 0.000(3) 9_767 .
C22 C11 C12 C22 180.000(9) 11_557 9_767
O8 C11 C12 C22 0.000(5) 11_557 9_767
O8 C11 C12 C22 180.000(9) 9_767 9_767
O6 C11 C12 C22 180.000(5) . 9_767
O6 C11 C12 C22 0.000(5) 3_765 9_767
O5 C11 C12 C22 0.000(5) . 9_767
O5 C11 C12 C22 180.000(8) 3_765 9_767
C12 C11 C12 C22 180.000(7) 3_765 9_767
C19 C11 C12 C22 180.000(6) 11_557 9_767
C19 C11 C12 C22 0.000(9) 9_767 9_767
C22 C11 C12 C22 180.000(10) 9_767 11_557
O8 C11 C12 C22 180.000(5) 11_557 11_557
O8 C11 C12 C22 0.000(9) 9_767 11_557
O6 C11 C12 C22 0.000(6) . 11_557
O6 C11 C12 C22 180.000(7) 3_765 11_557
O5 C11 C12 C22 180.000(7) . 11_557
O5 C11 C12 C22 0.000(5) 3_765 11_557
C12 C11 C12 C22 0.000(8) 3_765 11_557
C19 C11 C12 C22 0.000(6) 11_557 11_557
C19 C11 C12 C22 180.000(6) 9_767 11_557
C22 C11 C12 C13 180.000(2) 9_767 3_765
C22 C11 C12 C13 0.000(3) 11_557 3_765
O8 C11 C12 C13 180.0 11_557 3_765
O8 C11 C12 C13 0.000(4) 9_767 3_765
O6 C11 C12 C13 0.000(2) . 3_765
O6 C11 C12 C13 180.0 3_765 3_765
O5 C11 C12 C13 180.000(1) . 3_765
O5 C11 C12 C13 0.000(2) 3_765 3_765
C12 C11 C12 C13 0.000(6) 3_765 3_765
C19 C11 C12 C13 0.000(3) 11_557 3_765
C19 C11 C12 C13 180.000(3) 9_767 3_765
C12 C12 C13 C20 180.000(13) 3_765 9_767
C19 C12 C13 C20 0.000(11) 9_767 9_767
C18 C12 C13 C20 180.000(8) 11_557 9_767
C19 C12 C13 C20 180.000(10) 11_557 9_767
C18 C12 C13 C20 180.000(7) 9_767 9_767
C17 C12 C13 C20 180.000(10) 3_765 9_767
C17 C12 C13 C20 180.000(7) . 9_767
C11 C12 C13 C20 0.000(5) . 9_767
C22 C12 C13 C20 0.000(5) 9_767 9_767
C22 C12 C13 C20 0.000(6) 11_557 9_767
C13 C12 C13 C20 180.000(7) 3_765 9_767
C12 C12 C13 C17 0.000(8) 3_765 3_765
C19 C12 C13 C17 180.000(7) 9_767 3_765
C18 C12 C13 C17 0.000(8) 11_557 3_765
C19 C12 C13 C17 0.000(5) 11_557 3_765
C18 C12 C13 C17 0.000(6) 9_767 3_765
C17 C12 C13 C17 0.000(5) . 3_765
C11 C12 C13 C17 180.000(6) . 3_765
C22 C12 C13 C17 180.000(5) 9_767 3_765
C22 C12 C13 C17 180.000(6) 11_557 3_765
C13 C12 C13 C17 0.000(5) 3_765 3_765
C12 C12 C13 C19 180.00(2) 3_765 9_767
C18 C12 C13 C19 180.000(13) 11_557 9_767
C19 C12 C13 C19 180.000(18) 11_557 9_767
C18 C12 C13 C19 180.000(13) 9_767 9_767
C17 C12 C13 C19 180.000(11) 3_765 9_767
C17 C12 C13 C19 180.000(13) . 9_767
C11 C12 C13 C19 0.000(10) . 9_767
C22 C12 C13 C19 0.000(10) 9_767 9_767
C22 C12 C13 C19 0.000(9) 11_557 9_767
C13 C12 C13 C19 180.000(14) 3_765 9_767
C12 C12 C13 C18 0.000(10) 3_765 11_557
C19 C12 C13 C18 180.000(8) 9_767 11_557
C19 C12 C13 C18 0.000(7) 11_557 11_557
C18 C12 C13 C18 0.000(6) 9_767 11_557
C17 C12 C13 C18 0.000(12) 3_765 11_557
C17 C12 C13 C18 0.000(6) . 11_557
C11 C12 C13 C18 180.000(5) . 11_557
C22 C12 C13 C18 180.000(6) 9_767 11_557
C22 C12 C13 C18 180.000(7) 11_557 11_557
C13 C12 C13 C18 0.000(6) 3_765 11_557
C12 C12 C13 C14 0.000(8) 3_765 .
C19 C12 C13 C14 180.000(4) 9_767 .
C18 C12 C13 C14 0.000(3) 11_557 .
C19 C12 C13 C14 0.000(8) 11_557 .
C18 C12 C13 C14 0.000(2) 9_767 .
C17 C12 C13 C14 0.000(6) 3_765 .
C17 C12 C13 C14 0.000(2) . .
C11 C12 C13 C14 180.000(2) . .
C22 C12 C13 C14 180.000(2) 9_767 .
C22 C12 C13 C14 180.000(4) 11_557 .
C13 C12 C13 C14 0.000(4) 3_765 .
C12 C12 C13 C21 0.000(11) 3_765 9_767
C19 C12 C13 C21 180.000(5) 9_767 9_767
C18 C12 C13 C21 0.000(5) 11_557 9_767
C19 C12 C13 C21 0.000(6) 11_557 9_767
C18 C12 C13 C21 0.000(2) 9_767 9_767
C17 C12 C13 C21 0.000(9) 3_765 9_767
C17 C12 C13 C21 0.000(2) . 9_767
C11 C12 C13 C21 180.000(1) . 9_767
C22 C12 C13 C21 180.000(4) 9_767 9_767
C22 C12 C13 C21 180.000(2) 11_557 9_767
C13 C12 C13 C21 0.000(3) 3_765 9_767
C12 C12 C13 C16 0.000(9) 3_765 3_765
C19 C12 C13 C16 180.000(6) 9_767 3_765
C18 C12 C13 C16 0.000(5) 11_557 3_765
C19 C12 C13 C16 0.000(7) 11_557 3_765
C18 C12 C13 C16 0.000(2) 9_767 3_765
C17 C12 C13 C16 0.000(9) 3_765 3_765
C17 C12 C13 C16 0.000(2) . 3_765
C11 C12 C13 C16 180.000(3) . 3_765
C22 C12 C13 C16 180.000(1) 9_767 3_765
C22 C12 C13 C16 180.000(3) 11_557 3_765
C13 C12 C13 C16 0.000(2) 3_765 3_765
C19 C12 C13 C12 180.000(11) 9_767 3_765
C18 C12 C13 C12 0.000(15) 11_557 3_765
C19 C12 C13 C12 0.000(11) 11_557 3_765
C18 C12 C13 C12 0.000(14) 9_767 3_765
C17 C12 C13 C12 0.00(2) 3_765 3_765
C17 C12 C13 C12 0.000(14) . 3_765
C11 C12 C13 C12 180.000(16) . 3_765
C22 C12 C13 C12 180.000(15) 9_767 3_765
C22 C12 C13 C12 180.000(16) 11_557 3_765
C13 C12 C13 C12 0.000(14) 3_765 3_765
C12 C12 C13 C15 0.000(8) 3_765 11_557
C19 C12 C13 C15 180.000(6) 9_767 11_557
C18 C12 C13 C15 0.000(5) 11_557 11_557
C19 C12 C13 C15 0.000(5) 11_557 11_557
C18 C12 C13 C15 0.000(2) 9_767 11_557
C17 C12 C13 C15 0.000(8) 3_765 11_557
C17 C12 C13 C15 0.000(1) . 11_557
C11 C12 C13 C15 180.000(2) . 11_557
C22 C12 C13 C15 180.000(2) 9_767 11_557
C22 C12 C13 C15 180.000(2) 11_557 11_557
C13 C12 C13 C15 0.000(1) 3_765 11_557
C12 C12 C13 C18 0.000(8) 3_765 9_767
C19 C12 C13 C18 180.000(8) 9_767 9_767
C18 C12 C13 C18 0.000(7) 11_557 9_767
C19 C12 C13 C18 0.000(6) 11_557 9_767
C17 C12 C13 C18 0.000(8) 3_765 9_767
C17 C12 C13 C18 0.000(2) . 9_767
C11 C12 C13 C18 180.000(2) . 9_767
C22 C12 C13 C18 180.000(5) 9_767 9_767
C22 C12 C13 C18 180.000(6) 11_557 9_767
C13 C12 C13 C18 0.000(4) 3_765 9_767
C20 C13 C14 C21 0.000(5) 9_767 9_767
C17 C13 C14 C21 180.000(6) 3_765 9_767
C19 C13 C14 C21 180.000(4) 9_767 9_767
C18 C13 C14 C21 180.000(5) 11_557 9_767
C12 C13 C14 C21 180.000(5) . 9_767
C16 C13 C14 C21 180.000(6) 3_765 9_767
C12 C13 C14 C21 180.000(4) 3_765 9_767
C15 C13 C14 C21 180.000(5) 11_557 9_767
C18 C13 C14 C21 180.000(4) 9_767 9_767
C20 C13 C14 C16 180.000(6) 9_767 3_765
C17 C13 C14 C16 0.000(6) 3_765 3_765
C19 C13 C14 C16 0.000(5) 9_767 3_765
C18 C13 C14 C16 0.000(4) 11_557 3_765
C12 C13 C14 C16 0.000(4) . 3_765
C21 C13 C14 C16 180.000(3) 9_767 3_765
C12 C13 C14 C16 0.000(4) 3_765 3_765
C15 C13 C14 C16 0.000(6) 11_557 3_765
C18 C13 C14 C16 0.000(4) 9_767 3_765
C20 C13 C14 C14 180.00(6) 9_767 11_557
C17 C13 C14 C14 0.00(6) 3_765 11_557
C19 C13 C14 C14 0.00(9) 9_767 11_557
C18 C13 C14 C14 0.00(6) 11_557 11_557
C12 C13 C14 C14 0.00(8) . 11_557
C21 C13 C14 C14 180.00(9) 9_767 11_557
C16 C13 C14 C14 0.00(6) 3_765 11_557
C12 C13 C14 C14 0.00(6) 3_765 11_557
C15 C13 C14 C14 0.00(6) 11_557 11_557
C18 C13 C14 C14 0.00(6) 9_767 11_557
C20 C13 C14 C16 180.000(5) 9_767 9_767
C17 C13 C14 C16 0.000(5) 3_765 9_767
C19 C13 C14 C16 0.000(4) 9_767 9_767
C18 C13 C14 C16 0.000(4) 11_557 9_767
C12 C13 C14 C16 0.000(3) . 9_767
C21 C13 C14 C16 180.000(5) 9_767 9_767
C16 C13 C14 C16 0.000(7) 3_765 9_767
C12 C13 C14 C16 0.000(3) 3_765 9_767
C15 C13 C14 C16 0.000(4) 11_557 9_767
C18 C13 C14 C16 0.000(3) 9_767 9_767
C20 C13 C14 C21 0.000(10) 9_767 3_765
C17 C13 C14 C21 180.000(6) 3_765 3_765
C19 C13 C14 C21 180.000(8) 9_767 3_765
C18 C13 C14 C21 180.000(6) 11_557 3_765
C12 C13 C14 C21 180.000(7) . 3_765
C21 C13 C14 C21 0.000(7) 9_767 3_765
C16 C13 C14 C21 180.000(6) 3_765 3_765
C12 C13 C14 C21 180.000(7) 3_765 3_765
C15 C13 C14 C21 180.000(6) 11_557 3_765
C18 C13 C14 C21 180.000(7) 9_767 3_765
C20 C13 C14 C15 180.000(2) 9_767 11_557
C17 C13 C14 C15 0.000(2) 3_765 11_557
C19 C13 C14 C15 0.000(1) 9_767 11_557
C18 C13 C14 C15 0.0 11_557 11_557
C12 C13 C14 C15 0.000(1) . 11_557
C21 C13 C14 C15 180.000(2) 9_767 11_557
C16 C13 C14 C15 0.000(5) 3_765 11_557
C12 C13 C14 C15 0.000(2) 3_765 11_557
C18 C13 C14 C15 0.0 9_767 11_557
C20 C13 C14 C15 180.000(5) 9_767 .
C17 C13 C14 C15 0.000(4) 3_765 .
C19 C13 C14 C15 0.000(5) 9_767 .
C18 C13 C14 C15 0.000(3) 11_557 .
C12 C13 C14 C15 0.000(4) . .
C21 C13 C14 C15 180.000(2) 9_767 .
C16 C13 C14 C15 0.000(6) 3_765 .
C12 C13 C14 C15 0.000(1) 3_765 .
C15 C13 C14 C15 0.000(4) 11_557 .
C18 C13 C14 C15 0.000(2) 9_767 .
C20 C13 C14 C17 180.000(9) 9_767 3_765
C19 C13 C14 C17 0.000(7) 9_767 3_765
C18 C13 C14 C17 0.000(8) 11_557 3_765
C12 C13 C14 C17 0.000(6) . 3_765
C21 C13 C14 C17 180.000(2) 9_767 3_765
C16 C13 C14 C17 0.000(8) 3_765 3_765
C12 C13 C14 C17 0.000(6) 3_765 3_765
C15 C13 C14 C17 0.000(9) 11_557 3_765
C18 C13 C14 C17 0.000(7) 9_767 3_765
C17 C13 C14 C20 180.000(3) 3_765 9_767
C19 C13 C14 C20 180.000(2) 9_767 9_767
C18 C13 C14 C20 180.000(2) 11_557 9_767
C12 C13 C14 C20 180.000(2) . 9_767
C21 C13 C14 C20 0.000(8) 9_767 9_767
C16 C13 C14 C20 180.000(6) 3_765 9_767
C12 C13 C14 C20 180.000(2) 3_765 9_767
C15 C13 C14 C20 180.000(3) 11_557 9_767
C18 C13 C14 C20 180.000(2) 9_767 9_767
C20 C13 C14 C18 180.000(2) 9_767 11_557
C17 C13 C14 C18 0.000(7) 3_765 11_557
C19 C13 C14 C18 0.000(4) 9_767 11_557
C12 C13 C14 C18 0.0 . 11_557
C21 C13 C14 C18 180.000(3) 9_767 11_557
C16 C13 C14 C18 0.000(6) 3_765 11_557
C12 C13 C14 C18 0.0 3_765 11_557
C15 C13 C14 C18 0.000(4) 11_557 11_557
C18 C13 C14 C18 0.0 9_767 11_557
C20 C13 C14 C15 180.000(3) 9_767 9_767
C17 C13 C14 C15 0.000(3) 3_765 9_767
C19 C13 C14 C15 0.000(2) 9_767 9_767
C18 C13 C14 C15 0.000(2) 11_557 9_767
C12 C13 C14 C15 0.000(1) . 9_767
C21 C13 C14 C15 180.000(1) 9_767 9_767
C16 C13 C14 C15 0.000(7) 3_765 9_767
C12 C13 C14 C15 0.0 3_765 9_767
C15 C13 C14 C15 0.000(3) 11_557 9_767
C18 C13 C14 C15 0.000(2) 9_767 9_767
C21 C14 C15 C16 0.00(2) 9_767 9_767
C16 C14 C15 C16 180.00(2) 3_765 9_767
C14 C14 C15 C16 0.000(19) 11_557 9_767
C21 C14 C15 C16 0.000(12) 3_765 9_767
C15 C14 C15 C16 180.000(15) 11_557 9_767
C13 C14 C15 C16 180.000(18) . 9_767
C17 C14 C15 C16 180.000(16) 3_765 9_767
C20 C14 C15 C16 180.000(19) 9_767 9_767
C18 C14 C15 C16 180.000(15) 11_557 9_767
C15 C14 C15 C16 180.000(13) 9_767 9_767
C21 C14 C15 C15 180.000(15) 9_767 11_557
C16 C14 C15 C15 0.000(14) 3_765 11_557
C14 C14 C15 C15 180.000(5) 11_557 11_557
C16 C14 C15 C15 180.000(17) 9_767 11_557
C21 C14 C15 C15 180.000(4) 3_765 11_557
C13 C14 C15 C15 0.000(4) . 11_557
C17 C14 C15 C15 0.000(4) 3_765 11_557
C20 C14 C15 C15 0.000(5) 9_767 11_557
C18 C14 C15 C15 0.000(1) 11_557 11_557
C15 C14 C15 C15 0.000(4) 9_767 11_557
C21 C14 C15 C15 180.000(10) 9_767 3_765
C16 C14 C15 C15 0.000(10) 3_765 3_765
C14 C14 C15 C15 180.000(9) 11_557 3_765
C16 C14 C15 C15 180.00(2) 9_767 3_765
C21 C14 C15 C15 180.000(5) 3_765 3_765
C15 C14 C15 C15 0.000(7) 11_557 3_765
C13 C14 C15 C15 0.000(6) . 3_765
C17 C14 C15 C15 0.000(5) 3_765 3_765
C20 C14 C15 C15 0.000(9) 9_767 3_765
C18 C14 C15 C15 0.000(7) 11_557 3_765
C15 C14 C15 C15 0.000(8) 9_767 3_765
C21 C14 C15 C16 180.000(17) 9_767 3_765
C14 C14 C15 C16 180.000(8) 11_557 3_765
C16 C14 C15 C16 180.000(13) 9_767 3_765
C21 C14 C15 C16 180.000(8) 3_765 3_765
C15 C14 C15 C16 0.000(12) 11_557 3_765
C13 C14 C15 C16 0.000(7) . 3_765
C17 C14 C15 C16 0.000(8) 3_765 3_765
C20 C14 C15 C16 0.000(7) 9_767 3_765
C18 C14 C15 C16 0.000(8) 11_557 3_765
C15 C14 C15 C16 0.000(11) 9_767 3_765
C21 C14 C15 C15 180.000(15) 9_767 9_767
C16 C14 C15 C15 0.000(13) 3_765 9_767
C14 C14 C15 C15 180.000(7) 11_557 9_767
C16 C14 C15 C15 180.000(18) 9_767 9_767
C21 C14 C15 C15 180.000(4) 3_765 9_767
C15 C14 C15 C15 0.000(7) 11_557 9_767
C13 C14 C15 C15 0.000(4) . 9_767
C17 C14 C15 C15 0.000(3) 3_765 9_767
C20 C14 C15 C15 0.000(5) 9_767 9_767
C18 C14 C15 C15 0.0 11_557 9_767
C21 C14 C15 C14 0.000(11) 9_767 11_557
C16 C14 C15 C14 180.000(11) 3_765 11_557
C16 C14 C15 C14 0.00(2) 9_767 11_557
C21 C14 C15 C14 0.000(8) 3_765 11_557
C15 C14 C15 C14 180.000(6) 11_557 11_557
C13 C14 C15 C14 180.000(6) . 11_557
C17 C14 C15 C14 180.000(4) 3_765 11_557
C20 C14 C15 C14 180.000(7) 9_767 11_557
C18 C14 C15 C14 180.000(4) 11_557 11_557
C15 C14 C15 C14 180.000(1) 9_767 11_557
C21 C14 C15 C16 180.000(9) 9_767 11_557
C16 C14 C15 C16 0.000(9) 3_765 11_557
C14 C14 C15 C16 180.000(3) 11_557 11_557
C16 C14 C15 C16 180.00(2) 9_767 11_557
C21 C14 C15 C16 180.000(3) 3_765 11_557
C15 C14 C15 C16 0.000(5) 11_557 11_557
C13 C14 C15 C16 0.000(3) . 11_557
C17 C14 C15 C16 0.000(3) 3_765 11_557
C20 C14 C15 C16 0.000(3) 9_767 11_557
C18 C14 C15 C16 0.000(2) 11_557 11_557
C15 C14 C15 C16 0.000(2) 9_767 11_557
C21 C14 C15 C18 0.000(10) 9_767 .
C16 C14 C15 C18 180.000(13) 3_765 .
C14 C14 C15 C18 0.000(4) 11_557 .
C16 C14 C15 C18 0.000(17) 9_767 .
C21 C14 C15 C18 0.000(5) 3_765 .
C15 C14 C15 C18 180.000(8) 11_557 .
C13 C14 C15 C18 180.000(2) . .
C17 C14 C15 C18 180.000(3) 3_765 .
C20 C14 C15 C18 180.000(2) 9_767 .
C18 C14 C15 C18 180.0 11_557 .
C15 C14 C15 C18 180.000(3) 9_767 .
C21 C14 C15 C16 180.000(9) 9_767 .
C16 C14 C15 C16 0.000(11) 3_765 .
C14 C14 C15 C16 180.000(5) 11_557 .
C16 C14 C15 C16 180.000(17) 9_767 .
C21 C14 C15 C16 180.000(2) 3_765 .
C15 C14 C15 C16 0.000(4) 11_557 .
C13 C14 C15 C16 0.000(3) . .
C17 C14 C15 C16 0.000(3) 3_765 .
C20 C14 C15 C16 0.000(5) 9_767 .
C18 C14 C15 C16 0.000(3) 11_557 .
C15 C14 C15 C16 0.000(4) 9_767 .
C21 C14 C15 C17 0.000(12) 9_767 9_767
C16 C14 C15 C17 180.000(14) 3_765 9_767
C14 C14 C15 C17 0.000(3) 11_557 9_767
C16 C14 C15 C17 0.000(17) 9_767 9_767
C21 C14 C15 C17 0.000(2) 3_765 9_767
C15 C14 C15 C17 180.000(5) 11_557 9_767
C13 C14 C15 C17 180.000(2) . 9_767
C17 C14 C15 C17 180.000(3) 3_765 9_767
C20 C14 C15 C17 180.000(3) 9_767 9_767
C18 C14 C15 C17 180.000(3) 11_557 9_767
C15 C14 C15 C17 180.000(4) 9_767 9_767
C21 C14 C15 C18 0.000(3) 9_767 3_765
C16 C14 C15 C18 180.000(10) 3_765 3_765
C14 C14 C15 C18 0.000(3) 11_557 3_765
C16 C14 C15 C18 0.000(15) 9_767 3_765
C21 C14 C15 C18 0.000(3) 3_765 3_765
C15 C14 C15 C18 180.000(4) 11_557 3_765
C13 C14 C15 C18 180.000(4) . 3_765
C17 C14 C15 C18 180.000(6) 3_765 3_765
C20 C14 C15 C18 180.000(4) 9_767 3_765
C18 C14 C15 C18 180.000(6) 11_557 3_765
C15 C14 C15 C18 180.000(8) 9_767 3_765
C16 C15 C16 C15 0.000(16) 9_767 9_767
C15 C15 C16 C15 0.000(12) 11_557 9_767
C15 C15 C16 C15 180.000(15) 3_765 9_767
C16 C15 C16 C15 0.000(11) 3_765 9_767
C14 C15 C16 C15 0.000(13) 11_557 9_767
C16 C15 C16 C15 180.000(12) 11_557 9_767
C18 C15 C16 C15 180.000(10) . 9_767
C14 C15 C16 C15 0.000(10) . 9_767
C17 C15 C16 C15 180.000(11) 9_767 9_767
C18 C15 C16 C15 180.000(9) 3_765 9_767
C16 C15 C16 C16 180.000(11) 9_767 11_557
C15 C15 C16 C16 180.000(6) 11_557 11_557
C15 C15 C16 C16 0.000(11) 3_765 11_557
C16 C15 C16 C16 180.000(6) 3_765 11_557
C15 C15 C16 C16 180.000(13) 9_767 11_557
C14 C15 C16 C16 180.000(10) 11_557 11_557
C18 C15 C16 C16 0.000(5) . 11_557
C14 C15 C16 C16 180.000(6) . 11_557
C17 C15 C16 C16 0.000(4) 9_767 11_557
C18 C15 C16 C16 0.000(6) 3_765 11_557
C16 C15 C16 C14 180.000(12) 9_767 3_765
C15 C15 C16 C14 180.000(12) 11_557 3_765
C15 C15 C16 C14 0.000(11) 3_765 3_765
C16 C15 C16 C14 180.000(12) 3_765 3_765
C15 C15 C16 C14 180.00(2) 9_767 3_765
C14 C15 C16 C14 180.000(11) 11_557 3_765
C16 C15 C16 C14 0.000(11) 11_557 3_765
C18 C15 C16 C14 0.000(12) . 3_765
C14 C15 C16 C14 180.000(13) . 3_765
C17 C15 C16 C14 0.000(13) 9_767 3_765
C18 C15 C16 C14 0.000(12) 3_765 3_765
C16 C15 C16 C15 180.000(14) 9_767 3_765
C15 C15 C16 C15 180.000(9) 11_557 3_765
C16 C15 C16 C15 180.000(9) 3_765 3_765
C15 C15 C16 C15 180.000(12) 9_767 3_765
C14 C15 C16 C15 180.000(12) 11_557 3_765
C16 C15 C16 C15 0.000(11) 11_557 3_765
C18 C15 C16 C15 0.000(8) . 3_765
C14 C15 C16 C15 180.000(7) . 3_765
C17 C15 C16 C15 0.000(8) 9_767 3_765
C18 C15 C16 C15 0.000(8) 3_765 3_765
C16 C15 C16 C14 180.000(7) 9_767 9_767
C15 C15 C16 C14 180.000(2) 11_557 9_767
C15 C15 C16 C14 0.000(6) 3_765 9_767
C16 C15 C16 C14 180.0 3_765 9_767
C15 C15 C16 C14 180.000(10) 9_767 9_767
C14 C15 C16 C14 180.000(8) 11_557 9_767
C16 C15 C16 C14 0.000(4) 11_557 9_767
C18 C15 C16 C14 0.000(2) . 9_767
C14 C15 C16 C14 180.000(2) . 9_767
C17 C15 C16 C14 0.000(3) 9_767 9_767
C18 C15 C16 C14 0.000(1) 3_765 9_767
C16 C15 C16 C21 180.000(9) 9_767 11_557
C15 C15 C16 C21 180.000(8) 11_557 11_557
C15 C15 C16 C21 0.000(9) 3_765 11_557
C16 C15 C16 C21 180.000(8) 3_765 11_557
C15 C15 C16 C21 180.000(9) 9_767 11_557
C14 C15 C16 C21 180.000(9) 11_557 11_557
C16 C15 C16 C21 0.000(8) 11_557 11_557
C18 C15 C16 C21 0.000(9) . 11_557
C14 C15 C16 C21 180.000(10) . 11_557
C17 C15 C16 C21 0.000(9) 9_767 11_557
C18 C15 C16 C21 0.000(9) 3_765 11_557
C16 C15 C16 C15 0.000(9) 9_767 11_557
C15 C15 C16 C15 180.000(8) 3_765 11_557
C16 C15 C16 C15 0.000(4) 3_765 11_557
C15 C15 C16 C15 0.000(15) 9_767 11_557
C14 C15 C16 C15 0.000(6) 11_557 11_557
C16 C15 C16 C15 180.000(6) 11_557 11_557
C18 C15 C16 C15 180.000(6) . 11_557
C14 C15 C16 C15 0.000(6) . 11_557
C17 C15 C16 C15 180.000(4) 9_767 11_557
C18 C15 C16 C15 180.000(7) 3_765 11_557
C16 C15 C16 C17 0.000(7) 9_767 .
C15 C15 C16 C17 0.000(3) 11_557 .
C15 C15 C16 C17 180.000(6) 3_765 .
C16 C15 C16 C17 0.000(2) 3_765 .
C15 C15 C16 C17 0.000(11) 9_767 .
C14 C15 C16 C17 0.000(6) 11_557 .
C16 C15 C16 C17 180.000(5) 11_557 .
C18 C15 C16 C17 180.000(1) . .
C14 C15 C16 C17 0.000(2) . .
C17 C15 C16 C17 180.000(2) 9_767 .
C18 C15 C16 C17 180.000(1) 3_765 .
C16 C15 C16 C21 180.000(10) 9_767 .
C15 C15 C16 C21 180.000(5) 11_557 .
C15 C15 C16 C21 0.000(9) 3_765 .
C16 C15 C16 C21 180.000(4) 3_765 .
C15 C15 C16 C21 180.000(14) 9_767 .
C14 C15 C16 C21 180.000(5) 11_557 .
C16 C15 C16 C21 0.000(7) 11_557 .
C18 C15 C16 C21 0.000(6) . .
C14 C15 C16 C21 180.000(3) . .
C17 C15 C16 C21 0.000(7) 9_767 .
C18 C15 C16 C21 0.000(4) 3_765 .
C16 C15 C16 C18 0.000(12) 9_767 9_767
C15 C15 C16 C18 0.000(5) 11_557 9_767
C15 C15 C16 C18 180.000(8) 3_765 9_767
C16 C15 C16 C18 0.000(4) 3_765 9_767
C15 C15 C16 C18 0.000(14) 9_767 9_767
C14 C15 C16 C18 0.000(9) 11_557 9_767
C16 C15 C16 C18 180.000(7) 11_557 9_767
C18 C15 C16 C18 180.000(3) . 9_767
C14 C15 C16 C18 0.000(3) . 9_767
C17 C15 C16 C18 180.000(4) 9_767 9_767
C18 C15 C16 C18 180.000(3) 3_765 9_767
C16 C15 C16 C13 0.000(8) 9_767 3_765
C15 C15 C16 C13 0.000(3) 11_557 3_765
C15 C15 C16 C13 180.000(7) 3_765 3_765
C16 C15 C16 C13 0.000(2) 3_765 3_765
C15 C15 C16 C13 0.000(10) 9_767 3_765
C14 C15 C16 C13 0.000(6) 11_557 3_765
C16 C15 C16 C13 180.000(6) 11_557 3_765
C18 C15 C16 C13 180.000(2) . 3_765
C14 C15 C16 C13 0.000(3) . 3_765
C17 C15 C16 C13 180.000(3) 9_767 3_765
C18 C15 C16 C13 180.000(2) 3_765 3_765
C12 C12 C17 C18 180.000(18) 3_765 9_767
C19 C12 C17 C18 0.000(19) 9_767 9_767
C18 C12 C17 C18 0.000(17) 11_557 9_767
C19 C12 C17 C18 180.000(15) 11_557 9_767
C17 C12 C17 C18 0.000(14) 3_765 9_767
C13 C12 C17 C18 0.000(14) . 9_767
C11 C12 C17 C18 180.000(15) . 9_767
C22 C12 C17 C18 180.000(17) 9_767 9_767
C22 C12 C17 C18 180.000(14) 11_557 9_767
C13 C12 C17 C18 180.000(12) 3_765 9_767
C12 C12 C17 C13 0.000(8) 3_765 3_765
C19 C12 C17 C13 180.000(9) 9_767 3_765
C18 C12 C17 C13 180.000(4) 11_557 3_765
C19 C12 C17 C13 0.000(5) 11_557 3_765
C18 C12 C17 C13 180.000(17) 9_767 3_765
C17 C12 C17 C13 180.000(4) 3_765 3_765
C13 C12 C17 C13 180.000(4) . 3_765
C11 C12 C17 C13 0.000(6) . 3_765
C22 C12 C17 C13 0.000(7) 9_767 3_765
C22 C12 C17 C13 0.000(7) 11_557 3_765
C12 C12 C17 C19 0.000(12) 3_765 11_557
C19 C12 C17 C19 180.000(14) 9_767 11_557
C18 C12 C17 C19 180.000(5) 11_557 11_557
C18 C12 C17 C19 180.000(15) 9_767 11_557
C17 C12 C17 C19 180.000(4) 3_765 11_557
C13 C12 C17 C19 180.000(4) . 11_557
C11 C12 C17 C19 0.000(3) . 11_557
C22 C12 C17 C19 0.000(3) 9_767 11_557
C22 C12 C17 C19 0.000(3) 11_557 11_557
C13 C12 C17 C19 0.000(5) 3_765 11_557
C19 C12 C17 C12 180.000(16) 9_767 3_765
C18 C12 C17 C12 180.000(8) 11_557 3_765
C19 C12 C17 C12 0.000(10) 11_557 3_765
C18 C12 C17 C12 180.000(11) 9_767 3_765
C17 C12 C17 C12 180.000(6) 3_765 3_765
C13 C12 C17 C12 180.000(9) . 3_765
C11 C12 C17 C12 0.000(8) . 3_765
C22 C12 C17 C12 0.000(8) 9_767 3_765
C22 C12 C17 C12 0.000(8) 11_557 3_765
C13 C12 C17 C12 0.000(9) 3_765 3_765
C12 C12 C17 C20 0.000(8) 3_765 11_557
C19 C12 C17 C20 180.000(9) 9_767 11_557
C18 C12 C17 C20 180.000(3) 11_557 11_557
C19 C12 C17 C20 0.000(4) 11_557 11_557
C18 C12 C17 C20 180.000(18) 9_767 11_557
C17 C12 C17 C20 180.000(3) 3_765 11_557
C13 C12 C17 C20 180.000(4) . 11_557
C11 C12 C17 C20 0.000(1) . 11_557
C22 C12 C17 C20 0.000(2) 9_767 11_557
C22 C12 C17 C20 0.000(3) 11_557 11_557
C13 C12 C17 C20 0.000(3) 3_765 11_557
C12 C12 C17 C18 180.000(9) 3_765 11_557
C19 C12 C17 C18 0.000(10) 9_767 11_557
C19 C12 C17 C18 180.000(3) 11_557 11_557
C18 C12 C17 C18 0.000(19) 9_767 11_557
C17 C12 C17 C18 0.000(5) 3_765 11_557
C13 C12 C17 C18 0.000(5) . 11_557
C11 C12 C17 C18 180.000(4) . 11_557
C22 C12 C17 C18 180.000(6) 9_767 11_557
C22 C12 C17 C18 180.000(4) 11_557 11_557
C13 C12 C17 C18 180.000(4) 3_765 11_557
C12 C12 C17 C16 180.000(9) 3_765 .
C19 C12 C17 C16 0.000(8) 9_767 .
C18 C12 C17 C16 0.000(2) 11_557 .
C19 C12 C17 C16 180.000(2) 11_557 .
C18 C12 C17 C16 0.000(13) 9_767 .
C17 C12 C17 C16 0.000(2) 3_765 .
C13 C12 C17 C16 0.000(3) . .
C11 C12 C17 C16 180.0 . .
C22 C12 C17 C16 180.0 9_767 .
C22 C12 C17 C16 180.0 11_557 .
C13 C12 C17 C16 180.000(5) 3_765 .
C12 C12 C17 C14 180.000(4) 3_765 3_765
C19 C12 C17 C14 0.000(10) 9_767 3_765
C18 C12 C17 C14 0.000(3) 11_557 3_765
C19 C12 C17 C14 180.000(7) 11_557 3_765
C18 C12 C17 C14 0.000(14) 9_767 3_765
C17 C12 C17 C14 0.000(3) 3_765 3_765
C13 C12 C17 C14 0.000(4) . 3_765
C11 C12 C17 C14 180.000(3) . 3_765
C22 C12 C17 C14 180.000(3) 9_767 3_765
C22 C12 C17 C14 180.000(3) 11_557 3_765
C13 C12 C17 C14 180.000(7) 3_765 3_765
C12 C12 C17 C15 180.000(8) 3_765 9_767
C19 C12 C17 C15 0.000(13) 9_767 9_767
C18 C12 C17 C15 0.000(5) 11_557 9_767
C19 C12 C17 C15 180.000(4) 11_557 9_767
C18 C12 C17 C15 0.000(18) 9_767 9_767
C17 C12 C17 C15 0.000(3) 3_765 9_767
C13 C12 C17 C15 0.000(2) . 9_767
C11 C12 C17 C15 180.000(2) . 9_767
C22 C12 C17 C15 180.000(2) 9_767 9_767
C22 C12 C17 C15 180.000(2) 11_557 9_767
C13 C12 C17 C15 180.000(5) 3_765 9_767
C12 C12 C17 C21 180.000(6) 3_765 11_557
C19 C12 C17 C21 0.000(6) 9_767 11_557
C18 C12 C17 C21 0.000(5) 11_557 11_557
C19 C12 C17 C21 180.000(6) 11_557 11_557
C18 C12 C17 C21 0.000(10) 9_767 11_557
C17 C12 C17 C21 0.000(5) 3_765 11_557
C13 C12 C17 C21 0.000(7) . 11_557
C11 C12 C17 C21 180.000(5) . 11_557
C22 C12 C17 C21 180.000(5) 9_767 11_557
C22 C12 C17 C21 180.000(6) 11_557 11_557
C13 C12 C17 C21 180.000(12) 3_765 11_557
C12 C12 C17 C19 180.000(9) 3_765 9_767
C18 C12 C17 C19 0.000(6) 11_557 9_767
C19 C12 C17 C19 180.000(7) 11_557 9_767
C18 C12 C17 C19 0.00(4) 9_767 9_767
C17 C12 C17 C19 0.000(6) 3_765 9_767
C13 C12 C17 C19 0.000(7) . 9_767
C11 C12 C17 C19 180.000(6) . 9_767
C22 C12 C17 C19 180.000(6) 9_767 9_767
C22 C12 C17 C19 180.000(6) 11_557 9_767
C13 C12 C17 C19 180.000(14) 3_765 9_767
C15 C16 C17 C18 0.000(8) 9_767 9_767
C16 C16 C17 C18 180.00(10) 11_557 9_767
C14 C16 C17 C18 180.000(7) 3_765 9_767
C15 C16 C17 C18 0.000(9) 3_765 9_767
C14 C16 C17 C18 180.000(8) 9_767 9_767
C21 C16 C17 C18 180.000(6) 11_557 9_767
C15 C16 C17 C18 0.000(4) 11_557 9_767
C15 C16 C17 C18 0.000(6) . 9_767
C21 C16 C17 C18 180.000(6) . 9_767
C13 C16 C17 C18 180.000(5) 3_765 9_767
C15 C16 C17 C13 180.000(9) 9_767 3_765
C16 C16 C17 C13 0.00(8) 11_557 3_765
C14 C16 C17 C13 0.000(6) 3_765 3_765
C15 C16 C17 C13 180.000(7) 3_765 3_765
C14 C16 C17 C13 0.000(5) 9_767 3_765
C21 C16 C17 C13 0.000(5) 11_557 3_765
C15 C16 C17 C13 180.000(4) 11_557 3_765
C15 C16 C17 C13 180.000(2) . 3_765
C21 C16 C17 C13 0.000(4) . 3_765
C18 C16 C17 C13 180.000(10) 9_767 3_765
C15 C16 C17 C19 0.000(12) 9_767 11_557
C16 C16 C17 C19 180.00(10) 11_557 11_557
C14 C16 C17 C19 180.000(18) 3_765 11_557
C15 C16 C17 C19 0.000(13) 3_765 11_557
C14 C16 C17 C19 180.000(16) 9_767 11_557
C21 C16 C17 C19 180.000(18) 11_557 11_557
C15 C16 C17 C19 0.000(15) 11_557 11_557
C15 C16 C17 C19 0.000(16) . 11_557
C21 C16 C17 C19 180.000(16) . 11_557
C18 C16 C17 C19 0.000(8) 9_767 11_557
C13 C16 C17 C19 180.00(2) 3_765 11_557
C15 C16 C17 C12 0.000(6) 9_767 3_765
C16 C16 C17 C12 180.00(10) 11_557 3_765
C14 C16 C17 C12 180.000(3) 3_765 3_765
C15 C16 C17 C12 0.000(5) 3_765 3_765
C14 C16 C17 C12 180.000(3) 9_767 3_765
C21 C16 C17 C12 180.000(2) 11_557 3_765
C15 C16 C17 C12 0.000(3) 11_557 3_765
C15 C16 C17 C12 0.000(2) . 3_765
C21 C16 C17 C12 180.000(2) . 3_765
C18 C16 C17 C12 0.000(7) 9_767 3_765
C13 C16 C17 C12 180.000(8) 3_765 3_765
C15 C16 C17 C20 180.000(6) 9_767 11_557
C16 C16 C17 C20 0.00(8) 11_557 11_557
C14 C16 C17 C20 0.000(1) 3_765 11_557
C15 C16 C17 C20 180.000(5) 3_765 11_557
C14 C16 C17 C20 0.000(2) 9_767 11_557
C21 C16 C17 C20 0.0 11_557 11_557
C15 C16 C17 C20 180.000(3) 11_557 11_557
C15 C16 C17 C20 180.000(3) . 11_557
C21 C16 C17 C20 0.000(1) . 11_557
C18 C16 C17 C20 180.000(8) 9_767 11_557
C13 C16 C17 C20 0.000(5) 3_765 11_557
C15 C16 C17 C18 0.000(4) 9_767 11_557
C16 C16 C17 C18 180.00(8) 11_557 11_557
C14 C16 C17 C18 180.000(4) 3_765 11_557
C15 C16 C17 C18 0.000(4) 3_765 11_557
C14 C16 C17 C18 180.000(3) 9_767 11_557
C21 C16 C17 C18 180.000(3) 11_557 11_557
C15 C16 C17 C18 0.000(2) 11_557 11_557
C15 C16 C17 C18 0.0 . 11_557
C21 C16 C17 C18 180.000(2) . 11_557
C18 C16 C17 C18 0.000(5) 9_767 11_557
C13 C16 C17 C18 180.000(3) 3_765 11_557
C15 C16 C17 C12 0.000(3) 9_767 .
C16 C16 C17 C12 180.00(10) 11_557 .
C14 C16 C17 C12 180.000(2) 3_765 .
C15 C16 C17 C12 0.000(5) 3_765 .
C14 C16 C17 C12 180.0 9_767 .
C21 C16 C17 C12 180.000(1) 11_557 .
C15 C16 C17 C12 0.000(2) 11_557 .
C15 C16 C17 C12 0.000(1) . .
C21 C16 C17 C12 180.0 . .
C18 C16 C17 C12 0.000(7) 9_767 .
C13 C16 C17 C12 180.000(6) 3_765 .
C15 C16 C17 C14 180.000(7) 9_767 3_765
C16 C16 C17 C14 0.00(8) 11_557 3_765
C15 C16 C17 C14 180.000(9) 3_765 3_765
C14 C16 C17 C14 0.000(6) 9_767 3_765
C21 C16 C17 C14 0.000(7) 11_557 3_765
C15 C16 C17 C14 180.000(6) 11_557 3_765
C15 C16 C17 C14 180.000(5) . 3_765
C21 C16 C17 C14 0.000(6) . 3_765
C18 C16 C17 C14 180.000(3) 9_767 3_765
C13 C16 C17 C14 0.000(9) 3_765 3_765
C16 C16 C17 C15 180.00(9) 11_557 9_767
C14 C16 C17 C15 180.000(5) 3_765 9_767
C15 C16 C17 C15 0.000(10) 3_765 9_767
C14 C16 C17 C15 180.000(5) 9_767 9_767
C21 C16 C17 C15 180.000(4) 11_557 9_767
C15 C16 C17 C15 0.000(4) 11_557 9_767
C15 C16 C17 C15 0.000(5) . 9_767
C21 C16 C17 C15 180.000(4) . 9_767
C18 C16 C17 C15 0.000(10) 9_767 9_767
C13 C16 C17 C15 180.000(2) 3_765 9_767
C15 C16 C17 C21 180.000(5) 9_767 11_557
C16 C16 C17 C21 0.00(8) 11_557 11_557
C14 C16 C17 C21 0.000(3) 3_765 11_557
C15 C16 C17 C21 180.000(5) 3_765 11_557
C14 C16 C17 C21 0.000(1) 9_767 11_557
C15 C16 C17 C21 180.000(2) 11_557 11_557
C15 C16 C17 C21 180.000(1) . 11_557
C21 C16 C17 C21 0.0 . 11_557
C18 C16 C17 C21 180.000(6) 9_767 11_557
C13 C16 C17 C21 0.000(7) 3_765 11_557
C15 C16 C17 C19 0.000(5) 9_767 9_767
C16 C16 C17 C19 180.00(9) 11_557 9_767
C14 C16 C17 C19 180.000(5) 3_765 9_767
C15 C16 C17 C19 0.000(6) 3_765 9_767
C14 C16 C17 C19 180.000(3) 9_767 9_767
C21 C16 C17 C19 180.000(3) 11_557 9_767
C15 C16 C17 C19 0.0 11_557 9_767
C15 C16 C17 C19 0.000(3) . 9_767
C21 C16 C17 C19 180.000(3) . 9_767
C18 C16 C17 C19 0.000(5) 9_767 9_767
C13 C16 C17 C19 180.000(8) 3_765 9_767
C16 C15 C18 C17 0.000(8) 9_767 9_767
C15 C15 C18 C17 0.00(10) 11_557 9_767
C15 C15 C18 C17 180.000(6) 3_765 9_767
C16 C15 C18 C17 0.000(7) 3_765 9_767
C15 C15 C18 C17 180.000(6) 9_767 9_767
C14 C15 C18 C17 0.000(3) 11_557 9_767
C16 C15 C18 C17 180.000(5) 11_557 9_767
C14 C15 C18 C17 0.000(4) . 9_767
C16 C15 C18 C17 180.000(5) . 9_767
C18 C15 C18 C17 180.000(6) 3_765 9_767
C16 C15 C18 C12 180.000(7) 9_767 11_557
C15 C15 C18 C12 180.00(10) 11_557 11_557
C15 C15 C18 C12 0.000(14) 3_765 11_557
C16 C15 C18 C12 180.000(8) 3_765 11_557
C15 C15 C18 C12 0.000(16) 9_767 11_557
C14 C15 C18 C12 180.000(10) 11_557 11_557
C16 C15 C18 C12 0.000(14) 11_557 11_557
C14 C15 C18 C12 180.000(7) . 11_557
C16 C15 C18 C12 0.000(15) . 11_557
C17 C15 C18 C12 180.000(15) 9_767 11_557
C18 C15 C18 C12 0.000(12) 3_765 11_557
C16 C15 C18 C19 0.000(13) 9_767 3_765
C15 C15 C18 C19 0.00(11) 11_557 3_765
C15 C15 C18 C19 180.000(13) 3_765 3_765
C16 C15 C18 C19 0.000(18) 3_765 3_765
C15 C15 C18 C19 180.000(14) 9_767 3_765
C14 C15 C18 C19 0.000(13) 11_557 3_765
C16 C15 C18 C19 180.000(13) 11_557 3_765
C14 C15 C18 C19 0.000(15) . 3_765
C16 C15 C18 C19 180.000(13) . 3_765
C17 C15 C18 C19 0.000(19) 9_767 3_765
C18 C15 C18 C19 180.000(13) 3_765 3_765
C16 C15 C18 C18 180.000(6) 9_767 3_765
C15 C15 C18 C18 180.00(11) 11_557 3_765
C15 C15 C18 C18 0.000(6) 3_765 3_765
C16 C15 C18 C18 180.000(7) 3_765 3_765
C15 C15 C18 C18 0.000(6) 9_767 3_765
C14 C15 C18 C18 180.000(2) 11_557 3_765
C16 C15 C18 C18 0.000(5) 11_557 3_765
C14 C15 C18 C18 180.000(5) . 3_765
C16 C15 C18 C18 0.000(5) . 3_765
C17 C15 C18 C18 180.000(4) 9_767 3_765
C16 C15 C18 C12 180.000(6) 9_767 9_767
C15 C15 C18 C12 180.00(11) 11_557 9_767
C15 C15 C18 C12 0.000(3) 3_765 9_767
C16 C15 C18 C12 180.000(7) 3_765 9_767
C15 C15 C18 C12 0.000(3) 9_767 9_767
C14 C15 C18 C12 180.000(3) 11_557 9_767
C16 C15 C18 C12 0.000(2) 11_557 9_767
C14 C15 C18 C12 180.000(3) . 9_767
C16 C15 C18 C12 0.000(2) . 9_767
C17 C15 C18 C12 180.000(4) 9_767 9_767
C18 C15 C18 C12 0.000(4) 3_765 9_767
C16 C15 C18 C13 0.000(6) 9_767 11_557
C15 C15 C18 C13 0.00(9) 11_557 11_557
C15 C15 C18 C13 180.000(4) 3_765 11_557
C16 C15 C18 C13 0.000(6) 3_765 11_557
C15 C15 C18 C13 180.000(3) 9_767 11_557
C14 C15 C18 C13 0.000(2) 11_557 11_557
C16 C15 C18 C13 180.000(3) 11_557 11_557
C14 C15 C18 C13 0.000(2) . 11_557
C16 C15 C18 C13 180.000(3) . 11_557
C17 C15 C18 C13 0.000(7) 9_767 11_557
C18 C15 C18 C13 180.000(4) 3_765 11_557
C16 C15 C18 C17 180.000(7) 9_767 11_557
C15 C15 C18 C17 180.00(11) 11_557 11_557
C15 C15 C18 C17 0.000(2) 3_765 11_557
C16 C15 C18 C17 180.000(7) 3_765 11_557
C15 C15 C18 C17 0.0 9_767 11_557
C14 C15 C18 C17 180.000(2) 11_557 11_557
C16 C15 C18 C17 0.000(1) 11_557 11_557
C14 C15 C18 C17 180.000(3) . 11_557
C16 C15 C18 C17 0.000(2) . 11_557
C17 C15 C18 C17 180.000(3) 9_767 11_557
C18 C15 C18 C17 0.000(5) 3_765 11_557
C16 C15 C18 C19 180.000(5) 9_767 .
C15 C15 C18 C19 180.00(11) 11_557 .
C15 C15 C18 C19 0.000(3) 3_765 .
C16 C15 C18 C19 180.000(6) 3_765 .
C15 C15 C18 C19 0.000(6) 9_767 .
C14 C15 C18 C19 180.000(5) 11_557 .
C16 C15 C18 C19 0.000(4) 11_557 .
C14 C15 C18 C19 180.000(2) . .
C16 C15 C18 C19 0.000(5) . .
C17 C15 C18 C19 180.000(4) 9_767 .
C18 C15 C18 C19 0.000(4) 3_765 .
C15 C15 C18 C16 0.00(11) 11_557 9_767
C15 C15 C18 C16 180.000(3) 3_765 9_767
C16 C15 C18 C16 0.000(8) 3_765 9_767
C15 C15 C18 C16 180.000(14) 9_767 9_767
C14 C15 C18 C16 0.000(5) 11_557 9_767
C16 C15 C18 C16 180.000(8) 11_557 9_767
C14 C15 C18 C16 0.000(3) . 9_767
C16 C15 C18 C16 180.000(9) . 9_767
C17 C15 C18 C16 0.000(15) 9_767 9_767
C18 C15 C18 C16 180.000(4) 3_765 9_767
C16 C15 C18 C20 0.000(6) 9_767 3_765
C15 C15 C18 C20 0.00(11) 11_557 3_765
C15 C15 C18 C20 180.000(5) 3_765 3_765
C16 C15 C18 C20 0.000(9) 3_765 3_765
C15 C15 C18 C20 180.000(6) 9_767 3_765
C14 C15 C18 C20 0.000(2) 11_557 3_765
C16 C15 C18 C20 180.000(4) 11_557 3_765
C14 C15 C18 C20 0.000(6) . 3_765
C16 C15 C18 C20 180.000(3) . 3_765
C17 C15 C18 C20 0.000(10) 9_767 3_765
C18 C15 C18 C20 180.000(7) 3_765 3_765
C16 C15 C18 C15 180.000(9) 9_767 3_765
C15 C15 C18 C15 180.00(12) 11_557 3_765
C16 C15 C18 C15 180.000(11) 3_765 3_765
C15 C15 C18 C15 0.000(8) 9_767 3_765
C14 C15 C18 C15 180.000(5) 11_557 3_765
C16 C15 C18 C15 0.000(8) 11_557 3_765
C14 C15 C18 C15 180.000(8) . 3_765
C16 C15 C18 C15 0.000(7) . 3_765
C17 C15 C18 C15 180.0 9_767 3_765
C18 C15 C18 C15 0.000(9) 3_765 3_765
C17 C18 C19 C12 0.00(2) 9_767 9_767
C12 C18 C19 C12 0.00(2) 11_557 9_767
C19 C18 C19 C12 0.000(17) 3_765 9_767
C18 C18 C19 C12 180.000(15) 3_765 9_767
C13 C18 C19 C12 0.000(13) 11_557 9_767
C17 C18 C19 C12 180.000(10) 11_557 9_767
C15 C18 C19 C12 180.000(15) . 9_767
C16 C18 C19 C12 180.000(11) 9_767 9_767
C20 C18 C19 C12 0.000(13) 3_765 9_767
C15 C18 C19 C12 180.000(14) 3_765 9_767
C17 C18 C19 C18 180.00(2) 9_767 3_765
C12 C18 C19 C18 180.000(9) 11_557 3_765
C19 C18 C19 C18 180.000(4) 3_765 3_765
C12 C18 C19 C18 180.00(2) 9_767 3_765
C13 C18 C19 C18 180.000(14) 11_557 3_765
C17 C18 C19 C18 0.000(13) 11_557 3_765
C15 C18 C19 C18 0.000(8) . 3_765
C16 C18 C19 C18 0.000(7) 9_767 3_765
C20 C18 C19 C18 180.000(13) 3_765 3_765
C15 C18 C19 C18 0.000(9) 3_765 3_765
C17 C18 C19 C17 180.000(19) 9_767 11_557
C12 C18 C19 C17 180.000(9) 11_557 11_557
C19 C18 C19 C17 180.000(5) 3_765 11_557
C18 C18 C19 C17 0.000(11) 3_765 11_557
C12 C18 C19 C17 180.00(2) 9_767 11_557
C13 C18 C19 C17 180.000(12) 11_557 11_557
C15 C18 C19 C17 0.000(4) . 11_557
C16 C18 C19 C17 0.000(6) 9_767 11_557
C20 C18 C19 C17 180.000(8) 3_765 11_557
C15 C18 C19 C17 0.000(2) 3_765 11_557
C17 C18 C19 C12 0.000(15) 9_767 11_557
C19 C18 C19 C12 0.000(8) 3_765 11_557
C18 C18 C19 C12 180.000(8) 3_765 11_557
C12 C18 C19 C12 0.00(3) 9_767 11_557
C13 C18 C19 C12 0.000(6) 11_557 11_557
C17 C18 C19 C12 180.000(3) 11_557 11_557
C15 C18 C19 C12 180.000(5) . 11_557
C16 C18 C19 C12 180.000(9) 9_767 11_557
C20 C18 C19 C12 0.000(5) 3_765 11_557
C15 C18 C19 C12 180.000(5) 3_765 11_557
C17 C18 C19 C13 180.000(13) 9_767 9_767
C12 C18 C19 C13 180.000(9) 11_557 9_767
C19 C18 C19 C13 180.000(5) 3_765 9_767
C18 C18 C19 C13 0.000(6) 3_765 9_767
C12 C18 C19 C13 180.00(2) 9_767 9_767
C13 C18 C19 C13 180.000(6) 11_557 9_767
C17 C18 C19 C13 0.000(3) 11_557 9_767
C15 C18 C19 C13 0.000(4) . 9_767
C16 C18 C19 C13 0.000(6) 9_767 9_767
C20 C18 C19 C13 180.000(3) 3_765 9_767
C15 C18 C19 C13 0.000(1) 3_765 9_767
C17 C18 C19 C20 180.000(16) 9_767 .
C12 C18 C19 C20 180.000(10) 11_557 .
C19 C18 C19 C20 180.000(1) 3_765 .
C18 C18 C19 C20 0.000(7) 3_765 .
C12 C18 C19 C20 180.00(2) 9_767 .
C13 C18 C19 C20 180.000(7) 11_557 .
C17 C18 C19 C20 0.000(6) 11_557 .
C15 C18 C19 C20 0.000(4) . .
C16 C18 C19 C20 0.000(5) 9_767 .
C20 C18 C19 C20 180.000(4) 3_765 .
C15 C18 C19 C20 0.000(4) 3_765 .
C17 C18 C19 C19 0.000(15) 9_767 3_765
C12 C18 C19 C19 0.000(13) 11_557 3_765
C18 C18 C19 C19 180.000(10) 3_765 3_765
C12 C18 C19 C19 0.00(3) 9_767 3_765
C13 C18 C19 C19 0.000(5) 11_557 3_765
C17 C18 C19 C19 180.000(6) 11_557 3_765
C15 C18 C19 C19 180.000(4) . 3_765
C16 C18 C19 C19 180.000(12) 9_767 3_765
C20 C18 C19 C19 0.000(4) 3_765 3_765
C15 C18 C19 C19 180.000(4) 3_765 3_765
C17 C18 C19 C22 0.000(10) 9_767 .
C12 C18 C19 C22 0.000(4) 11_557 .
C19 C18 C19 C22 0.000(1) 3_765 .
C18 C18 C19 C22 180.000(5) 3_765 .
C12 C18 C19 C22 0.000(19) 9_767 .
C13 C18 C19 C22 0.000(6) 11_557 .
C17 C18 C19 C22 180.000(3) 11_557 .
C15 C18 C19 C22 180.000(3) . .
C16 C18 C19 C22 180.000(2) 9_767 .
C20 C18 C19 C22 0.000(4) 3_765 .
C15 C18 C19 C22 180.000(3) 3_765 .
C17 C18 C19 C11 0.000(19) 9_767 9_767
C12 C18 C19 C11 0.000(7) 11_557 9_767
C19 C18 C19 C11 0.000(4) 3_765 9_767
C18 C18 C19 C11 180.000(10) 3_765 9_767
C12 C18 C19 C11 0.00(2) 9_767 9_767
C13 C18 C19 C11 0.000(4) 11_557 9_767
C17 C18 C19 C11 180.000(6) 11_557 9_767
C15 C18 C19 C11 180.000(1) . 9_767
C16 C18 C19 C11 180.000(1) 9_767 9_767
C20 C18 C19 C11 0.000(6) 3_765 9_767
C15 C18 C19 C11 180.000(1) 3_765 9_767
C12 C18 C19 C17 0.000(11) 11_557 9_767
C19 C18 C19 C17 0.000(11) 3_765 9_767
C18 C18 C19 C17 180.000(8) 3_765 9_767
C12 C18 C19 C17 0.00(3) 9_767 9_767
C13 C18 C19 C17 0.000(8) 11_557 9_767
C17 C18 C19 C17 180.000(8) 11_557 9_767
C15 C18 C19 C17 180.000(13) . 9_767
C16 C18 C19 C17 180.000(14) 9_767 9_767
C20 C18 C19 C17 0.000(8) 3_765 9_767
C15 C18 C19 C17 180.000(12) 3_765 9_767
C17 C18 C19 C22 0.000(19) 9_767 3_765
C12 C18 C19 C22 0.000(11) 11_557 3_765
C19 C18 C19 C22 0.000(5) 3_765 3_765
C18 C18 C19 C22 180.000(11) 3_765 3_765
C12 C18 C19 C22 0.00(3) 9_767 3_765
C13 C18 C19 C22 0.000(9) 11_557 3_765
C17 C18 C19 C22 180.000(7) 11_557 3_765
C15 C18 C19 C22 180.000(3) . 3_765
C16 C18 C19 C22 180.000(3) 9_767 3_765
C20 C18 C19 C22 0.000(8) 3_765 3_765
C15 C18 C19 C22 180.000(3) 3_765 3_765
C12 C19 C20 C13 0.000(17) 9_767 9_767
C18 C19 C20 C13 0.000(11) 3_765 9_767
C17 C19 C20 C13 0.000(12) 11_557 9_767
C12 C19 C20 C13 0.000(13) 11_557 9_767
C18 C19 C20 C13 0.000(10) . 9_767
C19 C19 C20 C13 0.000(12) 3_765 9_767
C22 C19 C20 C13 180.000(10) . 9_767
C11 C19 C20 C13 180.000(14) 9_767 9_767
C17 C19 C20 C13 0.000(7) 9_767 9_767
C22 C19 C20 C13 180.000(15) 3_765 9_767
C12 C19 C20 C17 0.000(10) 9_767 11_557
C18 C19 C20 C17 0.000(4) 3_765 11_557
C12 C19 C20 C17 0.000(7) 11_557 11_557
C13 C19 C20 C17 0.000(15) 9_767 11_557
C18 C19 C20 C17 0.000(6) . 11_557
C19 C19 C20 C17 0.000(6) 3_765 11_557
C22 C19 C20 C17 180.000(3) . 11_557
C11 C19 C20 C17 180.000(7) 9_767 11_557
C17 C19 C20 C17 0.000(6) 9_767 11_557
C22 C19 C20 C17 180.000(9) 3_765 11_557
C12 C19 C20 C21 0.000(7) 9_767 .
C18 C19 C20 C21 0.000(2) 3_765 .
C17 C19 C20 C21 0.000(3) 11_557 .
C12 C19 C20 C21 0.000(5) 11_557 .
C13 C19 C20 C21 0.000(11) 9_767 .
C18 C19 C20 C21 0.000(2) . .
C19 C19 C20 C21 0.000(5) 3_765 .
C22 C19 C20 C21 180.000(2) . .
C11 C19 C20 C21 180.000(2) 9_767 .
C17 C19 C20 C21 0.000(5) 9_767 .
C22 C19 C20 C21 180.000(2) 3_765 .
C12 C19 C20 C14 0.000(10) 9_767 9_767
C18 C19 C20 C14 0.000(5) 3_765 9_767
C17 C19 C20 C14 0.000(5) 11_557 9_767
C12 C19 C20 C14 0.000(7) 11_557 9_767
C13 C19 C20 C14 0.000(14) 9_767 9_767
C18 C19 C20 C14 0.000(4) . 9_767
C19 C19 C20 C14 0.000(8) 3_765 9_767
C22 C19 C20 C14 180.000(3) . 9_767
C11 C19 C20 C14 180.000(5) 9_767 9_767
C17 C19 C20 C14 0.000(2) 9_767 9_767
C22 C19 C20 C14 180.000(7) 3_765 9_767
C12 C19 C20 C18 0.000(10) 9_767 3_765
C17 C19 C20 C18 0.000(5) 11_557 3_765
C12 C19 C20 C18 0.000(7) 11_557 3_765
C13 C19 C20 C18 0.000(16) 9_767 3_765
C18 C19 C20 C18 0.000(4) . 3_765
C19 C19 C20 C18 0.000(6) 3_765 3_765
C22 C19 C20 C18 180.000(4) . 3_765
C11 C19 C20 C18 180.000(12) 9_767 3_765
C17 C19 C20 C18 0.000(2) 9_767 3_765
C22 C19 C20 C18 180.000(9) 3_765 3_765
C18 C19 C20 C12 0.000(2) 3_765 9_767
C17 C19 C20 C12 0.000(3) 11_557 9_767
C12 C19 C20 C12 0.000(5) 11_557 9_767
C13 C19 C20 C12 0.00(3) 9_767 9_767
C18 C19 C20 C12 0.000(2) . 9_767
C19 C19 C20 C12 0.000(4) 3_765 9_767
C22 C19 C20 C12 180.000(3) . 9_767
C11 C19 C20 C12 180.000(3) 9_767 9_767
C17 C19 C20 C12 0.000(4) 9_767 9_767
C22 C19 C20 C12 180.000(4) 3_765 9_767
C12 C19 C20 C16 0.000(9) 9_767 11_557
C18 C19 C20 C16 0.000(3) 3_765 11_557
C17 C19 C20 C16 0.000(3) 11_557 11_557
C12 C19 C20 C16 0.000(7) 11_557 11_557
C13 C19 C20 C16 0.000(13) 9_767 11_557
C18 C19 C20 C16 0.000(3) . 11_557
C19 C19 C20 C16 0.000(6) 3_765 11_557
C22 C19 C20 C16 180.000(1) . 11_557
C11 C19 C20 C16 180.000(4) 9_767 11_557
C17 C19 C20 C16 0.000(4) 9_767 11_557
C22 C19 C20 C16 180.000(6) 3_765 11_557
C13 C20 C21 C14 0.000(9) 9_767 9_767
C17 C20 C21 C14 0.000(8) 11_557 9_767
C19 C20 C21 C14 0.000(8) . 9_767
C18 C20 C21 C14 0.000(7) 3_765 9_767
C12 C20 C21 C14 0.000(5) 9_767 9_767
C16 C20 C21 C14 0.000(5) 11_557 9_767
C13 C20 C21 C21 0.00(14) 9_767 11_557
C17 C20 C21 C21 0.00(13) 11_557 11_557
C19 C20 C21 C21 0.00(14) . 11_557
C14 C20 C21 C21 0.00(9) 9_767 11_557
C18 C20 C21 C21 0.00(14) 3_765 11_557
C12 C20 C21 C21 0.00(14) 9_767 11_557
C16 C20 C21 C21 0.00(14) 11_557 11_557
C13 C20 C21 C14 0.000(5) 9_767 3_765
C17 C20 C21 C14 0.000(4) 11_557 3_765
C19 C20 C21 C14 0.000(3) . 3_765
C14 C20 C21 C14 0.000(5) 9_767 3_765
C18 C20 C21 C14 0.000(3) 3_765 3_765
C12 C20 C21 C14 0.000(5) 9_767 3_765
C16 C20 C21 C14 0.000(4) 11_557 3_765
C13 C20 C21 C16 0.000(5) 9_767 11_557
C17 C20 C21 C16 0.000(2) 11_557 11_557
C19 C20 C21 C16 0.000(2) . 11_557
C14 C20 C21 C16 0.000(6) 9_767 11_557
C18 C20 C21 C16 0.000(1) 3_765 11_557
C12 C20 C21 C16 0.000(2) 9_767 11_557
C13 C20 C21 C16 0.000(3) 9_767 .
C17 C20 C21 C16 0.000(3) 11_557 .
C19 C20 C21 C16 0.000(2) . .
C14 C20 C21 C16 0.000(8) 9_767 .
C18 C20 C21 C16 0.000(2) 3_765 .
C12 C20 C21 C16 0.000(1) 9_767 .
C16 C20 C21 C16 0.000(4) 11_557 .
C17 C20 C21 C13 0.000(6) 11_557 9_767
C19 C20 C21 C13 0.000(5) . 9_767
C14 C20 C21 C13 0.000(15) 9_767 9_767
C18 C20 C21 C13 0.000(5) 3_765 9_767
C12 C20 C21 C13 0.000(3) 9_767 9_767
C16 C20 C21 C13 0.000(12) 11_557 9_767
C13 C20 C21 C17 0.000(3) 9_767 11_557
C19 C20 C21 C17 0.000(2) . 11_557
C14 C20 C21 C17 0.000(9) 9_767 11_557
C18 C20 C21 C17 0.000(2) 3_765 11_557
C12 C20 C21 C17 0.000(3) 9_767 11_557
C16 C20 C21 C17 0.000(5) 11_557 11_557
C13 C20 C21 C15 0.000(4) 9_767 3_765
C17 C20 C21 C15 0.000(5) 11_557 3_765
C19 C20 C21 C15 0.000(4) . 3_765
C14 C20 C21 C15 0.000(9) 9_767 3_765
C18 C20 C21 C15 0.000(4) 3_765 3_765
C12 C20 C21 C15 0.000(2) 9_767 3_765
C16 C20 C21 C15 0.000(4) 11_557 3_765
C13 C20 C21 C15 0.000(6) 9_767 9_767
C17 C20 C21 C15 0.000(4) 11_557 9_767
C19 C20 C21 C15 0.000(4) . 9_767
C14 C20 C21 C15 0.000(7) 9_767 9_767
C18 C20 C21 C15 0.000(2) 3_765 9_767
C12 C20 C21 C15 0.000(2) 9_767 9_767
C16 C20 C21 C15 0.000(2) 11_557 9_767
C13 C20 C21 C18 0.000(3) 9_767 3_765
C17 C20 C21 C18 0.000(6) 11_557 3_765
C19 C20 C21 C18 0.000(5) . 3_765
C14 C20 C21 C18 0.000(12) 9_767 3_765
C12 C20 C21 C18 0.000(2) 9_767 3_765
C16 C20 C21 C18 0.000(7) 11_557 3_765
C15 C16 C21 C14 0.00(2) 9_767 9_767
C16 C16 C21 C14 0.00(2) 11_557 9_767
C14 C16 C21 C14 180.000(18) 3_765 9_767
C15 C16 C21 C14 0.000(14) 3_765 9_767
C21 C16 C21 C14 180.000(12) 11_557 9_767
C15 C16 C21 C14 0.000(15) 11_557 9_767
C17 C16 C21 C14 180.000(15) . 9_767
C15 C16 C21 C14 0.000(15) . 9_767
C18 C16 C21 C14 180.000(19) 9_767 9_767
C13 C16 C21 C14 180.000(13) 3_765 9_767
C15 C16 C21 C21 180.00(2) 9_767 11_557
C16 C16 C21 C21 180.000(7) 11_557 11_557
C14 C16 C21 C21 0.000(6) 3_765 11_557
C15 C16 C21 C21 180.000(4) 3_765 11_557
C14 C16 C21 C21 180.00(2) 9_767 11_557
C15 C16 C21 C21 180.000(11) 11_557 11_557
C17 C16 C21 C21 0.000(4) . 11_557
C15 C16 C21 C21 180.000(2) . 11_557
C18 C16 C21 C21 0.000(8) 9_767 11_557
C13 C16 C21 C21 0.0 3_765 11_557
C15 C16 C21 C14 180.00(2) 9_767 3_765
C16 C16 C21 C14 180.000(9) 11_557 3_765
C15 C16 C21 C14 180.000(11) 3_765 3_765
C14 C16 C21 C14 180.00(2) 9_767 3_765
C21 C16 C21 C14 0.000(13) 11_557 3_765
C15 C16 C21 C14 180.000(15) 11_557 3_765
C17 C16 C21 C14 0.000(7) . 3_765
C15 C16 C21 C14 180.000(9) . 3_765
C18 C16 C21 C14 0.000(7) 9_767 3_765
C13 C16 C21 C14 0.000(8) 3_765 3_765
C15 C16 C21 C16 0.000(14) 9_767 11_557
C14 C16 C21 C16 180.000(9) 3_765 11_557
C15 C16 C21 C16 0.000(8) 3_765 11_557
C14 C16 C21 C16 0.00(3) 9_767 11_557
C21 C16 C21 C16 180.000(3) 11_557 11_557
C15 C16 C21 C16 0.000(7) 11_557 11_557
C17 C16 C21 C16 180.000(6) . 11_557
C15 C16 C21 C16 0.000(7) . 11_557
C18 C16 C21 C16 180.000(12) 9_767 11_557
C13 C16 C21 C16 180.000(9) 3_765 11_557
C15 C16 C21 C20 0.000(19) 9_767 .
C16 C16 C21 C20 0.000(6) 11_557 .
C14 C16 C21 C20 180.000(7) 3_765 .
C15 C16 C21 C20 0.000(2) 3_765 .
C14 C16 C21 C20 0.000(19) 9_767 .
C21 C16 C21 C20 180.000(3) 11_557 .
C15 C16 C21 C20 0.000(7) 11_557 .
C17 C16 C21 C20 180.0 . .
C15 C16 C21 C20 0.000(4) . .
C18 C16 C21 C20 180.000(2) 9_767 .
C13 C16 C21 C20 180.000(3) 3_765 .
C15 C16 C21 C13 0.000(14) 9_767 9_767
C16 C16 C21 C13 0.000(6) 11_557 9_767
C14 C16 C21 C13 180.000(6) 3_765 9_767
C15 C16 C21 C13 0.000(4) 3_765 9_767
C14 C16 C21 C13 0.00(2) 9_767 9_767
C21 C16 C21 C13 180.000(2) 11_557 9_767
C15 C16 C21 C13 0.000(10) 11_557 9_767
C17 C16 C21 C13 180.000(2) . 9_767
C15 C16 C21 C13 0.000(4) . 9_767
C18 C16 C21 C13 180.000(3) 9_767 9_767
C13 C16 C21 C13 180.000(2) 3_765 9_767
C15 C16 C21 C17 0.000(15) 9_767 11_557
C16 C16 C21 C17 0.000(5) 11_557 11_557
C14 C16 C21 C17 180.000(4) 3_765 11_557
C15 C16 C21 C17 0.000(2) 3_765 11_557
C14 C16 C21 C17 0.00(2) 9_767 11_557
C21 C16 C21 C17 180.000(3) 11_557 11_557
C15 C16 C21 C17 0.000(6) 11_557 11_557
C17 C16 C21 C17 180.000(2) . 11_557
C15 C16 C21 C17 0.000(3) . 11_557
C18 C16 C21 C17 180.000(6) 9_767 11_557
C13 C16 C21 C17 180.0 3_765 11_557
C15 C16 C21 C15 0.000(14) 9_767 3_765
C16 C16 C21 C15 0.000(7) 11_557 3_765
C14 C16 C21 C15 180.000(7) 3_765 3_765
C14 C16 C21 C15 0.00(3) 9_767 3_765
C21 C16 C21 C15 180.000(4) 11_557 3_765
C15 C16 C21 C15 0.000(6) 11_557 3_765
C17 C16 C21 C15 180.000(4) . 3_765
C15 C16 C21 C15 0.000(4) . 3_765
C18 C16 C21 C15 180.000(11) 9_767 3_765
C13 C16 C21 C15 180.000(5) 3_765 3_765
C16 C16 C21 C15 0.000(10) 11_557 9_767
C14 C16 C21 C15 180.000(7) 3_765 9_767
C15 C16 C21 C15 0.000(10) 3_765 9_767
C14 C16 C21 C15 0.00(2) 9_767 9_767
C21 C16 C21 C15 180.000(10) 11_557 9_767
C15 C16 C21 C15 0.000(7) 11_557 9_767
C17 C16 C21 C15 180.000(14) . 9_767
C15 C16 C21 C15 0.000(9) . 9_767
C18 C16 C21 C15 180.000(13) 9_767 9_767
C13 C16 C21 C15 180.000(11) 3_765 9_767
C15 C16 C21 C18 0.000(18) 9_767 3_765
C16 C16 C21 C18 0.000(7) 11_557 3_765
C14 C16 C21 C18 180.000(8) 3_765 3_765
C15 C16 C21 C18 0.000(5) 3_765 3_765
C14 C16 C21 C18 0.00(2) 9_767 3_765
C21 C16 C21 C18 180.000(2) 11_557 3_765
C15 C16 C21 C18 0.000(7) 11_557 3_765
C17 C16 C21 C18 180.000(2) . 3_765
C15 C16 C21 C18 0.000(4) . 3_765
C18 C16 C21 C18 180.000(8) 9_767 3_765
C13 C16 C21 C18 180.000(2) 3_765 3_765
C12 C19 C22 C11 0.000(6) 9_767 9_767
C18 C19 C22 C11 0.000(10) 3_765 9_767
C17 C19 C22 C11 180.00(5) 11_557 9_767
C12 C19 C22 C11 0.000(4) 11_557 9_767
C13 C19 C22 C11 180.000(7) 9_767 9_767
C18 C19 C22 C11 0.000(4) . 9_767
C20 C19 C22 C11 180.000(4) . 9_767
C19 C19 C22 C11 0.000(3) 3_765 9_767
C17 C19 C22 C11 0.000(3) 9_767 9_767
C22 C19 C22 C11 0.000(3) 3_765 9_767
C12 C19 C22 O8 180.000(16) 9_767 3_765
C18 C19 C22 O8 180.000(15) 3_765 3_765
C17 C19 C22 O8 0.00(6) 11_557 3_765
C12 C19 C22 O8 180.000(13) 11_557 3_765
C13 C19 C22 O8 0.000(10) 9_767 3_765
C18 C19 C22 O8 180.000(13) . 3_765
C20 C19 C22 O8 0.000(10) . 3_765
C19 C19 C22 O8 180.000(11) 3_765 3_765
C11 C19 C22 O8 180.000(16) 9_767 3_765
C17 C19 C22 O8 180.000(13) 9_767 3_765
C22 C19 C22 O8 180.000(7) 3_765 3_765
C12 C19 C22 O6 180.000(9) 9_767 11_557
C18 C19 C22 O6 180.000(9) 3_765 11_557
C17 C19 C22 O6 0.00(6) 11_557 11_557
C12 C19 C22 O6 180.000(3) 11_557 11_557
C13 C19 C22 O6 0.000(6) 9_767 11_557
C18 C19 C22 O6 180.000(6) . 11_557
C20 C19 C22 O6 0.000(5) . 11_557
C19 C19 C22 O6 180.000(5) 3_765 11_557
C11 C19 C22 O6 180.000(7) 9_767 11_557
C17 C19 C22 O6 180.000(3) 9_767 11_557
C22 C19 C22 O6 180.000(8) 3_765 11_557
C12 C19 C22 O5 180.000(8) 9_767 9_767
C18 C19 C22 O5 180.000(8) 3_765 9_767
C17 C19 C22 O5 0.00(5) 11_557 9_767
C12 C19 C22 O5 180.000(4) 11_557 9_767
C13 C19 C22 O5 0.000(6) 9_767 9_767
C18 C19 C22 O5 180.000(4) . 9_767
C20 C19 C22 O5 0.000(5) . 9_767
C19 C19 C22 O5 180.000(5) 3_765 9_767
C11 C19 C22 O5 180.000(7) 9_767 9_767
C17 C19 C22 O5 180.000(4) 9_767 9_767
C22 C19 C22 O5 180.000(9) 3_765 9_767
C12 C19 C22 C22 0.000(12) 9_767 3_765
C18 C19 C22 C22 0.000(13) 3_765 3_765
C17 C19 C22 C22 180.00(5) 11_557 3_765
C12 C19 C22 C22 0.000(8) 11_557 3_765
C13 C19 C22 C22 180.000(5) 9_767 3_765
C18 C19 C22 C22 0.000(8) . 3_765
C20 C19 C22 C22 180.000(5) . 3_765
C19 C19 C22 C22 0.000(7) 3_765 3_765
C11 C19 C22 C22 0.000(8) 9_767 3_765
C17 C19 C22 C22 0.000(5) 9_767 3_765
C12 C19 C22 O8 0.000(8) 9_767 .
C18 C19 C22 O8 0.000(8) 3_765 .
C17 C19 C22 O8 180.00(5) 11_557 .
C12 C19 C22 O8 0.000(6) 11_557 .
C13 C19 C22 O8 180.000(5) 9_767 .
C18 C19 C22 O8 0.000(6) . .
C20 C19 C22 O8 180.000(4) . .
C19 C19 C22 O8 0.000(4) 3_765 .
C11 C19 C22 O8 0.000(4) 9_767 .
C17 C19 C22 O8 0.000(5) 9_767 .
C22 C19 C22 O8 0.000(6) 3_765 .
C12 C19 C22 O7 180.000(5) 9_767 .
C18 C19 C22 O7 180.000(8) 3_765 .
C17 C19 C22 O7 0.00(5) 11_557 .
C12 C19 C22 O7 180.000(5) 11_557 .
C13 C19 C22 O7 0.000(10) 9_767 .
C18 C19 C22 O7 180.000(4) . .
C20 C19 C22 O7 0.000(9) . .
C19 C19 C22 O7 180.000(6) 3_765 .
C11 C19 C22 O7 180.000(4) 9_767 .
C17 C19 C22 O7 180.000(5) 9_767 .
C22 C19 C22 O7 180.000(4) 3_765 .
C18 C19 C22 C12 0.000(10) 3_765 9_767
C17 C19 C22 C12 180.00(6) 11_557 9_767
C12 C19 C22 C12 0.000(5) 11_557 9_767
C13 C19 C22 C12 180.000(15) 9_767 9_767
C18 C19 C22 C12 0.000(9) . 9_767
C20 C19 C22 C12 180.000(12) . 9_767
C19 C19 C22 C12 0.000(5) 3_765 9_767
C11 C19 C22 C12 0.000(12) 9_767 9_767
C17 C19 C22 C12 0.000(6) 9_767 9_767
C22 C19 C22 C12 0.000(11) 3_765 9_767
C12 C19 C22 O5 0.000(7) 9_767 11_557
C18 C19 C22 O5 0.000(11) 3_765 11_557
C17 C19 C22 O5 180.00(5) 11_557 11_557
C12 C19 C22 O5 0.000(5) 11_557 11_557
C13 C19 C22 O5 180.000(4) 9_767 11_557
C18 C19 C22 O5 0.000(6) . 11_557
C20 C19 C22 O5 180.000(3) . 11_557
C19 C19 C22 O5 0.000(4) 3_765 11_557
C11 C19 C22 O5 0.000(4) 9_767 11_557
C17 C19 C22 O5 0.000(3) 9_767 11_557
C22 C19 C22 O5 0.000(3) 3_765 11_557
C12 C19 C22 C12 0.000(5) 9_767 11_557
C18 C19 C22 C12 0.000(8) 3_765 11_557
C17 C19 C22 C12 180.00(6) 11_557 11_557
C13 C19 C22 C12 180.000(10) 9_767 11_557
C18 C19 C22 C12 0.000(5) . 11_557
C20 C19 C22 C12 180.000(4) . 11_557
C19 C19 C22 C12 0.000(3) 3_765 11_557
C11 C19 C22 C12 0.000(8) 9_767 11_557
C17 C19 C22 C12 0.000(4) 9_767 11_557
C22 C19 C22 C12 0.000(7) 3_765 11_557
C12 C19 C22 O6 0.000(7) 9_767 9_767
C18 C19 C22 O6 0.000(10) 3_765 9_767
C17 C19 C22 O6 180.00(5) 11_557 9_767
C12 C19 C22 O6 0.000(4) 11_557 9_767
C13 C19 C22 O6 180.000(3) 9_767 9_767
C18 C19 C22 O6 0.000(4) . 9_767
C20 C19 C22 O6 180.000(3) . 9_767
C19 C19 C22 O6 0.000(3) 3_765 9_767
C11 C19 C22 O6 0.000(5) 9_767 9_767
C17 C19 C22 O6 0.000(3) 9_767 9_767
C22 C19 C22 O6 0.000(4) 3_765 9_767
C22 C11 O5 O6 0.000(8) 9_767 3_765
C22 C11 O5 O6 180.000(7) 11_557 3_765
O8 C11 O5 O6 0.00(5) 11_557 3_765
O8 C11 O5 O6 180.000(7) 9_767 3_765
O6 C11 O5 O6 180.000(7) . 3_765
O5 C11 O5 O6 180.000(7) 3_765 3_765
C12 C11 O5 O6 0.000(7) . 3_765
C12 C11 O5 O6 0.000(7) 3_765 3_765
C19 C11 O5 O6 0.000(7) 11_557 3_765
C19 C11 O5 O6 0.000(7) 9_767 3_765
C22 C11 O5 O8 0.00(11) 9_767 11_557
C22 C11 O5 O8 180.00(11) 11_557 11_557
O8 C11 O5 O8 180.00(11) 9_767 11_557
O6 C11 O5 O8 180.00(11) . 11_557
O6 C11 O5 O8 0.00(11) 3_765 11_557
O5 C11 O5 O8 180.00(11) 3_765 11_557
C12 C11 O5 O8 0.00(11) . 11_557
C12 C11 O5 O8 0.00(11) 3_765 11_557
C19 C11 O5 O8 0.00(11) 11_557 11_557
C19 C11 O5 O8 0.00(11) 9_767 11_557
C22 C11 O5 O7 0.00(2) 9_767 9_767
C22 C11 O5 O7 180.00(2) 11_557 9_767
O8 C11 O5 O7 0.00(5) 11_557 9_767
O8 C11 O5 O7 180.00(2) 9_767 9_767
O6 C11 O5 O7 180.00(2) . 9_767
O6 C11 O5 O7 0.00(2) 3_765 9_767
O5 C11 O5 O7 180.00(2) 3_765 9_767
C12 C11 O5 O7 0.00(2) . 9_767
C12 C11 O5 O7 0.00(2) 3_765 9_767
C19 C11 O5 O7 0.00(2) 11_557 9_767
C19 C11 O5 O7 0.00(2) 9_767 9_767
C22 C11 O5 C22 180.000(17) 11_557 9_767
O8 C11 O5 C22 0.00(6) 11_557 9_767
O8 C11 O5 C22 180.000(15) 9_767 9_767
O6 C11 O5 C22 180.000(15) . 9_767
O6 C11 O5 C22 0.000(19) 3_765 9_767
O5 C11 O5 C22 180.000(15) 3_765 9_767
C12 C11 O5 C22 0.000(15) . 9_767
C12 C11 O5 C22 0.000(14) 3_765 9_767
C19 C11 O5 C22 0.000(15) 11_557 9_767
C19 C11 O5 C22 0.000(15) 9_767 9_767
C22 C11 O5 C22 180.000(10) 9_767 11_557
O8 C11 O5 C22 180.00(4) 11_557 11_557
O8 C11 O5 C22 0.000(10) 9_767 11_557
O6 C11 O5 C22 0.000(9) . 11_557
O6 C11 O5 C22 180.000(10) 3_765 11_557
O5 C11 O5 C22 0.000(9) 3_765 11_557
C12 C11 O5 C22 180.000(10) . 11_557
C12 C11 O5 C22 180.000(8) 3_765 11_557
C19 C11 O5 C22 180.000(8) 11_557 11_557
C19 C11 O5 C22 180.000(10) 9_767 11_557
C22 C11 O5 O8 180.000(8) 9_767 9_767
C22 C11 O5 O8 0.000(7) 11_557 9_767
O8 C11 O5 O8 180.00(5) 11_557 9_767
O6 C11 O5 O8 0.000(3) . 9_767
O6 C11 O5 O8 180.000(7) 3_765 9_767
O5 C11 O5 O8 0.000(3) 3_765 9_767
C12 C11 O5 O8 180.000(3) . 9_767
C12 C11 O5 O8 180.000(4) 3_765 9_767
C19 C11 O5 O8 180.000(5) 11_557 9_767
C19 C11 O5 O8 180.000(3) 9_767 9_767
C22 C11 O5 Zr1 180.000(8) 9_767 .
C22 C11 O5 Zr1 0.000(6) 11_557 .
O8 C11 O5 Zr1 180.00(5) 11_557 .
O8 C11 O5 Zr1 0.000(3) 9_767 .
O6 C11 O5 Zr1 0.000(4) . .
O6 C11 O5 Zr1 180.000(7) 3_765 .
O5 C11 O5 Zr1 0.000(1) 3_765 .
C12 C11 O5 Zr1 180.000(2) . .
C12 C11 O5 Zr1 180.000(2) 3_765 .
C19 C11 O5 Zr1 180.000(2) 11_557 .
C19 C11 O5 Zr1 180.000(2) 9_767 .
O7 Zr1 O5 O6 0.000(11) 9_767 3_765
O1 Zr1 O5 O6 -115.8(3) 13_755 3_765
O1 Zr1 O5 O6 115.8(3) . 3_765
O2 Zr1 O5 O6 -143.72(10) 3_765 3_765
O2 Zr1 O5 O6 143.72(10) . 3_765
O1S Zr1 O5 O6 0.000(10) . 3_765
O4 Zr1 O5 O6 65.52(8) . 3_765
O4 Zr1 O5 O6 -65.52(8) 13_755 3_765
O8 Zr1 O5 O6 180.000(19) 11_557 3_765
Zr1 Zr1 O5 O6 180.000(10) 3_765 3_765
O7 Zr1 O5 O8 180.00(2) 9_767 11_557
O1 Zr1 O5 O8 64.2(3) 13_755 11_557
O1 Zr1 O5 O8 -64.2(3) . 11_557
O2 Zr1 O5 O8 36.28(10) 3_765 11_557
O2 Zr1 O5 O8 -36.28(10) . 11_557
O1S Zr1 O5 O8 180.00(2) . 11_557
O4 Zr1 O5 O8 -114.48(9) . 11_557
O4 Zr1 O5 O8 114.48(8) 13_755 11_557
O6 Zr1 O5 O8 180.00(3) 3_765 11_557
Zr1 Zr1 O5 O8 0.00(2) 3_765 11_557
O1 Zr1 O5 O7 -115.8(3) 13_755 9_767
O1 Zr1 O5 O7 115.8(3) . 9_767
O2 Zr1 O5 O7 -143.72(10) 3_765 9_767
O2 Zr1 O5 O7 143.72(10) . 9_767
O1S Zr1 O5 O7 0.000(11) . 9_767
O4 Zr1 O5 O7 65.52(8) . 9_767
O4 Zr1 O5 O7 -65.52(8) 13_755 9_767
O6 Zr1 O5 O7 0.000(14) 3_765 9_767
O8 Zr1 O5 O7 180.000(16) 11_557 9_767
Zr1 Zr1 O5 O7 180.000(11) 3_765 9_767
O7 Zr1 O5 C22 180.000(13) 9_767 9_767
O1 Zr1 O5 C22 64.2(3) 13_755 9_767
O1 Zr1 O5 C22 -64.2(3) . 9_767
O2 Zr1 O5 C22 36.28(10) 3_765 9_767
O2 Zr1 O5 C22 -36.28(10) . 9_767
O1S Zr1 O5 C22 180.000(12) . 9_767
O4 Zr1 O5 C22 -114.48(8) . 9_767
O4 Zr1 O5 C22 114.48(8) 13_755 9_767
O6 Zr1 O5 C22 180.000(16) 3_765 9_767
O8 Zr1 O5 C22 0.000(15) 11_557 9_767
Zr1 Zr1 O5 C22 0.000(12) 3_765 9_767
O7 Zr1 O5 C11 180.000(5) 9_767 .
O1 Zr1 O5 C11 64.2(3) 13_755 .
O1 Zr1 O5 C11 -64.2(3) . .
O2 Zr1 O5 C11 36.28(10) 3_765 .
O2 Zr1 O5 C11 -36.28(10) . .
O1S Zr1 O5 C11 180.000(2) . .
O4 Zr1 O5 C11 -114.48(8) . .
O4 Zr1 O5 C11 114.48(8) 13_755 .
O6 Zr1 O5 C11 180.000(9) 3_765 .
O8 Zr1 O5 C11 0.000(10) 11_557 .
Zr1 Zr1 O5 C11 0.000(2) 3_765 .
O7 Zr1 O5 C22 180.000(6) 9_767 11_557
O1 Zr1 O5 C22 64.2(3) 13_755 11_557
O1 Zr1 O5 C22 -64.2(3) . 11_557
O2 Zr1 O5 C22 36.28(10) 3_765 11_557
O2 Zr1 O5 C22 -36.28(10) . 11_557
O1S Zr1 O5 C22 180.000(2) . 11_557
O4 Zr1 O5 C22 -114.48(8) . 11_557
O4 Zr1 O5 C22 114.48(8) 13_755 11_557
O6 Zr1 O5 C22 180.000(9) 3_765 11_557
O8 Zr1 O5 C22 0.000(11) 11_557 11_557
Zr1 Zr1 O5 C22 0.000(3) 3_765 11_557
O7 Zr1 O5 O8 180.000(6) 9_767 9_767
O1 Zr1 O5 O8 64.2(3) 13_755 9_767
O1 Zr1 O5 O8 -64.2(3) . 9_767
O2 Zr1 O5 O8 36.28(10) 3_765 9_767
O2 Zr1 O5 O8 -36.28(10) . 9_767
O1S Zr1 O5 O8 180.000(2) . 9_767
O4 Zr1 O5 O8 -114.48(8) . 9_767
O4 Zr1 O5 O8 114.48(8) 13_755 9_767
O6 Zr1 O5 O8 180.000(9) 3_765 9_767
O8 Zr1 O5 O8 0.000(11) 11_557 9_767
Zr1 Zr1 O5 O8 0.000(2) 3_765 9_767
C22 C11 O6 O5 0.000(9) 9_767 3_765
C22 C11 O6 O5 180.000(19) 11_557 3_765
O8 C11 O6 O5 0.000(6) 11_557 3_765
O8 C11 O6 O5 0.000(15) 9_767 3_765
O6 C11 O6 O5 0.000(6) 3_765 3_765
O5 C11 O6 O5 0.000(5) . 3_765
C12 C11 O6 O5 180.000(5) . 3_765
C12 C11 O6 O5 180.000(5) 3_765 3_765
C19 C11 O6 O5 180.000(5) 11_557 3_765
C19 C11 O6 O5 180.000(5) 9_767 3_765
C22 C11 O6 O8 0.00(2) 9_767 9_767
C22 C11 O6 O8 180.00(3) 11_557 9_767
O8 C11 O6 O8 0.00(2) 11_557 9_767
O6 C11 O6 O8 0.00(2) 3_765 9_767
O5 C11 O6 O8 0.00(2) . 9_767
O5 C11 O6 O8 0.00(3) 3_765 9_767
C12 C11 O6 O8 180.00(2) . 9_767
C12 C11 O6 O8 180.00(2) 3_765 9_767
C19 C11 O6 O8 180.00(2) 11_557 9_767
C19 C11 O6 O8 180.00(2) 9_767 9_767
C22 C11 O6 O7 0.000(18) 9_767 11_557
C22 C11 O6 O7 180.00(3) 11_557 11_557
O8 C11 O6 O7 0.000(17) 11_557 11_557
O8 C11 O6 O7 0.00(2) 9_767 11_557
O6 C11 O6 O7 0.000(17) 3_765 11_557
O5 C11 O6 O7 0.000(17) . 11_557
O5 C11 O6 O7 0.000(19) 3_765 11_557
C12 C11 O6 O7 180.000(16) . 11_557
C12 C11 O6 O7 180.000(16) 3_765 11_557
C19 C11 O6 O7 180.000(16) 11_557 11_557
C19 C11 O6 O7 180.000(17) 9_767 11_557
C22 C11 O6 C22 180.00(4) 9_767 11_557
O8 C11 O6 C22 180.00(4) 11_557 11_557
O8 C11 O6 C22 180.00(3) 9_767 11_557
O6 C11 O6 C22 180.00(4) 3_765 11_557
O5 C11 O6 C22 180.00(4) . 11_557
O5 C11 O6 C22 180.00(3) 3_765 11_557
C12 C11 O6 C22 0.00(4) . 11_557
C12 C11 O6 C22 0.00(4) 3_765 11_557
C19 C11 O6 C22 0.00(4) 11_557 11_557
C19 C11 O6 C22 0.00(3) 9_767 11_557
C22 C11 O6 C22 180.000(18) 11_557 9_767
O8 C11 O6 C22 0.000(18) 11_557 9_767
O8 C11 O6 C22 0.00(2) 9_767 9_767
O6 C11 O6 C22 0.000(18) 3_765 9_767
O5 C11 O6 C22 0.000(18) . 9_767
O5 C11 O6 C22 0.000(19) 3_765 9_767
C12 C11 O6 C22 180.00(2) . 9_767
C12 C11 O6 C22 180.00(2) 3_765 9_767
C19 C11 O6 C22 180.000(19) 11_557 9_767
C19 C11 O6 C22 180.00(2) 9_767 9_767
C22 C11 O6 Zr1 0.000(9) 9_767 3_765
C22 C11 O6 Zr1 180.000(19) 11_557 3_765
O8 C11 O6 Zr1 0.000(3) 11_557 3_765
O8 C11 O6 Zr1 0.000(12) 9_767 3_765
O6 C11 O6 Zr1 0.000(4) 3_765 3_765
O5 C11 O6 Zr1 0.000(3) . 3_765
O5 C11 O6 Zr1 0.000(8) 3_765 3_765
C12 C11 O6 Zr1 180.000(1) . 3_765
C12 C11 O6 Zr1 180.000(2) 3_765 3_765
C19 C11 O6 Zr1 180.000(2) 11_557 3_765
C19 C11 O6 Zr1 180.000(2) 9_767 3_765
C11 C22 O7 O5 0.00(2) 9_767 9_767
O8 C22 O7 O5 0.00(4) 3_765 9_767
O6 C22 O7 O5 180.00(5) 11_557 9_767
C22 C22 O7 O5 0.000(16) 3_765 9_767
O8 C22 O7 O5 0.000(13) . 9_767
C19 C22 O7 O5 180.000(19) . 9_767
C12 C22 O7 O5 180.00(2) 9_767 9_767
O5 C22 O7 O5 0.000(13) 11_557 9_767
C12 C22 O7 O5 180.00(3) 11_557 9_767
O6 C22 O7 O5 0.000(13) 9_767 9_767
C11 C22 O7 O6 180.00(6) 9_767 11_557
O8 C22 O7 O6 180.00(4) 3_765 11_557
O5 C22 O7 O6 180.00(4) 9_767 11_557
C22 C22 O7 O6 180.00(5) 3_765 11_557
O8 C22 O7 O6 180.00(4) . 11_557
C19 C22 O7 O6 0.00(3) . 11_557
C12 C22 O7 O6 0.00(3) 9_767 11_557
O5 C22 O7 O6 180.00(4) 11_557 11_557
C12 C22 O7 O6 0.00(3) 11_557 11_557
O6 C22 O7 O6 180.00(4) 9_767 11_557
C11 C22 O7 O8 0.00(6) 9_767 3_765
O6 C22 O7 O8 180.00(6) 11_557 3_765
O5 C22 O7 O8 0.00(8) 9_767 3_765
C22 C22 O7 O8 0.00(5) 3_765 3_765
O8 C22 O7 O8 0.00(5) . 3_765
C19 C22 O7 O8 180.00(5) . 3_765
C12 C22 O7 O8 180.00(6) 9_767 3_765
O5 C22 O7 O8 0.00(5) 11_557 3_765
C12 C22 O7 O8 180.00(6) 11_557 3_765
O6 C22 O7 O8 0.00(5) 9_767 3_765
O8 C22 O7 C11 0.00(3) 3_765 9_767
O6 C22 O7 C11 180.00(4) 11_557 9_767
O5 C22 O7 C11 0.00(7) 9_767 9_767
C22 C22 O7 C11 0.00(2) 3_765 9_767
O8 C22 O7 C11 0.00(3) . 9_767
C19 C22 O7 C11 180.00(3) . 9_767
C12 C22 O7 C11 180.00(3) 9_767 9_767
O5 C22 O7 C11 0.00(3) 11_557 9_767
C12 C22 O7 C11 180.00(4) 11_557 9_767
O6 C22 O7 C11 0.00(3) 9_767 9_767
C11 C22 O7 Zr1 0.000(15) 9_767 9_767
O8 C22 O7 Zr1 0.00(3) 3_765 9_767
O6 C22 O7 Zr1 180.00(6) 11_557 9_767
O5 C22 O7 Zr1 0.00(3) 9_767 9_767
C22 C22 O7 Zr1 0.000(7) 3_765 9_767
O8 C22 O7 Zr1 0.000(5) . 9_767
C19 C22 O7 Zr1 180.000(2) . 9_767
C12 C22 O7 Zr1 180.000(3) 9_767 9_767
O5 C22 O7 Zr1 0.000(5) 11_557 9_767
C12 C22 O7 Zr1 180.000(10) 11_557 9_767
O6 C22 O7 Zr1 0.000(4) 9_767 9_767
C11 C22 O8 O5 180.00(2) 9_767 11_557
O8 C22 O8 O5 0.000(18) 3_765 11_557
O6 C22 O8 O5 0.000(19) 11_557 11_557
O5 C22 O8 O5 0.000(19) 9_767 11_557
C22 C22 O8 O5 180.00(2) 3_765 11_557
O7 C22 O8 O5 0.000(19) . 11_557
C19 C22 O8 O5 180.000(19) . 11_557
C12 C22 O8 O5 180.000(19) 9_767 11_557
C12 C22 O8 O5 180.00(2) 11_557 11_557
O6 C22 O8 O5 180.00(5) 9_767 11_557
C11 C22 O8 O6 0.00(2) 9_767 9_767
O8 C22 O8 O6 180.000(19) 3_765 9_767
O6 C22 O8 O6 180.000(19) 11_557 9_767
O5 C22 O8 O6 180.000(18) 9_767 9_767
C22 C22 O8 O6 0.00(2) 3_765 9_767
O7 C22 O8 O6 180.000(18) . 9_767
C19 C22 O8 O6 0.000(18) . 9_767
C12 C22 O8 O6 0.000(17) 9_767 9_767
O5 C22 O8 O6 180.00(4) 11_557 9_767
C12 C22 O8 O6 0.000(17) 11_557 9_767
C11 C22 O8 C22 0.00(4) 9_767 3_765
O8 C22 O8 C22 180.00(2) 3_765 3_765
O6 C22 O8 C22 180.00(3) 11_557 3_765
O5 C22 O8 C22 180.00(2) 9_767 3_765
O7 C22 O8 C22 180.00(2) . 3_765
C19 C22 O8 C22 0.000(16) . 3_765
C12 C22 O8 C22 0.000(17) 9_767 3_765
O5 C22 O8 C22 180.00(3) 11_557 3_765
C12 C22 O8 C22 0.000(16) 11_557 3_765
O6 C22 O8 C22 0.00(4) 9_767 3_765
C11 C22 O8 O7 180.00(7) 9_767 3_765
O8 C22 O8 O7 0.00(7) 3_765 3_765
O6 C22 O8 O7 0.00(7) 11_557 3_765
O5 C22 O8 O7 0.00(7) 9_767 3_765
C22 C22 O8 O7 180.00(7) 3_765 3_765
O7 C22 O8 O7 0.00(7) . 3_765
C19 C22 O8 O7 180.00(7) . 3_765
C12 C22 O8 O7 180.00(7) 9_767 3_765
O5 C22 O8 O7 0.00(7) 11_557 3_765
C12 C22 O8 O7 180.00(7) 11_557 3_765
O6 C22 O8 O7 180.00(8) 9_767 3_765
O8 C22 O8 C11 180.00(3) 3_765 9_767
O6 C22 O8 C11 180.00(3) 11_557 9_767
O5 C22 O8 C11 180.00(3) 9_767 9_767
C22 C22 O8 C11 0.00(4) 3_765 9_767
O7 C22 O8 C11 180.00(3) . 9_767
C19 C22 O8 C11 0.00(2) . 9_767
C12 C22 O8 C11 0.00(2) 9_767 9_767
O5 C22 O8 C11 180.000(16) 11_557 9_767
C12 C22 O8 C11 0.00(2) 11_557 9_767
O6 C22 O8 C11 0.00(4) 9_767 9_767
C11 C22 O8 O8 180.00(2) 9_767 3_765
O6 C22 O8 O8 0.000(18) 11_557 3_765
O5 C22 O8 O8 0.000(19) 9_767 3_765
C22 C22 O8 O8 180.000(16) 3_765 3_765
O7 C22 O8 O8 0.000(17) . 3_765
C19 C22 O8 O8 180.000(17) . 3_765
C12 C22 O8 O8 180.000(16) 9_767 3_765
O5 C22 O8 O8 0.00(4) 11_557 3_765
C12 C22 O8 O8 180.000(15) 11_557 3_765
O6 C22 O8 O8 180.000(15) 9_767 3_765
C11 C22 O8 O5 180.000(17) 9_767 9_767
O8 C22 O8 O5 0.000(15) 3_765 9_767
O6 C22 O8 O5 0.000(10) 11_557 9_767
C22 C22 O8 O5 180.000(11) 3_765 9_767
O7 C22 O8 O5 0.000(9) . 9_767
C19 C22 O8 O5 180.000(10) . 9_767
C12 C22 O8 O5 180.000(8) 9_767 9_767
O5 C22 O8 O5 0.00(4) 11_557 9_767
C12 C22 O8 O5 180.000(5) 11_557 9_767
O6 C22 O8 O5 180.000(18) 9_767 9_767
C11 C22 O8 C19 0.000(16) 9_767 3_765
O8 C22 O8 C19 180.000(6) 3_765 3_765
O6 C22 O8 C19 180.000(6) 11_557 3_765
O5 C22 O8 C19 180.000(3) 9_767 3_765
C22 C22 O8 C19 0.000(12) 3_765 3_765
O7 C22 O8 C19 180.000(3) . 3_765
C19 C22 O8 C19 0.000(5) . 3_765
C12 C22 O8 C19 0.000(3) 9_767 3_765
O5 C22 O8 C19 180.00(3) 11_557 3_765
C12 C22 O8 C19 0.000(3) 11_557 3_765
O6 C22 O8 C19 0.00(3) 9_767 3_765
C11 C22 O8 Zr1 180.000(16) 9_767 11_557
O8 C22 O8 Zr1 0.000(4) 3_765 11_557
O6 C22 O8 Zr1 0.000(4) 11_557 11_557
O5 C22 O8 Zr1 0.000(3) 9_767 11_557
C22 C22 O8 Zr1 180.000(13) 3_765 11_557
O7 C22 O8 Zr1 0.000(5) . 11_557
C19 C22 O8 Zr1 180.000(4) . 11_557
C12 C22 O8 Zr1 180.000(5) 9_767 11_557
O5 C22 O8 Zr1 0.00(3) 11_557 11_557
C12 C22 O8 Zr1 180.000(6) 11_557 11_557
O6 C22 O8 Zr1 180.00(3) 9_767 11_557

loop_
_platon_squeeze_void_nr
_platon_squeeze_void_average_x
_platon_squeeze_void_average_y
_platon_squeeze_void_average_z
_platon_squeeze_void_volume
_platon_squeeze_void_count_electrons
_platon_squeeze_void_content
1 -0.011 -0.010 -0.032 6353 1488 ' '
